data_7134703
loop_
_publ_author_name
'Geue, Niklas'
'Renningholtz, Tim'
'Whitehead, George F. S.'
'Timco, Grigore A.'
'Trujillo, Cristina'
'Barran, Perdita E.'
'Winpenny, Richard E. P.'

_publ_section_title
;
 Energetics of carboxylate-metal bonds in polymetallic rings.
;
_journal_issue 59
_journal_name_full 'Chemical communications (Cambridge, England)'
_journal_page_first 11049
_journal_page_last 11052
_journal_paper_doi 10.1039/d5cc01911g
_journal_volume 61
_journal_year 2025
_chemical_absolute_configuration ad
_chemical_formula_moiety 'C3 H10 N, 1.977(C48.559 H89.024 Cr3.541 F4.047 Ni0.506 O16.186), 1.245(H2 O1), C2 H3 N'
_chemical_formula_sum 'C101 H191.49 Cr7 F8 N2 Ni O33.24'
_chemical_formula_weight 2540.67
_space_group_crystal_system orthorhombic
_space_group_IT_number 19
_space_group_name_Hall 'P 2ac 2ab'
_space_group_name_H-M_alt 'P 21 21 21'
_atom_sites_solution_hydrogens mixed
_atom_sites_solution_primary dual
_audit_creation_date 2025-03-17
_audit_creation_method
;
Olex2 1.5-alpha
(compiled 2025.03.04 svn.red2d20d0 for OlexSys, GUI svn.r7188)
;
_audit_update_record
;
2025-03-17 deposited with the CCDC.	2025-06-11 downloaded from the CCDC.
;
_cell_angle_alpha 90
_cell_angle_beta 90
_cell_angle_gamma 90
_cell_formula_units_Z 4
_cell_length_a 19.4235(2)
_cell_length_b 21.7382(2)
_cell_length_c 31.1018(3)
_cell_measurement_reflns_used 44559
_cell_measurement_temperature 100.00(10)
_cell_measurement_theta_max 77.7480
_cell_measurement_theta_min 2.4670
_cell_volume 13132.2(2)
_computing_cell_refinement 'CrysAlisPro 1.171.43.142a (Rigaku OD, 2024)'
_computing_data_collection 'CrysAlisPro system (CCD 43.134a 64-bit (release 09-08-2024))'
_computing_data_reduction 'CrysAlisPro 1.171.43.142a (Rigaku OD, 2024)'
_computing_molecular_graphics 'Olex2 1.5-alpha (Dolomanov et al., 2009)'
_computing_publication_material 'Olex2 1.5-alpha (Dolomanov et al., 2009)'
_computing_structure_refinement 'SHELXL 2019/3 (Sheldrick, 2015)'
_computing_structure_solution 'SHELXT 2018/2 (Sheldrick, 2018)'
_diffrn_ambient_environment N~2~
_diffrn_ambient_temperature 100.00(10)
_diffrn_detector 'Hybrid Pixel Array Detector'
_diffrn_detector_area_resol_mean 10.0000
_diffrn_detector_type HyPix
_diffrn_measured_fraction_theta_full 1.000
_diffrn_measured_fraction_theta_max 0.990
_diffrn_measurement_details
;
List of Runs (angles in degrees, time in seconds):

  # Type    Start    End  Width  t~exp~   \w     \q     \k     \f   Frames
#--------------------------------------------------------------------------
  1  \w     94.00 144.00   0.50    0.88    --  107.75  13.00 -33.00  100
  2  \w     96.00 145.00   0.50    0.88    --  107.75  45.00  30.00   98
  3  \w    107.00 174.00   0.50    0.88    --  107.75  30.00-120.00  134
  4  \w     58.00  84.00   0.50    0.22    --   46.69  13.00 -33.00   52
  5  \w     36.00 100.00   0.50    0.88    --  107.75 -95.00 120.00  128
  6  \w    -27.00  -2.00   0.50    0.22    --   46.69 -13.00 155.00   50
  7  \w     58.00  93.00   0.50    0.88    --  107.75 -95.00  30.00   70
  8  \w    -23.00  43.00   0.50    0.22    --   46.69 -38.00  30.00  132
  9  \w   -116.00 -90.00   0.50    0.22    --  -46.69 -38.00 -90.00   52
 10  \w    -79.00 -35.00   0.50    0.22    --  -46.69 -38.00 -90.00   88
 11  \w   -118.00 -93.00   0.50    0.88    -- -109.00 -61.00 -90.00   50
 12  \w   -128.00-102.00   0.50    0.88    -- -109.00 -30.00-180.00   52
 13  \w   -174.00-149.00   0.50    0.88    -- -109.00 -61.00 -90.00   50
 14  \w   -135.00-101.00   0.50    0.88    -- -109.00 -30.00 -60.00   68
 15  \w   -113.00 -32.00   0.50    0.22    --  -46.69 -13.00 155.00  162
 16  \w   -167.00 -94.00   0.50    0.88    -- -109.00 -13.00 155.00  146
 17  \w    -93.00 -38.00   0.50    0.88    -- -109.00  77.00 150.00  110
 18  \w    -65.00 -40.00   0.50    0.88    -- -109.00  61.00  90.00   50
 19  \w    -71.00 -40.00   0.50    0.88    -- -109.00  61.00  30.00   62
 20  \w    -68.00 -37.00   0.50    0.88    -- -109.00  61.00 -60.00   62
 21  \w    -63.00 -38.00   0.50    0.88    -- -109.00  61.00 -90.00   50
 22  \w    -70.00 -45.00   0.50    0.88    -- -109.00  61.00-120.00   50
 23  \w    -68.00 -36.00   0.50    0.88    -- -109.00  77.00-180.00   64
 24  \w    -67.00 -36.00   0.50    0.88    -- -109.00  61.00-180.00   62
 25  \w   -106.00 -78.00   0.50    0.88    -- -109.00  77.00-180.00   56
 26  \w    -18.00   7.00   0.50    0.22    --  -46.69  13.00 -33.00   50
 27  \w    -69.00 -44.00   0.50    0.88    -- -109.00  61.00 -30.00   50
 28  \w    -71.00 -44.00   0.50    0.88    -- -109.00  61.00  60.00   54
 29  \w    -66.00 -36.00   0.50    0.88    -- -109.00  61.00 150.00   60
 30  \w   -119.00 -52.00   0.50    0.88    -- -109.00 135.00  27.05  134
 31  \w   -112.00 -82.00   0.50    0.88    -- -109.00 125.00  30.00   60
 32  \w   -108.00 -56.00   0.50    0.88    -- -109.00 109.00  18.84  104
 33  \w    -89.00 -23.00   0.50    0.22    --  -46.69 125.00-120.00  132
;
_diffrn_measurement_device 'four-circle diffractometer'
_diffrn_measurement_device_type 'ROD, Synergy Custom DW system, HyPix'
_diffrn_measurement_method '\w scans'
_diffrn_orient_matrix_type 'CrysAlisPro convention (1999,Acta A55,543-557)'
_diffrn_orient_matrix_UB_11 0.0693635000
_diffrn_orient_matrix_UB_12 0.0062814000
_diffrn_orient_matrix_UB_13 0.0235961000
_diffrn_orient_matrix_UB_21 0.0364812000
_diffrn_orient_matrix_UB_22 0.0110022000
_diffrn_orient_matrix_UB_23 -0.0432963000
_diffrn_orient_matrix_UB_31 -0.0120595000
_diffrn_orient_matrix_UB_32 0.0697489000
_diffrn_orient_matrix_UB_33 0.0046926000
_diffrn_radiation_monochromator mirror
_diffrn_radiation_probe x-ray
_diffrn_radiation_type 'Cu K\a'
_diffrn_radiation_wavelength 1.54184
_diffrn_reflns_av_R_equivalents 0.0602
_diffrn_reflns_av_unetI/netI 0.0462
_diffrn_reflns_Laue_measured_fraction_full 1.000
_diffrn_reflns_Laue_measured_fraction_max 0.990
_diffrn_reflns_limit_h_max 24
_diffrn_reflns_limit_h_min -23
_diffrn_reflns_limit_k_max 27
_diffrn_reflns_limit_k_min -19
_diffrn_reflns_limit_l_max 38
_diffrn_reflns_limit_l_min -39
_diffrn_reflns_number 114583
_diffrn_reflns_point_group_measured_fraction_full 0.999
_diffrn_reflns_point_group_measured_fraction_max 0.980
_diffrn_reflns_theta_full 67.684
_diffrn_reflns_theta_max 77.887
_diffrn_reflns_theta_min 2.480
_diffrn_source 'Rotating-anode X-ray tube'
_diffrn_source_type 'Rigaku (Cu) X-ray Source'
_exptl_absorpt_coefficient_mu 5.407
_exptl_absorpt_correction_T_max 1.00000
_exptl_absorpt_correction_T_min 0.03106
_exptl_absorpt_correction_type multi-scan
_exptl_absorpt_process_details
;
CrysAlisPro 1.171.43.142a (Rigaku Oxford Diffraction, 2024)
Empirical absorption correction using spherical harmonics,
implemented in SCALE3 ABSPACK scaling algorithm.
;
_exptl_crystal_colour 'clear green'
_exptl_crystal_colour_lustre clear
_exptl_crystal_colour_primary green
_exptl_crystal_density_diffrn 1.285
_exptl_crystal_description block
_exptl_crystal_F_000 5382
_exptl_crystal_size_max 0.687
_exptl_crystal_size_mid 0.525
_exptl_crystal_size_min 0.153
_refine_diff_density_max 0.808
_refine_diff_density_min -0.454
_refine_diff_density_rms 0.068
_refine_ls_abs_structure_details
;
 Flack x determined using 9276 quotients [(I+)-(I-)]/[(I+)+(I-)]
 (Parsons, Flack and Wagner, Acta Cryst. B69 (2013) 249-259).
;
_refine_ls_abs_structure_Flack 0.003(3)
_refine_ls_extinction_method none
_refine_ls_goodness_of_fit_ref 1.012
_refine_ls_hydrogen_treatment constr
_refine_ls_matrix_type full
_refine_ls_number_parameters 2734
_refine_ls_number_reflns 27486
_refine_ls_number_restraints 17182
_refine_ls_restrained_S_all 1.031
_refine_ls_R_factor_all 0.0664
_refine_ls_R_factor_gt 0.0584
_refine_ls_shift/su_max 0.000
_refine_ls_shift/su_mean 0.000
_refine_ls_structure_factor_coef Fsqd
_refine_ls_weighting_details 'w=1/[\s^2^(Fo^2^)+(0.1227P)^2^+2.6486P] where P=(Fo^2^+2Fc^2^)/3'
_refine_ls_weighting_scheme calc
_refine_ls_wR_factor_gt 0.1614
_refine_ls_wR_factor_ref 0.1690
_reflns_Friedel_coverage 0.842
_reflns_Friedel_fraction_full 0.998
_reflns_Friedel_fraction_max 0.969
_reflns_number_gt 23857
_reflns_number_total 27486
_reflns_threshold_expression 'I > 2\s(I)'
_cod_data_source_file d5cc01911g2.cif
_cod_data_source_block s6639r
_cod_depositor_comments 'Adding full bibliography for 7134703--7134709.cif.'
_cod_database_code 7134703
_shelx_shelxl_version_number 2019/3
_shelx_space_group_comment
;
The symmetry employed for this shelxl refinement is uniquely defined
by the following loop, which should always be used as a source of
symmetry information in preference to the above space-group names.
They are only intended as comments.
;
_olex2_refinement_description
;
1. Shared sites
{Cr1, Ni1}
{Cr2, Ni2}
{Cr3, Ni3}
{Cr4, Ni4}
{Cr5, Ni5}
{Cr6, Ni6}
{Cr7, Ni7}
{Cr8, Ni8}
{Cr1A, Ni1A}
{Cr2A, Ni2A}
{Cr3A, Ni3A}
{Cr4A, Ni4A}
{Cr5A, Ni5A}
{Cr6A, Ni6A}
{Cr7A, Ni7A}
{Cr8A, Ni8A}
2. Restrained distances
 C102-C100
 1.446 with sigma of 0.02
3. Uiso/Uaniso restraints and constraints
All non-hydrogen atoms have similar U: within 2A with sigma of 0.02 and sigma
for terminal atoms of 0.04 within 2A
Uanis(Cr1) = Uanis(Ni1)
Uanis(Cr2) = Uanis(Ni2)
Uanis(Cr3) = Uanis(Ni3)
Uanis(Cr4) = Uanis(Ni4)
Uanis(Cr5) = Uanis(Ni5)
Uanis(Cr6) = Uanis(Ni6)
Uanis(Cr7) = Uanis(Ni7)
Uanis(Cr8) = Uanis(Ni8)
Uanis(Cr1A) = Uanis(Ni1A)
Uanis(Cr2A) = Uanis(Ni2A)
Uanis(Cr3A) = Uanis(Ni3A)
Uanis(Cr4A) = Uanis(Ni4A)
Uanis(Cr5A) = Uanis(Ni5A)
Uanis(Cr6A) = Uanis(Ni6A)
Uanis(Cr7A) = Uanis(Ni7A)
Uanis(Cr8A) = Uanis(Ni8A)
4. Rigid body (RIGU) restrains
 All non-hydrogen atoms
 with sigma for 1-2 distances of 0.002 and sigma for 1-3 distances of 0.002
5. Same fragment restrains
{O1, O2, C1, C2, C3, C4, C5, C6} sigma for 1-2: 0.02, 1-3: 0.04
as in
{O3, O4, C7, C8, C9, C10, C11, C12}
{O1, O2, C1, C2, C3, C4, C5, C6} sigma for 1-2: 0.02, 1-3: 0.04
as in
{O19, O20, C55, C56, C57, C58, C59, C60}
{O1, O2, C1, C2, C3, C4, C5, C6} sigma for 1-2: 0.02, 1-3: 0.04
as in
{O7, O8, C19, C20, C21, C22, C23, C24}
{O1, O2, C1, C2, C3, C4, C5, C6} sigma for 1-2: 0.02, 1-3: 0.04
as in
{O3A, O4A, C7A, C8A, C9A, C10A, C11A, C12A}
{O1, O2, C1, C2, C3, C4, C5, C6} sigma for 1-2: 0.02, 1-3: 0.04
as in
{O7A, O8A, C19A, C20A, C21A, C22A, C23A, C24A}
{O1, O2, C1, C2, C3, C4, C5, C6} sigma for 1-2: 0.02, 1-3: 0.04
as in
{O5A, O6A, C13A, C14A, C15A, C16A, C17A, C18A}
{N1, C97, C98, C99} sigma for 1-2: 0.02, 1-3: 0.04
as in
{N1A, C97A, C98A, C99A}
{O1, O2, C1, C2, C3, C4, C5, C6} sigma for 1-2: 0.02, 1-3: 0.04
as in
{O11, O12, C31, C32, C33, C34, C35, C36}
{O1, O2, C1, C2, C3, C4, C5, C6} sigma for 1-2: 0.02, 1-3: 0.04
as in
{O17, O18, C49, C50, C51, C52, C53, C54}
{O1, O2, C1, C2, C3, C4, C5, C6} sigma for 1-2: 0.02, 1-3: 0.04
as in
{O21, O22, C61, C62, C63, C64, C65, C66}
{O1, O2, C1, C2, C3, C4, C5, C6} sigma for 1-2: 0.02, 1-3: 0.04
as in
{O13A, O14A, C37A, C38A, C39A, C40A, C41A, C42A}
{O1, O2, C1, C2, C3, C4, C5, C6} sigma for 1-2: 0.02, 1-3: 0.04
as in
{O9A, O10A, C25A, C26A, C27A, C28A, C29A, C30A}
{O1, O2, C1, C2, C3, C4, C5, C6} sigma for 1-2: 0.02, 1-3: 0.04
as in
{O29, O30, C85, C86, C87, C88, C89, C90}
{O1, O2, C1, C2, C3, C4, C5, C6} sigma for 1-2: 0.02, 1-3: 0.04
as in
{O11A, O12A, C31A, C32A, C33A, C34A, C35A, C36A}
{O1, O2, C1, C2, C3, C4, C5, C6} sigma for 1-2: 0.02, 1-3: 0.04
as in
{O27, O28, C79, C80, C81, C82, C83, C84}
{O1, O2, C1, C2, C3, C4, C5, C6} sigma for 1-2: 0.02, 1-3: 0.04
as in
{O23, O24, C67, C68, C69, C70, C71, C72}
{O1, O2, C1, C2, C3, C4, C5, C6} sigma for 1-2: 0.02, 1-3: 0.04
as in
{O19A, O20A, C55A, C56A, C57A, C58A, C59A, C60A}
{O1, O2, C1, C2, C3, C4, C5, C6} sigma for 1-2: 0.02, 1-3: 0.04
as in
{O13, O14, C37, C38, C39, C40, C41, C42}
{O1, O2, C1, C2, C3, C4, C5, C6} sigma for 1-2: 0.02, 1-3: 0.04
as in
{O9, O10, C25, C26, C27, C28, C29, C30}
{O1, O2, C1, C2, C3, C4, C5, C6} sigma for 1-2: 0.02, 1-3: 0.04
as in
{O15A, O16A, C43A, C44A, C45A, C46A, C47A, C48A}
{O1, O2, C1, C2, C3, C4, C5, C6} sigma for 1-2: 0.02, 1-3: 0.04
as in
{O31, O32, C91, C92, C93, C94, C95, C96}
{O1, O2, C1, C2, C3, C4, C5, C6} sigma for 1-2: 0.02, 1-3: 0.04
as in
{O1A, O2A, C1A, C2A, C3A, C4A, C5A, C6A}
{O1, O2, C1, C2, C3, C4, C5, C6} sigma for 1-2: 0.02, 1-3: 0.04
as in
{O25A, O26A, C73A, C74A, C75A, C76A, C77A, C78A}
{O1, O2, C1, C2, C3, C4, C5, C6} sigma for 1-2: 0.02, 1-3: 0.04
as in
{O25, O26, C73, C74, C75, C76, C77, C78}
{O1, O2, C1, C2, C3, C4, C5, C6} sigma for 1-2: 0.02, 1-3: 0.04
as in
{O27A, O28A, C79A, C80A, C81A, C82A, C83A, C84A}
{O1, O2, C1, C2, C3, C4, C5, C6} sigma for 1-2: 0.02, 1-3: 0.04
as in
{O5, O6, C13, C14, C15, C16, C17, C18}
{O1, O2, C1, C2, C3, C4, C5, C6} sigma for 1-2: 0.02, 1-3: 0.04
as in
{O29A, O30A, C85A, C86A, C87A, C88A, C89A, C90A}
{O1, O2, C1, C2, C3, C4, C5, C6} sigma for 1-2: 0.02, 1-3: 0.04
as in
{O21A, O22A, C61A, C62A, C63A, C64A, C65A, C66A}
{O1, O2, C1, C2, C3, C4, C5, C6} sigma for 1-2: 0.02, 1-3: 0.04
as in
{O31A, O32A, C91A, C92A, C93A, C94A, C95A, C96A}
{O1, O2, C1, C2, C3, C4, C5, C6} sigma for 1-2: 0.02, 1-3: 0.04
as in
{O23A, O24A, C67A, C68A, C69A, C70A, C71A, C72A}
{O1, O2, C1, C2, C3, C4, C5, C6} sigma for 1-2: 0.02, 1-3: 0.04
as in
{O15, O16, C43, C44, C45, C46, C47, C48}
{O1, O2, C1, C2, C3, C4, C5, C6} sigma for 1-2: 0.02, 1-3: 0.04
as in
{O17A, O18A, C49A, C50A, C51A, C52A, C53A, C54A}
6. Others
 1*[Sof(O35)+Sof(H35G)+Sof(H35H)]+1*[Sof(O33)+Sof(H33A)+Sof(H33B)]+1*[Sof(O34)+
 Sof(H34G)+Sof(H34H)]=1 with esd of 0
 Sof(F1A)=Sof(F2A)=Sof(F3A)=Sof(F4A)=Sof(F5A)=Sof(F6A)=Sof(F7A)=Sof(F8A)=
 Sof(O1A)=Sof(O2A)=Sof(C1A)=Sof(C2A)=Sof(H2AA)=Sof(H2AB)=Sof(C3A)=Sof(C4A)=
 Sof(H4AA)=Sof(H4AB)=Sof(H4AC)=Sof(C5A)=Sof(H5AA)=Sof(H5AB)=Sof(H5AC)=Sof(C6A)=
 Sof(H6AA)=Sof(H6AB)=Sof(H6AC)=Sof(O3A)=Sof(O4A)=Sof(C7A)=Sof(C8A)=Sof(H8AA)=
 Sof(H8AB)=Sof(C9A)=Sof(C10A)=Sof(H10D)=Sof(H10E)=Sof(H10F)=Sof(C11A)=Sof(H11D)=
 Sof(H11E)=Sof(H11F)=Sof(C12A)=Sof(H12D)=Sof(H12E)=Sof(H12F)=Sof(O5A)=Sof(O6A)=
 Sof(C13A)=Sof(C14A)=Sof(H14C)=Sof(H14D)=Sof(C15A)=Sof(C16A)=Sof(H16D)=
 Sof(H16E)=Sof(H16F)=Sof(C17A)=Sof(H17D)=Sof(H17E)=Sof(H17F)=Sof(C18A)=
 Sof(H18D)=Sof(H18E)=Sof(H18F)=Sof(O7A)=Sof(O8A)=Sof(C19A)=Sof(C20A)=Sof(H20C)=
 Sof(H20D)=Sof(C21A)=Sof(C22A)=Sof(H22D)=Sof(H22E)=Sof(H22F)=Sof(C23A)=
 Sof(H23D)=Sof(H23E)=Sof(H23F)=Sof(C24A)=Sof(H24D)=Sof(H24E)=Sof(H24F)=Sof(O9A)=
 Sof(O10A)=Sof(C25A)=Sof(C26A)=Sof(H26C)=Sof(H26D)=Sof(C27A)=Sof(C28A)=
 Sof(H28D)=Sof(H28E)=Sof(H28F)=Sof(C29A)=Sof(H29D)=Sof(H29E)=Sof(H29F)=
 Sof(C30A)=Sof(H30D)=Sof(H30E)=Sof(H30F)=Sof(O11A)=Sof(O12A)=Sof(C31A)=
 Sof(C32A)=Sof(H32C)=Sof(H32D)=Sof(C33A)=Sof(C34A)=Sof(H34D)=Sof(H34E)=
 Sof(H34F)=Sof(C35A)=Sof(H35D)=Sof(H35E)=Sof(H35F)=Sof(C36A)=Sof(H36D)=
 Sof(H36E)=Sof(H36F)=Sof(O13A)=Sof(O14A)=Sof(C37A)=Sof(C38A)=Sof(H38C)=
 Sof(H38D)=Sof(C39A)=Sof(C40A)=Sof(H40D)=Sof(H40E)=Sof(H40F)=Sof(C41A)=
 Sof(H41D)=Sof(H41E)=Sof(H41F)=Sof(C42A)=Sof(H42D)=Sof(H42E)=Sof(H42F)=
 Sof(O15A)=Sof(O16A)=Sof(C43A)=Sof(C44A)=Sof(H44C)=Sof(H44D)=Sof(C45A)=
 Sof(C46A)=Sof(H46D)=Sof(H46E)=Sof(H46F)=Sof(C47A)=Sof(H47D)=Sof(H47E)=
 Sof(H47F)=Sof(C48A)=Sof(H48D)=Sof(H48E)=Sof(H48F)=Sof(O17A)=Sof(O18A)=
 Sof(C49A)=Sof(C50A)=Sof(H50C)=Sof(H50D)=Sof(C51A)=Sof(C52A)=Sof(H52D)=
 Sof(H52E)=Sof(H52F)=Sof(C53A)=Sof(H53D)=Sof(H53E)=Sof(H53F)=Sof(C54A)=
 Sof(H54D)=Sof(H54E)=Sof(H54F)=Sof(O19A)=Sof(O20A)=Sof(C55A)=Sof(C56A)=
 Sof(H56C)=Sof(H56D)=Sof(C57A)=Sof(C58A)=Sof(H58D)=Sof(H58E)=Sof(H58F)=
 Sof(C59A)=Sof(H59D)=Sof(H59E)=Sof(H59F)=Sof(C60A)=Sof(H60D)=Sof(H60E)=
 Sof(H60F)=Sof(O21A)=Sof(O22A)=Sof(C61A)=Sof(C62A)=Sof(H62C)=Sof(H62D)=
 Sof(C63A)=Sof(C64A)=Sof(H64D)=Sof(H64E)=Sof(H64F)=Sof(C65A)=Sof(H65D)=
 Sof(H65E)=Sof(H65F)=Sof(C66A)=Sof(H66D)=Sof(H66E)=Sof(H66F)=Sof(O23A)=
 Sof(O24A)=Sof(C67A)=Sof(C68A)=Sof(H68C)=Sof(H68D)=Sof(C69A)=Sof(C70A)=
 Sof(H70D)=Sof(H70E)=Sof(H70F)=Sof(C71A)=Sof(H71D)=Sof(H71E)=Sof(H71F)=
 Sof(C72A)=Sof(H72D)=Sof(H72E)=Sof(H72F)=Sof(O25A)=Sof(O26A)=Sof(C73A)=
 Sof(C74A)=Sof(H74C)=Sof(H74D)=Sof(C75A)=Sof(C76A)=Sof(H76D)=Sof(H76E)=
 Sof(H76F)=Sof(C77A)=Sof(H77D)=Sof(H77E)=Sof(H77F)=Sof(C78A)=Sof(H78D)=
 Sof(H78E)=Sof(H78F)=Sof(O27A)=Sof(O28A)=Sof(C79A)=Sof(C80A)=Sof(H80C)=
 Sof(H80D)=Sof(C81A)=Sof(C82A)=Sof(H82D)=Sof(H82E)=Sof(H82F)=Sof(C83A)=
 Sof(H83D)=Sof(H83E)=Sof(H83F)=Sof(C84A)=Sof(H84D)=Sof(H84E)=Sof(H84F)=
 Sof(O29A)=Sof(O30A)=Sof(C85A)=Sof(C86A)=Sof(H86C)=Sof(H86D)=Sof(C87A)=
 Sof(C88A)=Sof(H88D)=Sof(H88E)=Sof(H88F)=Sof(C89A)=Sof(H89D)=Sof(H89E)=
 Sof(H89F)=Sof(C90A)=Sof(H90D)=Sof(H90E)=Sof(H90F)=Sof(O31A)=Sof(O32A)=
 Sof(C91A)=Sof(C92A)=Sof(H92C)=Sof(H92D)=Sof(C93A)=Sof(C94A)=Sof(H94D)=
 Sof(H94E)=Sof(H94F)=Sof(C95A)=Sof(H95D)=Sof(H95E)=Sof(H95F)=Sof(C96A)=
 Sof(H96D)=Sof(H96E)=Sof(H96F)=1-FVAR(1)
 Sof(Cr1A)=Sof(Cr2A)=Sof(Cr3A)=Sof(Cr4A)=Sof(Cr5A)=Sof(Cr6A)=Sof(Cr7A)=
 Sof(Cr8A)=0.875*(1-FVAR(2))
 Sof(Ni1A)=Sof(Ni2A)=Sof(Ni3A)=Sof(Ni4A)=Sof(Ni5A)=Sof(Ni6A)=Sof(Ni7A)=
 Sof(Ni8A)=0.125*(1-FVAR(2))
 Sof(Ni1)=Sof(Ni2)=Sof(Ni3)=Sof(Ni4)=Sof(Ni5)=Sof(Ni6)=Sof(Ni7)=Sof(Ni8)=0.125*
 FVAR(2)
 Sof(Cr1)=Sof(Cr2)=Sof(Cr3)=Sof(Cr4)=Sof(Cr5)=Sof(Cr6)=Sof(Cr7)=Sof(Cr8)=0.875*
 FVAR(2)
 Sof(F1)=Sof(F2)=Sof(F3)=Sof(F4)=Sof(F5)=Sof(F6)=Sof(F7)=Sof(F8)=Sof(O1)=
 Sof(O2)=Sof(C1)=Sof(C2)=Sof(H2A)=Sof(H2B)=Sof(C3)=Sof(C4)=Sof(H4A)=Sof(H4B)=
 Sof(H4C)=Sof(C5)=Sof(H5A)=Sof(H5B)=Sof(H5C)=Sof(C6)=Sof(H6A)=Sof(H6B)=Sof(H6C)=
 Sof(O3)=Sof(O4)=Sof(C7)=Sof(C8)=Sof(H8A)=Sof(H8B)=Sof(C9)=Sof(C10)=Sof(H10A)=
 Sof(H10B)=Sof(H10C)=Sof(C11)=Sof(H11A)=Sof(H11B)=Sof(H11C)=Sof(C12)=Sof(H12A)=
 Sof(H12B)=Sof(H12C)=Sof(O5)=Sof(O6)=Sof(C13)=Sof(C14)=Sof(H14A)=Sof(H14B)=
 Sof(C15)=Sof(C16)=Sof(H16A)=Sof(H16B)=Sof(H16C)=Sof(C17)=Sof(H17A)=Sof(H17B)=
 Sof(H17C)=Sof(C18)=Sof(H18A)=Sof(H18B)=Sof(H18C)=Sof(O7)=Sof(O8)=Sof(C19)=
 Sof(C20)=Sof(H20A)=Sof(H20B)=Sof(C21)=Sof(C22)=Sof(H22A)=Sof(H22B)=Sof(H22C)=
 Sof(C23)=Sof(H23A)=Sof(H23B)=Sof(H23C)=Sof(C24)=Sof(H24A)=Sof(H24B)=Sof(H24C)=
 Sof(O9)=Sof(O10)=Sof(C25)=Sof(C26)=Sof(H26A)=Sof(H26B)=Sof(C27)=Sof(C28)=
 Sof(H28A)=Sof(H28B)=Sof(H28C)=Sof(C29)=Sof(H29A)=Sof(H29B)=Sof(H29C)=Sof(C30)=
 Sof(H30A)=Sof(H30B)=Sof(H30C)=Sof(O11)=Sof(O12)=Sof(C31)=Sof(C32)=Sof(H32A)=
 Sof(H32B)=Sof(C33)=Sof(C34)=Sof(H34A)=Sof(H34B)=Sof(H34C)=Sof(C35)=Sof(H35A)=
 Sof(H35B)=Sof(H35C)=Sof(C36)=Sof(H36A)=Sof(H36B)=Sof(H36C)=Sof(O13)=Sof(O14)=
 Sof(C37)=Sof(C38)=Sof(H38A)=Sof(H38B)=Sof(C39)=Sof(C40)=Sof(H40A)=Sof(H40B)=
 Sof(H40C)=Sof(C41)=Sof(H41A)=Sof(H41B)=Sof(H41C)=Sof(C42)=Sof(H42A)=Sof(H42B)=
 Sof(H42C)=Sof(O15)=Sof(O16)=Sof(C43)=Sof(C44)=Sof(H44A)=Sof(H44B)=Sof(C45)=
 Sof(C46)=Sof(H46A)=Sof(H46B)=Sof(H46C)=Sof(C47)=Sof(H47A)=Sof(H47B)=Sof(H47C)=
 Sof(C48)=Sof(H48A)=Sof(H48B)=Sof(H48C)=Sof(O17)=Sof(O18)=Sof(C49)=Sof(C50)=
 Sof(H50A)=Sof(H50B)=Sof(C51)=Sof(C52)=Sof(H52A)=Sof(H52B)=Sof(H52C)=Sof(C53)=
 Sof(H53A)=Sof(H53B)=Sof(H53C)=Sof(C54)=Sof(H54A)=Sof(H54B)=Sof(H54C)=Sof(O19)=
 Sof(O20)=Sof(C55)=Sof(C56)=Sof(H56A)=Sof(H56B)=Sof(C57)=Sof(C58)=Sof(H58A)=
 Sof(H58B)=Sof(H58C)=Sof(C59)=Sof(H59A)=Sof(H59B)=Sof(H59C)=Sof(C60)=Sof(H60A)=
 Sof(H60B)=Sof(H60C)=Sof(O21)=Sof(O22)=Sof(C61)=Sof(C62)=Sof(H62A)=Sof(H62B)=
 Sof(C63)=Sof(C64)=Sof(H64A)=Sof(H64B)=Sof(H64C)=Sof(C65)=Sof(H65A)=Sof(H65B)=
 Sof(H65C)=Sof(C66)=Sof(H66A)=Sof(H66B)=Sof(H66C)=Sof(O23)=Sof(O24)=Sof(C67)=
 Sof(C68)=Sof(H68A)=Sof(H68B)=Sof(C69)=Sof(C70)=Sof(H70A)=Sof(H70B)=Sof(H70C)=
 Sof(C71)=Sof(H71A)=Sof(H71B)=Sof(H71C)=Sof(C72)=Sof(H72A)=Sof(H72B)=Sof(H72C)=
 Sof(O25)=Sof(O26)=Sof(C73)=Sof(C74)=Sof(H74A)=Sof(H74B)=Sof(C75)=Sof(C76)=
 Sof(H76A)=Sof(H76B)=Sof(H76C)=Sof(C77)=Sof(H77A)=Sof(H77B)=Sof(H77C)=Sof(C78)=
 Sof(H78A)=Sof(H78B)=Sof(H78C)=Sof(O27)=Sof(O28)=Sof(C79)=Sof(C80)=Sof(H80A)=
 Sof(H80B)=Sof(C81)=Sof(C82)=Sof(H82A)=Sof(H82B)=Sof(H82C)=Sof(C83)=Sof(H83A)=
 Sof(H83B)=Sof(H83C)=Sof(C84)=Sof(H84A)=Sof(H84B)=Sof(H84C)=Sof(O29)=Sof(O30)=
 Sof(C85)=Sof(C86)=Sof(H86A)=Sof(H86B)=Sof(C87)=Sof(C88)=Sof(H88A)=Sof(H88B)=
 Sof(H88C)=Sof(C89)=Sof(H89A)=Sof(H89B)=Sof(H89C)=Sof(C90)=Sof(H90A)=Sof(H90B)=
 Sof(H90C)=Sof(O31)=Sof(O32)=Sof(C91)=Sof(C92)=Sof(H92A)=Sof(H92B)=Sof(C93)=
 Sof(C94)=Sof(H94A)=Sof(H94B)=Sof(H94C)=Sof(C95)=Sof(H95A)=Sof(H95B)=Sof(H95C)=
 Sof(C96)=Sof(H96A)=Sof(H96B)=Sof(H96C)=FVAR(1)
 Sof(O35)=Sof(H35G)=Sof(H35H)=FVAR(2)
 Sof(O33)=Sof(H33A)=Sof(H33B)=FVAR(3)
 Sof(O34)=Sof(H34G)=Sof(H34H)=FVAR(4)
 Sof(N1A)=Sof(H1AA)=Sof(H1AB)=Sof(H1AC)=Sof(C97A)=Sof(H97C)=Sof(H97D)=
 Sof(C98A)=Sof(H98C)=Sof(H98D)=Sof(C99A)=Sof(H99D)=Sof(H99E)=Sof(H99F)=1-FVAR(5)
 Sof(N1)=Sof(H1A)=Sof(H1B)=Sof(H1C)=Sof(C97)=Sof(H97A)=Sof(H97B)=Sof(C98)=
 Sof(H98A)=Sof(H98B)=Sof(C99)=Sof(H99A)=Sof(H99B)=Sof(H99C)=FVAR(5)
 Sof(O36)=Sof(H36G)=Sof(H36H)=FVAR(6)
7.a Riding coordinates:
 O33(H33A,H33B), O34(H34G,H34H), O35(H35G,H35H), O36(H36G,H36H)
7.b Secondary CH2 refined with riding coordinates:
 C97(H97A,H97B), C98(H98A,H98B), C2(H2A,H2B), C8(H8A,H8B), C14(H14A,H14B),
 C20(H20A,H20B), C26(H26A,H26B), C32(H32A,H32B), C38(H38A,H38B), C44(H44A,H44B),
  C50(H50A,H50B), C56(H56A,H56B), C62(H62A,H62B), C68(H68A,H68B), C74(H74A,
 H74B), C80(H80A,H80B), C86(H86A,H86B), C92(H92A,H92B), C2A(H2AA,H2AB),
 C8A(H8AA,H8AB), C14A(H14C,H14D), C20A(H20C,H20D), C26A(H26C,H26D), C32A(H32C,
 H32D), C38A(H38C,H38D), C44A(H44C,H44D), C50A(H50C,H50D), C56A(H56C,H56D),
 C62A(H62C,H62D), C68A(H68C,H68D), C74A(H74C,H74D), C80A(H80C,H80D), C86A(H86C,
 H86D), C92A(H92C,H92D), C97A(H97C,H97D), C98A(H98C,H98D)
7.c Me refined with riding coordinates:
 N1(H1A,H1B,H1C), C99(H99A,H99B,H99C), C4(H4A,H4B,H4C), C5(H5A,H5B,H5C),
 C6(H6A,H6B,H6C), C10(H10A,H10B,H10C), C11(H11A,H11B,H11C), C12(H12A,H12B,H12C),
  C16(H16A,H16B,H16C), C17(H17A,H17B,H17C), C18(H18A,H18B,H18C), C22(H22A,H22B,
 H22C), C23(H23A,H23B,H23C), C24(H24A,H24B,H24C), C28(H28A,H28B,H28C), C29(H29A,
 H29B,H29C), C30(H30A,H30B,H30C), C34(H34A,H34B,H34C), C35(H35A,H35B,H35C),
 C36(H36A,H36B,H36C), C40(H40A,H40B,H40C), C41(H41A,H41B,H41C), C42(H42A,H42B,
 H42C), C46(H46A,H46B,H46C), C47(H47A,H47B,H47C), C48(H48A,H48B,H48C), C52(H52A,
 H52B,H52C), C53(H53A,H53B,H53C), C54(H54A,H54B,H54C), C58(H58A,H58B,H58C),
 C59(H59A,H59B,H59C), C60(H60A,H60B,H60C), C64(H64A,H64B,H64C), C65(H65A,H65B,
 H65C), C66(H66A,H66B,H66C), C70(H70A,H70B,H70C), C71(H71A,H71B,H71C), C72(H72A,
 H72B,H72C), C76(H76A,H76B,H76C), C77(H77A,H77B,H77C), C78(H78A,H78B,H78C),
 C82(H82A,H82B,H82C), C83(H83A,H83B,H83C), C84(H84A,H84B,H84C), C88(H88A,H88B,
 H88C), C89(H89A,H89B,H89C), C90(H90A,H90B,H90C), C94(H94A,H94B,H94C), C95(H95A,
 H95B,H95C), C96(H96A,H96B,H96C), C4A(H4AA,H4AB,H4AC), C5A(H5AA,H5AB,H5AC),
 C6A(H6AA,H6AB,H6AC), C10A(H10D,H10E,H10F), C11A(H11D,H11E,H11F), C12A(H12D,
 H12E,H12F), C16A(H16D,H16E,H16F), C17A(H17D,H17E,H17F), C18A(H18D,H18E,H18F),
 C22A(H22D,H22E,H22F), C23A(H23D,H23E,H23F), C24A(H24D,H24E,H24F), C28A(H28D,
 H28E,H28F), C29A(H29D,H29E,H29F), C30A(H30D,H30E,H30F), C34A(H34D,H34E,H34F),
 C35A(H35D,H35E,H35F), C36A(H36D,H36E,H36F), C40A(H40D,H40E,H40F), C41A(H41D,
 H41E,H41F), C42A(H42D,H42E,H42F), C46A(H46D,H46E,H46F), C47A(H47D,H47E,H47F),
 C48A(H48D,H48E,H48F), C52A(H52D,H52E,H52F), C53A(H53D,H53E,H53F), C54A(H54D,
 H54E,H54F), C58A(H58D,H58E,H58F), C59A(H59D,H59E,H59F), C60A(H60D,H60E,H60F),
 C64A(H64D,H64E,H64F), C65A(H65D,H65E,H65F), C66A(H66D,H66E,H66F), C70A(H70D,
 H70E,H70F), C71A(H71D,H71E,H71F), C72A(H72D,H72E,H72F), C76A(H76D,H76E,H76F),
 C77A(H77D,H77E,H77F), C78A(H78D,H78E,H78F), C82A(H82D,H82E,H82F), C83A(H83D,
 H83E,H83F), C84A(H84D,H84E,H84F), C88A(H88D,H88E,H88F), C89A(H89D,H89E,H89F),
 C90A(H90D,H90E,H90F), C94A(H94D,H94E,H94F), C95A(H95D,H95E,H95F), C96A(H96D,
 H96E,H96F), N1A(H1AA,H1AB,H1AC), C99A(H99D,H99E,H99F)
7.d Idealised Me refined with riding coordinates:
 C102(H10G,H10H,H10I)
;
_olex2_submission_special_instructions 'No special instructions were received'
_oxdiff_exptl_absorpt_empirical_details
;
Empirical correction (ABSPACK) includes:
- Absorption correction using spherical harmonics
- Frame scaling
;
_oxdiff_exptl_absorpt_empirical_full_max 14.985
_oxdiff_exptl_absorpt_empirical_full_min 0.593

loop_
_space_group_symop_operation_xyz
'x, y, z'
'-x+1/2, -y, z+1/2'
'-x, y+1/2, -z+1/2'
'x+1/2, -y+1/2, -z'

loop_
_atom_site_label
_atom_site_type_symbol
_atom_site_fract_x
_atom_site_fract_y
_atom_site_fract_z
_atom_site_U_iso_or_equiv
_atom_site_adp_type
_atom_site_occupancy
_atom_site_site_symmetry_order
_atom_site_calc_flag
_atom_site_refinement_flags_posn
_atom_site_refinement_flags_adp
_atom_site_refinement_flags_occupancy
_atom_site_disorder_assembly
_atom_site_disorder_group
N1 N 0.5012(5) 0.4566(5) 0.5611(3) 0.079(3) Uani 0.751(15) 1 d D U P A 1
H1A H 0.464101 0.432888 0.567778 0.094 Uiso 0.751(15) 1 calc R U P A 1
H1B H 0.510926 0.452652 0.532609 0.094 Uiso 0.751(15) 1 calc R U P A 1
H1C H 0.538141 0.444170 0.576868 0.094 Uiso 0.751(15) 1 calc R U P A 1
C97 C 0.4857(6) 0.5217(7) 0.5709(5) 0.072(3) Uani 0.751(15) 1 d D U P A 1
H97A H 0.473798 0.524977 0.601783 0.087 Uiso 0.751(15) 1 calc R U P A 1
H97B H 0.444558 0.534090 0.554230 0.087 Uiso 0.751(15) 1 calc R U P A 1
C98 C 0.5419(6) 0.5656(6) 0.5616(4) 0.077(3) Uani 0.751(15) 1 d D U P A 1
H98A H 0.583142 0.553444 0.578165 0.093 Uiso 0.751(15) 1 calc R U P A 1
H98B H 0.553615 0.562864 0.530647 0.093 Uiso 0.751(15) 1 calc R U P A 1
C99 C 0.5253(14) 0.6283(9) 0.5716(9) 0.098(5) Uani 0.751(15) 1 d D U P A 1
H99A H 0.564610 0.654719 0.564671 0.147 Uiso 0.751(15) 1 calc R U P A 1
H99B H 0.485181 0.641204 0.554786 0.147 Uiso 0.751(15) 1 calc R U P A 1
H99C H 0.514742 0.631773 0.602360 0.147 Uiso 0.751(15) 1 calc R U P A 1
Cr1 Cr 0.3146(2) 0.5382(2) 0.66147(15) 0.0478(11) Uani 0.443(4) 1 d . U P B 1
Cr2 Cr 0.2664(3) 0.5646(4) 0.55853(18) 0.0663(14) Uani 0.443(4) 1 d . U P B 1
Cr3 Cr 0.3451(2) 0.53295(19) 0.46377(14) 0.0464(9) Uani 0.443(4) 1 d . U P B 1
Cr4 Cr 0.5033(3) 0.4880(4) 0.4325(2) 0.0568(14) Uani 0.443(4) 1 d . U P B 1
Cr5 Cr 0.6447(5) 0.4307(5) 0.4830(3) 0.0379(12) Uani 0.443(4) 1 d . U P B 1
Cr6 Cr 0.6966(7) 0.4047(6) 0.5850(5) 0.0318(11) Uani 0.443(4) 1 d . U P B 1
Cr7 Cr 0.6100(4) 0.4201(5) 0.6807(3) 0.0290(9) Uani 0.443(4) 1 d . U P B 1
Cr8 Cr 0.4661(2) 0.4987(2) 0.70981(17) 0.0373(8) Uani 0.443(4) 1 d . U P B 1
Ni1 Ni 0.3146(2) 0.5382(2) 0.66147(15) 0.0478(11) Uani 0.0632(6) 1 d . U P B 1
Ni2 Ni 0.2664(3) 0.5646(4) 0.55853(18) 0.0663(14) Uani 0.0632(6) 1 d . U P B 1
Ni3 Ni 0.3451(2) 0.53295(19) 0.46377(14) 0.0464(9) Uani 0.0632(6) 1 d . U P B 1
Ni4 Ni 0.5033(3) 0.4880(4) 0.4325(2) 0.0568(14) Uani 0.0632(6) 1 d . U P B 1
Ni5 Ni 0.6447(5) 0.4307(5) 0.4830(3) 0.0379(12) Uani 0.0632(6) 1 d . U P B 1
Ni6 Ni 0.6966(7) 0.4047(6) 0.5850(5) 0.0318(11) Uani 0.0632(6) 1 d . U P B 1
Ni7 Ni 0.6100(4) 0.4201(5) 0.6807(3) 0.0290(9) Uani 0.0632(6) 1 d . U P B 1
Ni8 Ni 0.4661(2) 0.4987(2) 0.70981(17) 0.0373(8) Uani 0.0632(6) 1 d . U P B 1
F1 F 0.3356(8) 0.5605(8) 0.6036(4) 0.055(2) Uani 0.506(5) 1 d . U P B 1
F2 F 0.3262(7) 0.5179(7) 0.5240(4) 0.059(2) Uani 0.506(5) 1 d . U P B 1
F3 F 0.4430(9) 0.5234(10) 0.4747(4) 0.047(2) Uani 0.506(5) 1 d . U P B 1
F4 F 0.5508(16) 0.4394(16) 0.4789(8) 0.040(3) Uani 0.506(5) 1 d . U P B 1
F5 F 0.6393(11) 0.4534(10) 0.5436(6) 0.034(2) Uani 0.506(5) 1 d . U P B 1
F6 F 0.6105(11) 0.4061(10) 0.6178(6) 0.032(2) Uani 0.506(5) 1 d . U P B 1
F7 F 0.5403(7) 0.4831(11) 0.6702(7) 0.036(2) Uani 0.506(5) 1 d . U P B 1
F8 F 0.3993(7) 0.4906(8) 0.6636(5) 0.043(2) Uani 0.506(5) 1 d . U P B 1
O1 O 0.2285(9) 0.5882(9) 0.6633(5) 0.066(3) Uani 0.506(5) 1 d D U P B 1
O2 O 0.2081(9) 0.6177(8) 0.5952(5) 0.081(3) Uani 0.506(5) 1 d D U P B 1
C1 C 0.1972(11) 0.6169(12) 0.6340(5) 0.068(4) Uani 0.506(5) 1 d D U P B 1
C2 C 0.1371(10) 0.6578(10) 0.6489(9) 0.079(4) Uani 0.506(5) 1 d D U P B 1
H2A H 0.151406 0.679628 0.675353 0.095 Uiso 0.506(5) 1 calc R U P B 1
H2B H 0.128546 0.689225 0.626514 0.095 Uiso 0.506(5) 1 calc R U P B 1
C3 C 0.0714(10) 0.6251(10) 0.6578(7) 0.060(4) Uani 0.506(5) 1 d D U P B 1
C4 C 0.0464(10) 0.5820(10) 0.6226(7) 0.089(5) Uani 0.506(5) 1 d D U P B 1
H4A H 0.002993 0.562850 0.631452 0.134 Uiso 0.506(5) 1 calc R U P B 1
H4B H 0.039103 0.605372 0.596016 0.134 Uiso 0.506(5) 1 calc R U P B 1
H4C H 0.081006 0.549984 0.617557 0.134 Uiso 0.506(5) 1 calc R U P B 1
C5 C 0.0130(14) 0.6712(15) 0.6664(14) 0.091(8) Uani 0.506(5) 1 d D U P B 1
H5A H -0.029830 0.648764 0.672126 0.137 Uiso 0.506(5) 1 calc R U P B 1
H5B H 0.024713 0.696610 0.691336 0.137 Uiso 0.506(5) 1 calc R U P B 1
H5C H 0.006731 0.697604 0.641126 0.137 Uiso 0.506(5) 1 calc R U P B 1
C6 C 0.0834(16) 0.5870(15) 0.6977(7) 0.094(7) Uani 0.506(5) 1 d D U P B 1
H6A H 0.041272 0.564431 0.704924 0.141 Uiso 0.506(5) 1 calc R U P B 1
H6B H 0.120851 0.557719 0.692448 0.141 Uiso 0.506(5) 1 calc R U P B 1
H6C H 0.095892 0.614079 0.721652 0.141 Uiso 0.506(5) 1 calc R U P B 1
O3 O 0.2642(10) 0.4673(8) 0.6449(5) 0.067(3) Uani 0.506(5) 1 d D U P B 1
O4 O 0.2225(8) 0.4899(7) 0.5793(5) 0.076(3) Uani 0.506(5) 1 d D U P B 1
C7 C 0.2315(10) 0.4544(8) 0.6109(6) 0.066(4) Uani 0.506(5) 1 d D U P B 1
C8 C 0.2041(10) 0.3890(9) 0.6086(7) 0.076(4) Uani 0.506(5) 1 d D U P B 1
H8A H 0.213424 0.373358 0.579250 0.092 Uiso 0.506(5) 1 calc R U P B 1
H8B H 0.231544 0.363708 0.628705 0.092 Uiso 0.506(5) 1 calc R U P B 1
C9 C 0.1300(11) 0.3775(10) 0.6181(6) 0.069(4) Uani 0.506(5) 1 d D U P B 1
C10 C 0.1233(19) 0.4057(17) 0.6625(7) 0.102(6) Uani 0.506(5) 1 d D U P B 1
H10A H 0.075847 0.401097 0.672738 0.153 Uiso 0.506(5) 1 calc R U P B 1
H10B H 0.154675 0.384746 0.682405 0.153 Uiso 0.506(5) 1 calc R U P B 1
H10C H 0.135108 0.449510 0.661210 0.153 Uiso 0.506(5) 1 calc R U P B 1
C11 C 0.1167(18) 0.3084(11) 0.6239(9) 0.103(7) Uani 0.506(5) 1 d D U P B 1
H11A H 0.067840 0.301649 0.630100 0.154 Uiso 0.506(5) 1 calc R U P B 1
H11B H 0.129271 0.286592 0.597466 0.154 Uiso 0.506(5) 1 calc R U P B 1
H11C H 0.144572 0.292958 0.647830 0.154 Uiso 0.506(5) 1 calc R U P B 1
C12 C 0.0818(11) 0.4024(12) 0.5844(7) 0.091(6) Uani 0.506(5) 1 d D U P B 1
H12A H 0.034177 0.393316 0.592642 0.136 Uiso 0.506(5) 1 calc R U P B 1
H12B H 0.087888 0.447061 0.582088 0.136 Uiso 0.506(5) 1 calc R U P B 1
H12C H 0.091978 0.383159 0.556667 0.136 Uiso 0.506(5) 1 calc R U P B 1
O5 O 0.1970(7) 0.5749(8) 0.5138(5) 0.081(3) Uani 0.506(5) 1 d D U P B 1
O6 O 0.2431(6) 0.5361(7) 0.4533(5) 0.075(3) Uani 0.506(5) 1 d D U P B 1
C13 C 0.1944(8) 0.5591(11) 0.4750(6) 0.075(3) Uani 0.506(5) 1 d D U P B 1
C14 C 0.1290(8) 0.5754(9) 0.4505(7) 0.081(4) Uani 0.506(5) 1 d D U P B 1
H14A H 0.122063 0.545152 0.427155 0.097 Uiso 0.506(5) 1 calc R U P B 1
H14B H 0.089172 0.572275 0.470325 0.097 Uiso 0.506(5) 1 calc R U P B 1
C15 C 0.1307(9) 0.6398(8) 0.4313(6) 0.065(3) Uani 0.506(5) 1 d D U P B 1
C16 C 0.1408(13) 0.6884(10) 0.4648(7) 0.097(6) Uani 0.506(5) 1 d D U P B 1
H16A H 0.141582 0.728899 0.451003 0.145 Uiso 0.506(5) 1 calc R U P B 1
H16B H 0.102868 0.686670 0.485526 0.145 Uiso 0.506(5) 1 calc R U P B 1
H16C H 0.184513 0.681341 0.479705 0.145 Uiso 0.506(5) 1 calc R U P B 1
C17 C 0.0609(9) 0.6503(11) 0.4082(8) 0.072(5) Uani 0.506(5) 1 d D U P B 1
H17A H 0.054234 0.618518 0.386287 0.107 Uiso 0.506(5) 1 calc R U P B 1
H17B H 0.023414 0.648232 0.429250 0.107 Uiso 0.506(5) 1 calc R U P B 1
H17C H 0.060994 0.690935 0.394523 0.107 Uiso 0.506(5) 1 calc R U P B 1
C18 C 0.1855(11) 0.6403(13) 0.3954(8) 0.101(7) Uani 0.506(5) 1 d D U P B 1
H18A H 0.175687 0.607445 0.374744 0.151 Uiso 0.506(5) 1 calc R U P B 1
H18B H 0.184550 0.680154 0.380607 0.151 Uiso 0.506(5) 1 calc R U P B 1
H18C H 0.231194 0.633824 0.408001 0.151 Uiso 0.506(5) 1 calc R U P B 1
O7 O 0.3132(7) 0.6411(7) 0.5399(4) 0.055(2) Uani 0.506(5) 1 d D U P B 1
O8 O 0.3635(8) 0.6212(6) 0.4768(3) 0.060(3) Uani 0.506(5) 1 d D U P B 1
C19 C 0.3459(7) 0.6568(6) 0.5072(3) 0.041(2) Uani 0.506(5) 1 d D U P B 1
C20 C 0.3736(15) 0.7227(8) 0.5080(8) 0.066(4) Uani 0.506(5) 1 d D U P B 1
H20A H 0.334156 0.750557 0.513417 0.079 Uiso 0.506(5) 1 calc R U P B 1
H20B H 0.404962 0.726360 0.532902 0.079 Uiso 0.506(5) 1 calc R U P B 1
C21 C 0.4106(13) 0.7462(11) 0.4696(8) 0.067(4) Uani 0.506(5) 1 d D U P B 1
C22 C 0.4313(18) 0.8127(11) 0.4769(14) 0.097(7) Uani 0.506(5) 1 d D U P B 1
H22A H 0.455816 0.828051 0.451476 0.145 Uiso 0.506(5) 1 calc R U P B 1
H22B H 0.390039 0.837662 0.481725 0.145 Uiso 0.506(5) 1 calc R U P B 1
H22C H 0.461516 0.815389 0.502039 0.145 Uiso 0.506(5) 1 calc R U P B 1
C23 C 0.3640(17) 0.7441(19) 0.4291(10) 0.094(8) Uani 0.506(5) 1 d D U P B 1
H23A H 0.389587 0.759823 0.404229 0.141 Uiso 0.506(5) 1 calc R U P B 1
H23B H 0.349774 0.701592 0.423539 0.141 Uiso 0.506(5) 1 calc R U P B 1
H23C H 0.323092 0.769672 0.433822 0.141 Uiso 0.506(5) 1 calc R U P B 1
C24 C 0.4754(14) 0.7100(17) 0.4595(9) 0.063(5) Uani 0.506(5) 1 d D U P B 1
H24A H 0.497708 0.727452 0.433976 0.094 Uiso 0.506(5) 1 calc R U P B 1
H24B H 0.507099 0.712187 0.483970 0.094 Uiso 0.506(5) 1 calc R U P B 1
H24C H 0.463376 0.666934 0.453944 0.094 Uiso 0.506(5) 1 calc R U P B 1
O9 O 0.3546(5) 0.5456(5) 0.3983(4) 0.069(2) Uani 0.506(5) 1 d D U P B 1
O10 O 0.4641(6) 0.5313(9) 0.3817(5) 0.079(3) Uani 0.506(5) 1 d D U P B 1
C25 C 0.4067(7) 0.5456(9) 0.3706(5) 0.080(3) Uani 0.506(5) 1 d D U P B 1
C26 C 0.4032(10) 0.5559(8) 0.3213(5) 0.096(4) Uani 0.506(5) 1 d D U P B 1
H26A H 0.441978 0.533844 0.307561 0.115 Uiso 0.506(5) 1 calc R U P B 1
H26B H 0.359906 0.537692 0.310225 0.115 Uiso 0.506(5) 1 calc R U P B 1
C27 C 0.4059(12) 0.6218(9) 0.3083(6) 0.096(4) Uani 0.506(5) 1 d D U P B 1
C28 C 0.3386(15) 0.6419(17) 0.3316(11) 0.151(9) Uani 0.506(5) 1 d D U P B 1
H28A H 0.330720 0.685886 0.326825 0.227 Uiso 0.506(5) 1 calc R U P B 1
H28B H 0.299601 0.618399 0.320114 0.227 Uiso 0.506(5) 1 calc R U P B 1
H28C H 0.342950 0.633968 0.362497 0.227 Uiso 0.506(5) 1 calc R U P B 1
C29 C 0.3919(14) 0.6299(13) 0.2610(6) 0.119(7) Uani 0.506(5) 1 d D U P B 1
H29A H 0.394183 0.673726 0.253650 0.178 Uiso 0.506(5) 1 calc R U P B 1
H29B H 0.426510 0.607332 0.244348 0.178 Uiso 0.506(5) 1 calc R U P B 1
H29C H 0.345992 0.614019 0.254208 0.178 Uiso 0.506(5) 1 calc R U P B 1
C30 C 0.4639(13) 0.6614(11) 0.3244(6) 0.117(7) Uani 0.506(5) 1 d D U P B 1
H30A H 0.458584 0.703227 0.313148 0.175 Uiso 0.506(5) 1 calc R U P B 1
H30B H 0.463120 0.662414 0.355878 0.175 Uiso 0.506(5) 1 calc R U P B 1
H30C H 0.507923 0.644304 0.314592 0.175 Uiso 0.506(5) 1 calc R U P B 1
O11 O 0.3425(8) 0.4400(6) 0.4520(5) 0.061(3) Uani 0.506(5) 1 d D U P B 1
O12 O 0.4452(8) 0.4240(7) 0.4147(5) 0.057(3) Uani 0.506(5) 1 d D U P B 1
C31 C 0.3844(10) 0.4100(7) 0.4254(7) 0.066(4) Uani 0.506(5) 1 d D U P B 1
C32 C 0.3637(8) 0.3440(6) 0.4163(5) 0.064(3) Uani 0.506(5) 1 d D U P B 1
H32A H 0.381584 0.332084 0.387674 0.077 Uiso 0.506(5) 1 calc R U P B 1
H32B H 0.312849 0.341453 0.415193 0.077 Uiso 0.506(5) 1 calc R U P B 1
C33 C 0.3902(8) 0.2981(6) 0.4498(5) 0.076(3) Uani 0.506(5) 1 d D U P B 1
C34 C 0.3489(13) 0.2392(7) 0.4447(7) 0.094(6) Uani 0.506(5) 1 d D U P B 1
H34A H 0.353597 0.223881 0.415245 0.141 Uiso 0.506(5) 1 calc R U P B 1
H34B H 0.366229 0.208156 0.464890 0.141 Uiso 0.506(5) 1 calc R U P B 1
H34C H 0.300304 0.247481 0.450852 0.141 Uiso 0.506(5) 1 calc R U P B 1
C35 C 0.4675(10) 0.2869(17) 0.4403(12) 0.111(8) Uani 0.506(5) 1 d D U P B 1
H35A H 0.472850 0.272762 0.410530 0.167 Uiso 0.506(5) 1 calc R U P B 1
H35B H 0.493079 0.325324 0.444269 0.167 Uiso 0.506(5) 1 calc R U P B 1
H35C H 0.485319 0.255550 0.459949 0.167 Uiso 0.506(5) 1 calc R U P B 1
C36 C 0.3816(14) 0.3198(9) 0.4953(5) 0.108(6) Uani 0.506(5) 1 d D U P B 1
H36A H 0.407760 0.357925 0.499476 0.162 Uiso 0.506(5) 1 calc R U P B 1
H36B H 0.332748 0.327551 0.501003 0.162 Uiso 0.506(5) 1 calc R U P B 1
H36C H 0.398673 0.288227 0.515040 0.162 Uiso 0.506(5) 1 calc R U P B 1
O13 O 0.5762(10) 0.4585(7) 0.3869(5) 0.063(3) Uani 0.506(5) 1 d D U P B 1
O14 O 0.6563(14) 0.4074(8) 0.4208(6) 0.055(3) Uani 0.506(5) 1 d D U P B 1
C37 C 0.6221(17) 0.4170(15) 0.3884(7) 0.065(4) Uani 0.506(5) 1 d D U P B 1
C38 C 0.6420(14) 0.3778(13) 0.3500(5) 0.078(4) Uani 0.506(5) 1 d D U P B 1
H38A H 0.692863 0.376737 0.348306 0.094 Uiso 0.506(5) 1 calc R U P B 1
H38B H 0.626168 0.335274 0.355495 0.094 Uiso 0.506(5) 1 calc R U P B 1
C39 C 0.6148(11) 0.3973(9) 0.3065(6) 0.083(4) Uani 0.506(5) 1 d D U P B 1
C40 C 0.6299(16) 0.4659(9) 0.2993(8) 0.115(7) Uani 0.506(5) 1 d D U P B 1
H40A H 0.612328 0.478390 0.271088 0.173 Uiso 0.506(5) 1 calc R U P B 1
H40B H 0.607380 0.490140 0.321789 0.173 Uiso 0.506(5) 1 calc R U P B 1
H40C H 0.679763 0.472825 0.300394 0.173 Uiso 0.506(5) 1 calc R U P B 1
C41 C 0.5364(11) 0.3909(13) 0.3030(7) 0.106(6) Uani 0.506(5) 1 d D U P B 1
H41A H 0.521386 0.403963 0.274382 0.160 Uiso 0.506(5) 1 calc R U P B 1
H41B H 0.523361 0.347834 0.307653 0.160 Uiso 0.506(5) 1 calc R U P B 1
H41C H 0.514398 0.416747 0.324866 0.160 Uiso 0.506(5) 1 calc R U P B 1
C42 C 0.6513(18) 0.3617(14) 0.2708(9) 0.111(9) Uani 0.506(5) 1 d D U P B 1
H42A H 0.633233 0.374708 0.242789 0.166 Uiso 0.506(5) 1 calc R U P B 1
H42B H 0.700850 0.369997 0.272005 0.166 Uiso 0.506(5) 1 calc R U P B 1
H42C H 0.643211 0.317522 0.274588 0.166 Uiso 0.506(5) 1 calc R U P B 1
O15 O 0.5705(8) 0.5607(7) 0.4459(4) 0.048(3) Uani 0.506(5) 1 d D U P B 1
O16 O 0.6642(12) 0.5176(8) 0.4709(6) 0.050(3) Uani 0.506(5) 1 d D U P B 1
C43 C 0.6329(12) 0.5622(9) 0.4561(11) 0.049(3) Uani 0.506(5) 1 d D U P B 1
C44 C 0.6717(10) 0.6223(9) 0.4558(7) 0.049(3) Uani 0.506(5) 1 d D U P B 1
H44A H 0.714443 0.617299 0.472745 0.059 Uiso 0.506(5) 1 calc R U P B 1
H44B H 0.643225 0.653899 0.470286 0.059 Uiso 0.506(5) 1 calc R U P B 1
C45 C 0.6907(13) 0.6457(11) 0.4110(7) 0.053(4) Uani 0.506(5) 1 d D U P B 1
C46 C 0.6246(17) 0.657(2) 0.3850(12) 0.080(8) Uani 0.506(5) 1 d D U P B 1
H46A H 0.596122 0.687874 0.399998 0.119 Uiso 0.506(5) 1 calc R U P B 1
H46B H 0.636698 0.673050 0.356430 0.119 Uiso 0.506(5) 1 calc R U P B 1
H46C H 0.598853 0.618913 0.382067 0.119 Uiso 0.506(5) 1 calc R U P B 1
C47 C 0.7275(18) 0.7070(12) 0.4180(10) 0.066(5) Uani 0.506(5) 1 d D U P B 1
H47A H 0.696503 0.735670 0.432691 0.099 Uiso 0.506(5) 1 calc R U P B 1
H47B H 0.768669 0.700393 0.435605 0.099 Uiso 0.506(5) 1 calc R U P B 1
H47C H 0.740980 0.724296 0.390113 0.099 Uiso 0.506(5) 1 calc R U P B 1
C48 C 0.7358(16) 0.5984(13) 0.3881(6) 0.070(5) Uani 0.506(5) 1 d D U P B 1
H48A H 0.709948 0.560050 0.384421 0.105 Uiso 0.506(5) 1 calc R U P B 1
H48B H 0.749397 0.614318 0.359886 0.105 Uiso 0.506(5) 1 calc R U P B 1
H48C H 0.777085 0.590416 0.405377 0.105 Uiso 0.506(5) 1 calc R U P B 1
O17 O 0.7555(10) 0.4100(9) 0.4828(7) 0.046(3) Uani 0.506(5) 1 d D U P B 1
O18 O 0.7831(10) 0.4045(11) 0.5521(6) 0.041(3) Uani 0.506(5) 1 d D U P B 1
C49 C 0.7981(10) 0.4154(15) 0.5134(6) 0.042(3) Uani 0.506(5) 1 d D U P B 1
C50 C 0.8725(11) 0.4276(10) 0.5031(8) 0.049(3) Uani 0.506(5) 1 d D U P B 1
H50A H 0.880967 0.416321 0.472748 0.059 Uiso 0.506(5) 1 calc R U P B 1
H50B H 0.901422 0.400516 0.521249 0.059 Uiso 0.506(5) 1 calc R U P B 1
C51 C 0.8953(9) 0.4934(8) 0.5098(5) 0.047(3) Uani 0.506(5) 1 d D U P B 1
C52 C 0.8480(11) 0.5346(10) 0.4838(6) 0.057(4) Uani 0.506(5) 1 d D U P B 1
H52A H 0.861756 0.577653 0.487635 0.086 Uiso 0.506(5) 1 calc R U P B 1
H52B H 0.851224 0.523624 0.453309 0.086 Uiso 0.506(5) 1 calc R U P B 1
H52C H 0.800438 0.529237 0.493636 0.086 Uiso 0.506(5) 1 calc R U P B 1
C53 C 0.9695(11) 0.4994(12) 0.4935(12) 0.071(5) Uani 0.506(5) 1 d D U P B 1
H53A H 0.985395 0.541803 0.497581 0.106 Uiso 0.506(5) 1 calc R U P B 1
H53B H 0.999370 0.471343 0.509669 0.106 Uiso 0.506(5) 1 calc R U P B 1
H53C H 0.971210 0.488917 0.462900 0.106 Uiso 0.506(5) 1 calc R U P B 1
C54 C 0.8934(13) 0.5098(7) 0.5572(5) 0.057(3) Uani 0.506(5) 1 d D U P B 1
H54A H 0.908352 0.552577 0.560972 0.085 Uiso 0.506(5) 1 calc R U P B 1
H54B H 0.846403 0.505119 0.568082 0.085 Uiso 0.506(5) 1 calc R U P B 1
H54C H 0.924389 0.482491 0.573123 0.085 Uiso 0.506(5) 1 calc R U P B 1
O19 O 0.6240(11) 0.3424(8) 0.4988(5) 0.040(3) Uani 0.506(5) 1 d D U P B 1
O20 O 0.6715(9) 0.3241(8) 0.5629(6) 0.040(3) Uani 0.506(5) 1 d D U P B 1
C55 C 0.635(2) 0.3086(12) 0.5312(8) 0.053(4) Uani 0.506(5) 1 d D U P B 1
C56 C 0.5963(12) 0.2479(8) 0.5287(6) 0.077(4) Uani 0.506(5) 1 d D U P B 1
H56A H 0.548138 0.257724 0.520860 0.093 Uiso 0.506(5) 1 calc R U P B 1
H56B H 0.616115 0.224809 0.504270 0.093 Uiso 0.506(5) 1 calc R U P B 1
C57 C 0.5931(10) 0.2049(8) 0.5655(6) 0.084(4) Uani 0.506(5) 1 d D U P B 1
C58 C 0.5537(19) 0.1467(11) 0.5529(13) 0.126(9) Uani 0.506(5) 1 d D U P B 1
H58A H 0.552056 0.118596 0.577536 0.190 Uiso 0.506(5) 1 calc R U P B 1
H58B H 0.506781 0.157731 0.544371 0.190 Uiso 0.506(5) 1 calc R U P B 1
H58C H 0.577136 0.126524 0.528838 0.190 Uiso 0.506(5) 1 calc R U P B 1
C59 C 0.6702(11) 0.1846(13) 0.5738(10) 0.136(8) Uani 0.506(5) 1 d D U P B 1
H59A H 0.671752 0.155740 0.597990 0.204 Uiso 0.506(5) 1 calc R U P B 1
H59B H 0.688527 0.164577 0.547993 0.204 Uiso 0.506(5) 1 calc R U P B 1
H59C H 0.698048 0.220911 0.580581 0.204 Uiso 0.506(5) 1 calc R U P B 1
C60 C 0.5731(15) 0.2279(11) 0.6096(7) 0.113(6) Uani 0.506(5) 1 d D U P B 1
H60A H 0.573600 0.193561 0.629988 0.170 Uiso 0.506(5) 1 calc R U P B 1
H60B H 0.605891 0.259412 0.618919 0.170 Uiso 0.506(5) 1 calc R U P B 1
H60C H 0.526734 0.245627 0.608386 0.170 Uiso 0.506(5) 1 calc R U P B 1
O21 O 0.7456(11) 0.3591(9) 0.6296(5) 0.040(3) Uani 0.506(5) 1 d D U P B 1
O22 O 0.6793(9) 0.3557(9) 0.6893(6) 0.037(3) Uani 0.506(5) 1 d D U P B 1
C61 C 0.7315(9) 0.3419(10) 0.6676(6) 0.036(3) Uani 0.506(5) 1 d D U P B 1
C62 C 0.7819(8) 0.2983(8) 0.6881(6) 0.048(3) Uani 0.506(5) 1 d D U P B 1
H62A H 0.800372 0.270612 0.665662 0.058 Uiso 0.506(5) 1 calc R U P B 1
H62B H 0.756953 0.272548 0.709271 0.058 Uiso 0.506(5) 1 calc R U P B 1
C63 C 0.8421(8) 0.3296(8) 0.7108(5) 0.067(4) Uani 0.506(5) 1 d D U P B 1
C64 C 0.8866(11) 0.3648(12) 0.6788(8) 0.102(7) Uani 0.506(5) 1 d D U P B 1
H64A H 0.904533 0.336300 0.657083 0.153 Uiso 0.506(5) 1 calc R U P B 1
H64B H 0.858853 0.396601 0.664663 0.153 Uiso 0.506(5) 1 calc R U P B 1
H64C H 0.925158 0.384224 0.693957 0.153 Uiso 0.506(5) 1 calc R U P B 1
C65 C 0.8857(13) 0.2778(11) 0.7312(8) 0.104(6) Uani 0.506(5) 1 d D U P B 1
H65A H 0.901907 0.249937 0.708619 0.156 Uiso 0.506(5) 1 calc R U P B 1
H65B H 0.925279 0.295807 0.746125 0.156 Uiso 0.506(5) 1 calc R U P B 1
H65C H 0.857436 0.254830 0.751799 0.156 Uiso 0.506(5) 1 calc R U P B 1
C66 C 0.8150(10) 0.3749(9) 0.7441(7) 0.081(5) Uani 0.506(5) 1 d D U P B 1
H66A H 0.853804 0.394877 0.758579 0.121 Uiso 0.506(5) 1 calc R U P B 1
H66B H 0.786669 0.406084 0.729798 0.121 Uiso 0.506(5) 1 calc R U P B 1
H66C H 0.787047 0.352819 0.765316 0.121 Uiso 0.506(5) 1 calc R U P B 1
O23 O 0.7284(9) 0.4838(9) 0.6097(6) 0.035(3) Uani 0.506(5) 1 d D U P B 1
O24 O 0.6818(8) 0.4833(8) 0.6761(6) 0.034(2) Uani 0.506(5) 1 d D U P B 1
C67 C 0.7199(10) 0.5057(9) 0.6470(6) 0.031(3) Uani 0.506(5) 1 d D U P B 1
C68 C 0.7616(11) 0.5618(8) 0.6605(8) 0.036(3) Uani 0.506(5) 1 d D U P B 1
H68A H 0.808579 0.558289 0.648494 0.044 Uiso 0.506(5) 1 calc R U P B 1
H68B H 0.765587 0.562111 0.692270 0.044 Uiso 0.506(5) 1 calc R U P B 1
C69 C 0.7299(12) 0.6223(9) 0.6458(8) 0.042(3) Uani 0.506(5) 1 d D U P B 1
C70 C 0.6576(12) 0.6302(12) 0.6644(8) 0.043(4) Uani 0.506(5) 1 d D U P B 1
H70A H 0.638157 0.669397 0.654590 0.065 Uiso 0.506(5) 1 calc R U P B 1
H70B H 0.628200 0.596318 0.654718 0.065 Uiso 0.506(5) 1 calc R U P B 1
H70C H 0.660003 0.630087 0.695901 0.065 Uiso 0.506(5) 1 calc R U P B 1
C71 C 0.7758(19) 0.6747(11) 0.6636(12) 0.052(5) Uani 0.506(5) 1 d D U P B 1
H71A H 0.756864 0.714539 0.654686 0.078 Uiso 0.506(5) 1 calc R U P B 1
H71B H 0.776961 0.672531 0.695034 0.078 Uiso 0.506(5) 1 calc R U P B 1
H71C H 0.822597 0.670293 0.652223 0.078 Uiso 0.506(5) 1 calc R U P B 1
C72 C 0.7290(13) 0.6268(14) 0.5966(7) 0.045(4) Uani 0.506(5) 1 d D U P B 1
H72A H 0.708432 0.666024 0.587987 0.068 Uiso 0.506(5) 1 calc R U P B 1
H72B H 0.776220 0.624311 0.585665 0.068 Uiso 0.506(5) 1 calc R U P B 1
H72C H 0.701776 0.592789 0.584795 0.068 Uiso 0.506(5) 1 calc R U P B 1
O25 O 0.6141(8) 0.4375(9) 0.7416(5) 0.040(3) Uani 0.506(5) 1 d D U P B 1
O26 O 0.5356(5) 0.5097(6) 0.7542(4) 0.051(2) Uani 0.506(5) 1 d D U P B 1
C73 C 0.5866(7) 0.4781(8) 0.7645(4) 0.048(3) Uani 0.506(5) 1 d D U P B 1
C74 C 0.6231(9) 0.4921(9) 0.8060(4) 0.076(4) Uani 0.506(5) 1 d D U P B 1
H74A H 0.636546 0.452246 0.818850 0.091 Uiso 0.506(5) 1 calc R U P B 1
H74B H 0.666273 0.513830 0.798502 0.091 Uiso 0.506(5) 1 calc R U P B 1
C75 C 0.5890(9) 0.5286(8) 0.8404(4) 0.084(4) Uani 0.506(5) 1 d D U P B 1
C76 C 0.5654(19) 0.5918(10) 0.8286(11) 0.114(8) Uani 0.506(5) 1 d D U P B 1
H76A H 0.543838 0.611285 0.853577 0.172 Uiso 0.506(5) 1 calc R U P B 1
H76B H 0.604972 0.616350 0.819264 0.172 Uiso 0.506(5) 1 calc R U P B 1
H76C H 0.531871 0.589116 0.805083 0.172 Uiso 0.506(5) 1 calc R U P B 1
C77 C 0.6411(15) 0.5323(15) 0.8782(7) 0.128(8) Uani 0.506(5) 1 d D U P B 1
H77A H 0.620828 0.556037 0.901803 0.193 Uiso 0.506(5) 1 calc R U P B 1
H77B H 0.651977 0.490709 0.888227 0.193 Uiso 0.506(5) 1 calc R U P B 1
H77C H 0.683322 0.552574 0.868359 0.193 Uiso 0.506(5) 1 calc R U P B 1
C78 C 0.5250(13) 0.4928(14) 0.8542(8) 0.146(8) Uani 0.506(5) 1 d D U P B 1
H78A H 0.501062 0.515523 0.876989 0.220 Uiso 0.506(5) 1 calc R U P B 1
H78B H 0.494199 0.487741 0.829532 0.220 Uiso 0.506(5) 1 calc R U P B 1
H78C H 0.538675 0.452287 0.865057 0.220 Uiso 0.506(5) 1 calc R U P B 1
O27 O 0.5396(8) 0.3586(12) 0.6879(9) 0.037(2) Uani 0.506(5) 1 d D U P B 1
O28 O 0.4564(8) 0.4104(7) 0.7203(5) 0.041(2) Uani 0.506(5) 1 d D U P B 1
C79 C 0.4821(10) 0.3616(9) 0.7054(10) 0.040(3) Uani 0.506(5) 1 d D U P B 1
C80 C 0.4427(11) 0.3026(10) 0.7109(9) 0.046(4) Uani 0.506(5) 1 d D U P B 1
H80A H 0.472576 0.273773 0.726992 0.055 Uiso 0.506(5) 1 calc R U P B 1
H80B H 0.435719 0.284805 0.681958 0.055 Uiso 0.506(5) 1 calc R U P B 1
C81 C 0.3723(11) 0.3035(11) 0.7335(7) 0.050(4) Uani 0.506(5) 1 d D U P B 1
C82 C 0.3458(15) 0.2369(11) 0.7331(9) 0.062(4) Uani 0.506(5) 1 d D U P B 1
H82A H 0.379273 0.210150 0.747462 0.093 Uiso 0.506(5) 1 calc R U P B 1
H82B H 0.301625 0.234746 0.748217 0.093 Uiso 0.506(5) 1 calc R U P B 1
H82C H 0.339672 0.223287 0.703285 0.093 Uiso 0.506(5) 1 calc R U P B 1
C83 C 0.3813(14) 0.3237(14) 0.7803(7) 0.061(5) Uani 0.506(5) 1 d D U P B 1
H83A H 0.416267 0.297824 0.794152 0.092 Uiso 0.506(5) 1 calc R U P B 1
H83B H 0.396072 0.366755 0.781215 0.092 Uiso 0.506(5) 1 calc R U P B 1
H83C H 0.337482 0.319266 0.795605 0.092 Uiso 0.506(5) 1 calc R U P B 1
C84 C 0.3189(13) 0.3422(13) 0.7111(7) 0.061(4) Uani 0.506(5) 1 d D U P B 1
H84A H 0.314086 0.328416 0.681211 0.091 Uiso 0.506(5) 1 calc R U P B 1
H84B H 0.274592 0.337959 0.725874 0.091 Uiso 0.506(5) 1 calc R U P B 1
H84C H 0.333181 0.385448 0.711484 0.091 Uiso 0.506(5) 1 calc R U P B 1
O29 O 0.3967(5) 0.5130(6) 0.7527(4) 0.051(2) Uani 0.506(5) 1 d D U P B 1
O30 O 0.2928(6) 0.5148(7) 0.7212(4) 0.058(2) Uani 0.506(5) 1 d D U P B 1
C85 C 0.3313(7) 0.5127(8) 0.7527(4) 0.053(3) Uani 0.506(5) 1 d D U P B 1
C86 C 0.2981(9) 0.5168(7) 0.7965(5) 0.069(3) Uani 0.506(5) 1 d D U P B 1
H86A H 0.331076 0.502089 0.818499 0.083 Uiso 0.506(5) 1 calc R U P B 1
H86B H 0.257291 0.489566 0.797291 0.083 Uiso 0.506(5) 1 calc R U P B 1
C87 C 0.2763(8) 0.5821(8) 0.8073(5) 0.079(4) Uani 0.506(5) 1 d D U P B 1
C88 C 0.2158(9) 0.6069(10) 0.7810(7) 0.105(5) Uani 0.506(5) 1 d D U P B 1
H88A H 0.205433 0.649037 0.790125 0.157 Uiso 0.506(5) 1 calc R U P B 1
H88B H 0.227879 0.606720 0.750423 0.157 Uiso 0.506(5) 1 calc R U P B 1
H88C H 0.175353 0.580796 0.785681 0.157 Uiso 0.506(5) 1 calc R U P B 1
C89 C 0.2532(16) 0.5789(14) 0.8545(7) 0.127(9) Uani 0.506(5) 1 d D U P B 1
H89A H 0.238154 0.619707 0.863943 0.191 Uiso 0.506(5) 1 calc R U P B 1
H89B H 0.214933 0.549741 0.857168 0.191 Uiso 0.506(5) 1 calc R U P B 1
H89C H 0.291752 0.565106 0.872356 0.191 Uiso 0.506(5) 1 calc R U P B 1
C90 C 0.3377(9) 0.6255(7) 0.8034(5) 0.074(3) Uani 0.506(5) 1 d D U P B 1
H90A H 0.323211 0.667498 0.810388 0.110 Uiso 0.506(5) 1 calc R U P B 1
H90B H 0.373944 0.612548 0.823375 0.110 Uiso 0.506(5) 1 calc R U P B 1
H90C H 0.355504 0.624338 0.773907 0.110 Uiso 0.506(5) 1 calc R U P B 1
O31 O 0.4745(7) 0.5877(9) 0.6989(8) 0.050(3) Uani 0.506(5) 1 d D U P B 1
O32 O 0.3643(7) 0.6102(8) 0.6818(5) 0.047(2) Uani 0.506(5) 1 d D U P B 1
C91 C 0.4242(9) 0.6246(8) 0.6928(8) 0.043(3) Uani 0.506(5) 1 d D U P B 1
C92 C 0.4443(12) 0.6912(9) 0.6985(11) 0.053(4) Uani 0.506(5) 1 d D U P B 1
H92A H 0.449610 0.698350 0.729760 0.063 Uiso 0.506(5) 1 calc R U P B 1
H92B H 0.490471 0.696286 0.685510 0.063 Uiso 0.506(5) 1 calc R U P B 1
C93 C 0.3997(13) 0.7422(10) 0.6813(9) 0.058(4) Uani 0.506(5) 1 d D U P B 1
C94 C 0.4350(16) 0.8037(11) 0.6893(12) 0.064(6) Uani 0.506(5) 1 d D U P B 1
H94A H 0.406073 0.836999 0.678128 0.096 Uiso 0.506(5) 1 calc R U P B 1
H94B H 0.441858 0.809365 0.720260 0.096 Uiso 0.506(5) 1 calc R U P B 1
H94C H 0.479649 0.804236 0.674678 0.096 Uiso 0.506(5) 1 calc R U P B 1
C95 C 0.3277(11) 0.7435(14) 0.7020(8) 0.057(5) Uani 0.506(5) 1 d D U P B 1
H95A H 0.300900 0.777371 0.689744 0.085 Uiso 0.506(5) 1 calc R U P B 1
H95B H 0.304177 0.704433 0.696415 0.085 Uiso 0.506(5) 1 calc R U P B 1
H95C H 0.332335 0.749469 0.733124 0.085 Uiso 0.506(5) 1 calc R U P B 1
C96 C 0.3916(15) 0.7355(13) 0.6319(7) 0.054(4) Uani 0.506(5) 1 d D U P B 1
H96A H 0.362510 0.768807 0.620935 0.081 Uiso 0.506(5) 1 calc R U P B 1
H96B H 0.436994 0.737573 0.618237 0.081 Uiso 0.506(5) 1 calc R U P B 1
H96C H 0.370123 0.695769 0.625298 0.081 Uiso 0.506(5) 1 calc R U P B 1
Cr1A Cr 0.3081(3) 0.5407(3) 0.65091(18) 0.0647(13) Uani 0.432(4) 1 d . U P B 2
Cr2A Cr 0.2663(4) 0.5564(4) 0.54611(19) 0.0674(14) Uani 0.432(4) 1 d . U P B 2
Cr3A Cr 0.3523(3) 0.5294(3) 0.45145(14) 0.0592(12) Uani 0.432(4) 1 d . U P B 2
Cr4A Cr 0.5156(3) 0.4850(3) 0.4261(2) 0.0401(9) Uani 0.432(4) 1 d . U P B 2
Cr5A Cr 0.6549(6) 0.4229(5) 0.4782(3) 0.0349(11) Uani 0.432(4) 1 d . U P B 2
Cr6A Cr 0.6886(8) 0.4119(7) 0.5877(5) 0.0391(18) Uani 0.432(4) 1 d . U P B 2
Cr7A Cr 0.5993(5) 0.4282(5) 0.6807(4) 0.0425(15) Uani 0.432(4) 1 d . U P B 2
Cr8A Cr 0.4507(3) 0.4985(3) 0.7053(2) 0.0643(14) Uani 0.432(4) 1 d . U P B 2
Ni1A Ni 0.3081(3) 0.5407(3) 0.65091(18) 0.0647(13) Uani 0.0618(6) 1 d . U P B 2
Ni2A Ni 0.2663(4) 0.5564(4) 0.54611(19) 0.0674(14) Uani 0.0618(6) 1 d . U P B 2
Ni3A Ni 0.3523(3) 0.5294(3) 0.45145(14) 0.0592(12) Uani 0.0618(6) 1 d . U P B 2
Ni4A Ni 0.5156(3) 0.4850(3) 0.4261(2) 0.0401(9) Uani 0.0618(6) 1 d . U P B 2
Ni5A Ni 0.6549(6) 0.4229(5) 0.4782(3) 0.0349(11) Uani 0.0618(6) 1 d . U P B 2
Ni6A Ni 0.6886(8) 0.4119(7) 0.5877(5) 0.0391(18) Uani 0.0618(6) 1 d . U P B 2
Ni7A Ni 0.5993(5) 0.4282(5) 0.6807(4) 0.0425(15) Uani 0.0618(6) 1 d . U P B 2
Ni8A Ni 0.4507(3) 0.4985(3) 0.7053(2) 0.0643(14) Uani 0.0618(6) 1 d . U P B 2
F1A F 0.3299(9) 0.5570(8) 0.5927(4) 0.058(2) Uani 0.494(5) 1 d . U P B 2
F2A F 0.3332(8) 0.5117(7) 0.5121(4) 0.051(2) Uani 0.494(5) 1 d . U P B 2
F3A F 0.4466(9) 0.5212(10) 0.4650(4) 0.045(2) Uani 0.494(5) 1 d . U P B 2
F4A F 0.5482(16) 0.4415(17) 0.4734(8) 0.044(3) Uani 0.494(5) 1 d . U P B 2
F5A F 0.6483(11) 0.4463(11) 0.5391(7) 0.037(2) Uani 0.494(5) 1 d . U P B 2
F6A F 0.6044(12) 0.4146(10) 0.6218(7) 0.038(2) Uani 0.494(5) 1 d . U P B 2
F7A F 0.5287(10) 0.4871(12) 0.6689(9) 0.049(3) Uani 0.494(5) 1 d . U P B 2
F8A F 0.3903(9) 0.4937(8) 0.6560(5) 0.056(2) Uani 0.494(5) 1 d . U P B 2
O1A O 0.2307(11) 0.5895(11) 0.6503(5) 0.074(3) Uani 0.494(5) 1 d D U P B 2
O2A O 0.1967(10) 0.6007(8) 0.5821(5) 0.078(3) Uani 0.494(5) 1 d D U P B 2
C1A C 0.1938(13) 0.6123(13) 0.6217(6) 0.074(4) Uani 0.494(5) 1 d D U P B 2
C2A C 0.1417(12) 0.6580(11) 0.6392(9) 0.083(4) Uani 0.494(5) 1 d D U P B 2
H2AA H 0.162284 0.678713 0.664431 0.100 Uiso 0.494(5) 1 calc R U P B 2
H2AB H 0.133669 0.689839 0.616982 0.100 Uiso 0.494(5) 1 calc R U P B 2
C3A C 0.0736(12) 0.6322(11) 0.6522(8) 0.071(4) Uani 0.494(5) 1 d D U P B 2
C4A C 0.0485(16) 0.6142(15) 0.6071(8) 0.120(7) Uani 0.494(5) 1 d D U P B 2
H4AA H 0.002588 0.595719 0.609184 0.180 Uiso 0.494(5) 1 calc R U P B 2
H4AB H 0.046264 0.651022 0.588947 0.180 Uiso 0.494(5) 1 calc R U P B 2
H4AC H 0.080516 0.584526 0.594421 0.180 Uiso 0.494(5) 1 calc R U P B 2
C5A C 0.0249(14) 0.6834(14) 0.6681(13) 0.076(5) Uani 0.494(5) 1 d D U P B 2
H5AA H -0.019299 0.665293 0.676470 0.114 Uiso 0.494(5) 1 calc R U P B 2
H5AB H 0.045571 0.704068 0.692960 0.114 Uiso 0.494(5) 1 calc R U P B 2
H5AC H 0.017603 0.713295 0.644992 0.114 Uiso 0.494(5) 1 calc R U P B 2
C6A C 0.0698(15) 0.5756(13) 0.6802(9) 0.105(8) Uani 0.494(5) 1 d D U P B 2
H6AA H 0.021410 0.565216 0.685548 0.158 Uiso 0.494(5) 1 calc R U P B 2
H6AB H 0.092424 0.541164 0.665595 0.158 Uiso 0.494(5) 1 calc R U P B 2
H6AC H 0.092924 0.583650 0.707615 0.158 Uiso 0.494(5) 1 calc R U P B 2
O3A O 0.2654(11) 0.4608(8) 0.6332(4) 0.057(3) Uani 0.494(5) 1 d D U P B 2
O4A O 0.2306(7) 0.4750(6) 0.5654(3) 0.052(2) Uani 0.494(5) 1 d D U P B 2
C7A C 0.2365(9) 0.4447(6) 0.5989(4) 0.045(3) Uani 0.494(5) 1 d D U P B 2
C8A C 0.2075(11) 0.3800(8) 0.5967(5) 0.061(3) Uani 0.494(5) 1 d D U P B 2
H8AA H 0.216326 0.362887 0.567754 0.073 Uiso 0.494(5) 1 calc R U P B 2
H8AB H 0.231892 0.353871 0.617871 0.073 Uiso 0.494(5) 1 calc R U P B 2
C9A C 0.1310(12) 0.3776(13) 0.6058(8) 0.087(5) Uani 0.494(5) 1 d D U P B 2
C10A C 0.1134(18) 0.4090(19) 0.6478(9) 0.128(9) Uani 0.494(5) 1 d D U P B 2
H10D H 0.063672 0.406594 0.652648 0.191 Uiso 0.494(5) 1 calc R U P B 2
H10E H 0.137659 0.388392 0.671376 0.191 Uiso 0.494(5) 1 calc R U P B 2
H10F H 0.127600 0.452192 0.646483 0.191 Uiso 0.494(5) 1 calc R U P B 2
C11A C 0.111(2) 0.3098(14) 0.6066(11) 0.124(9) Uani 0.494(5) 1 d D U P B 2
H11D H 0.123389 0.290775 0.579057 0.186 Uiso 0.494(5) 1 calc R U P B 2
H11E H 0.136405 0.289069 0.629851 0.186 Uiso 0.494(5) 1 calc R U P B 2
H11F H 0.061745 0.305861 0.611527 0.186 Uiso 0.494(5) 1 calc R U P B 2
C12A C 0.0938(16) 0.4087(18) 0.5684(10) 0.133(9) Uani 0.494(5) 1 d D U P B 2
H12D H 0.105807 0.387831 0.541475 0.200 Uiso 0.494(5) 1 calc R U P B 2
H12E H 0.043971 0.406237 0.572951 0.200 Uiso 0.494(5) 1 calc R U P B 2
H12F H 0.107777 0.451952 0.566724 0.200 Uiso 0.494(5) 1 calc R U P B 2
O5A O 0.1991(8) 0.5528(7) 0.5017(5) 0.070(3) Uani 0.494(5) 1 d D U P B 2
O6A O 0.2578(6) 0.5476(6) 0.4404(4) 0.062(3) Uani 0.494(5) 1 d D U P B 2
C13A C 0.2037(8) 0.5524(11) 0.4609(5) 0.068(3) Uani 0.494(5) 1 d D U P B 2
C14A C 0.1376(9) 0.5633(9) 0.4369(6) 0.079(4) Uani 0.494(5) 1 d D U P B 2
H14C H 0.099830 0.542928 0.452837 0.095 Uiso 0.494(5) 1 calc R U P B 2
H14D H 0.141094 0.543137 0.408453 0.095 Uiso 0.494(5) 1 calc R U P B 2
C15A C 0.1181(11) 0.6306(10) 0.4300(7) 0.088(5) Uani 0.494(5) 1 d D U P B 2
C16A C 0.1133(12) 0.6635(11) 0.4727(7) 0.101(6) Uani 0.494(5) 1 d D U P B 2
H16D H 0.078172 0.643713 0.490556 0.151 Uiso 0.494(5) 1 calc R U P B 2
H16E H 0.157927 0.661606 0.487342 0.151 Uiso 0.494(5) 1 calc R U P B 2
H16F H 0.100702 0.706641 0.467860 0.151 Uiso 0.494(5) 1 calc R U P B 2
C17A C 0.0479(13) 0.6294(16) 0.4066(12) 0.124(9) Uani 0.494(5) 1 d D U P B 2
H17D H 0.052889 0.607774 0.379077 0.186 Uiso 0.494(5) 1 calc R U P B 2
H17E H 0.014031 0.607949 0.424450 0.186 Uiso 0.494(5) 1 calc R U P B 2
H17F H 0.032420 0.671607 0.401295 0.186 Uiso 0.494(5) 1 calc R U P B 2
C18A C 0.1725(12) 0.6602(12) 0.4011(10) 0.110(8) Uani 0.494(5) 1 d D U P B 2
H18D H 0.174526 0.637996 0.373720 0.165 Uiso 0.494(5) 1 calc R U P B 2
H18E H 0.160237 0.703241 0.395819 0.165 Uiso 0.494(5) 1 calc R U P B 2
H18F H 0.217462 0.658206 0.415302 0.165 Uiso 0.494(5) 1 calc R U P B 2
O7A O 0.2986(8) 0.6352(8) 0.5263(5) 0.077(3) Uani 0.494(5) 1 d D U P B 2
O8A O 0.3492(9) 0.6158(8) 0.4642(5) 0.077(3) Uani 0.494(5) 1 d D U P B 2
C19A C 0.3364(11) 0.6493(9) 0.4948(6) 0.077(4) Uani 0.494(5) 1 d D U P B 2
C20A C 0.3616(16) 0.7156(10) 0.5023(8) 0.074(4) Uani 0.494(5) 1 d D U P B 2
H20C H 0.320637 0.742547 0.504543 0.089 Uiso 0.494(5) 1 calc R U P B 2
H20D H 0.385391 0.716917 0.530420 0.089 Uiso 0.494(5) 1 calc R U P B 2
C21A C 0.4085(14) 0.7427(12) 0.4696(9) 0.071(4) Uani 0.494(5) 1 d D U P B 2
C22A C 0.4133(18) 0.8119(12) 0.4762(14) 0.092(7) Uani 0.494(5) 1 d D U P B 2
H22D H 0.444240 0.829668 0.454630 0.138 Uiso 0.494(5) 1 calc R U P B 2
H22E H 0.367440 0.830237 0.473257 0.138 Uiso 0.494(5) 1 calc R U P B 2
H22F H 0.431308 0.820471 0.505039 0.138 Uiso 0.494(5) 1 calc R U P B 2
C23A C 0.3774(17) 0.7340(15) 0.4236(8) 0.078(6) Uani 0.494(5) 1 d D U P B 2
H23D H 0.408544 0.751859 0.402199 0.117 Uiso 0.494(5) 1 calc R U P B 2
H23E H 0.371476 0.689975 0.417719 0.117 Uiso 0.494(5) 1 calc R U P B 2
H23F H 0.332573 0.754578 0.422023 0.117 Uiso 0.494(5) 1 calc R U P B 2
C24A C 0.4790(17) 0.713(2) 0.4702(12) 0.085(8) Uani 0.494(5) 1 d D U P B 2
H24D H 0.508255 0.731707 0.448235 0.127 Uiso 0.494(5) 1 calc R U P B 2
H24E H 0.499972 0.718300 0.498564 0.127 Uiso 0.494(5) 1 calc R U P B 2
H24F H 0.474266 0.668627 0.464148 0.127 Uiso 0.494(5) 1 calc R U P B 2
O9A O 0.3809(5) 0.5653(5) 0.3960(3) 0.060(2) Uani 0.494(5) 1 d D U P B 2
O10A O 0.4866(6) 0.5381(8) 0.3787(5) 0.075(3) Uani 0.494(5) 1 d D U P B 2
C25A C 0.4369(7) 0.5718(8) 0.3776(5) 0.074(3) Uani 0.494(5) 1 d D U P B 2
C26A C 0.4420(9) 0.6250(9) 0.3449(5) 0.088(4) Uani 0.494(5) 1 d D U P B 2
H26C H 0.429293 0.663775 0.359602 0.106 Uiso 0.494(5) 1 calc R U P B 2
H26D H 0.490567 0.628872 0.335574 0.106 Uiso 0.494(5) 1 calc R U P B 2
C27A C 0.3971(11) 0.6179(9) 0.3053(6) 0.083(4) Uani 0.494(5) 1 d D U P B 2
C28A C 0.4120(13) 0.6695(10) 0.2740(6) 0.101(6) Uani 0.494(5) 1 d D U P B 2
H28D H 0.399731 0.708946 0.287193 0.151 Uiso 0.494(5) 1 calc R U P B 2
H28E H 0.461082 0.669458 0.266752 0.151 Uiso 0.494(5) 1 calc R U P B 2
H28F H 0.384774 0.663513 0.247797 0.151 Uiso 0.494(5) 1 calc R U P B 2
C29A C 0.3215(9) 0.6302(10) 0.3197(6) 0.079(4) Uani 0.494(5) 1 d D U P B 2
H29D H 0.318197 0.671364 0.332336 0.118 Uiso 0.494(5) 1 calc R U P B 2
H29E H 0.290884 0.627495 0.294699 0.118 Uiso 0.494(5) 1 calc R U P B 2
H29F H 0.307842 0.599405 0.341067 0.118 Uiso 0.494(5) 1 calc R U P B 2
C30A C 0.4160(17) 0.5578(9) 0.2848(6) 0.125(7) Uani 0.494(5) 1 d D U P B 2
H30D H 0.406515 0.524097 0.304861 0.187 Uiso 0.494(5) 1 calc R U P B 2
H30E H 0.388818 0.551970 0.258537 0.187 Uiso 0.494(5) 1 calc R U P B 2
H30F H 0.465126 0.557915 0.277491 0.187 Uiso 0.494(5) 1 calc R U P B 2
O11A O 0.3424(9) 0.4471(7) 0.4388(4) 0.059(3) Uani 0.494(5) 1 d D U P B 2
O12A O 0.4450(9) 0.4111(7) 0.4229(7) 0.076(4) Uani 0.494(5) 1 d D U P B 2
C31A C 0.3840(10) 0.4016(7) 0.4346(9) 0.069(4) Uani 0.494(5) 1 d D U P B 2
C32A C 0.3545(10) 0.3375(6) 0.4390(7) 0.087(4) Uani 0.494(5) 1 d D U P B 2
H32C H 0.309150 0.336894 0.424476 0.105 Uiso 0.494(5) 1 calc R U P B 2
H32D H 0.346278 0.329634 0.469901 0.105 Uiso 0.494(5) 1 calc R U P B 2
C33A C 0.3970(11) 0.2847(7) 0.4213(6) 0.094(4) Uani 0.494(5) 1 d D U P B 2
C34A C 0.3561(19) 0.2255(10) 0.4238(9) 0.133(8) Uani 0.494(5) 1 d D U P B 2
H34D H 0.313137 0.230124 0.407589 0.199 Uiso 0.494(5) 1 calc R U P B 2
H34E H 0.383169 0.191763 0.411570 0.199 Uiso 0.494(5) 1 calc R U P B 2
H34F H 0.345392 0.216345 0.453947 0.199 Uiso 0.494(5) 1 calc R U P B 2
C35A C 0.4081(17) 0.2981(10) 0.3732(6) 0.125(7) Uani 0.494(5) 1 d D U P B 2
H35D H 0.434598 0.336263 0.370043 0.187 Uiso 0.494(5) 1 calc R U P B 2
H35E H 0.433519 0.264055 0.360043 0.187 Uiso 0.494(5) 1 calc R U P B 2
H35F H 0.363419 0.302711 0.359012 0.187 Uiso 0.494(5) 1 calc R U P B 2
C36A C 0.4625(14) 0.2747(19) 0.4469(12) 0.123(9) Uani 0.494(5) 1 d D U P B 2
H36D H 0.490525 0.312213 0.446002 0.184 Uiso 0.494(5) 1 calc R U P B 2
H36E H 0.450779 0.265094 0.476774 0.184 Uiso 0.494(5) 1 calc R U P B 2
H36F H 0.488556 0.240513 0.434397 0.184 Uiso 0.494(5) 1 calc R U P B 2
O13A O 0.5712(10) 0.4388(8) 0.3862(7) 0.070(4) Uani 0.494(5) 1 d D U P B 2
O14A O 0.6577(12) 0.3916(8) 0.4187(5) 0.046(3) Uani 0.494(5) 1 d D U P B 2
C37A C 0.6244(15) 0.4065(14) 0.3868(6) 0.055(3) Uani 0.494(5) 1 d D U P B 2
C38A C 0.6506(11) 0.3817(13) 0.3437(5) 0.070(4) Uani 0.494(5) 1 d D U P B 2
H38C H 0.690178 0.407367 0.334690 0.084 Uiso 0.494(5) 1 calc R U P B 2
H38D H 0.668248 0.339562 0.348527 0.084 Uiso 0.494(5) 1 calc R U P B 2
C39A C 0.6004(9) 0.3792(9) 0.3067(6) 0.072(4) Uani 0.494(5) 1 d D U P B 2
C40A C 0.5897(14) 0.4443(9) 0.2899(6) 0.097(5) Uani 0.494(5) 1 d D U P B 2
H40D H 0.634436 0.462553 0.282757 0.146 Uiso 0.494(5) 1 calc R U P B 2
H40E H 0.560833 0.443075 0.264066 0.146 Uiso 0.494(5) 1 calc R U P B 2
H40F H 0.567069 0.469206 0.312012 0.146 Uiso 0.494(5) 1 calc R U P B 2
C41A C 0.5303(10) 0.3539(12) 0.3170(7) 0.100(6) Uani 0.494(5) 1 d D U P B 2
H41D H 0.501741 0.354200 0.290992 0.150 Uiso 0.494(5) 1 calc R U P B 2
H41E H 0.534835 0.311553 0.327488 0.150 Uiso 0.494(5) 1 calc R U P B 2
H41F H 0.508542 0.379287 0.339180 0.150 Uiso 0.494(5) 1 calc R U P B 2
C42A C 0.6340(15) 0.3408(14) 0.2708(9) 0.097(7) Uani 0.494(5) 1 d D U P B 2
H42D H 0.679640 0.357596 0.264228 0.145 Uiso 0.494(5) 1 calc R U P B 2
H42E H 0.638599 0.298071 0.280343 0.145 Uiso 0.494(5) 1 calc R U P B 2
H42F H 0.605167 0.342387 0.244956 0.145 Uiso 0.494(5) 1 calc R U P B 2
O15A O 0.5730(9) 0.5488(8) 0.4350(5) 0.054(3) Uani 0.494(5) 1 d D U P B 2
O16A O 0.6713(12) 0.5114(9) 0.4627(6) 0.043(3) Uani 0.494(5) 1 d D U P B 2
C43A C 0.6322(12) 0.5552(9) 0.4528(12) 0.051(4) Uani 0.494(5) 1 d D U P B 2
C44A C 0.6577(13) 0.6207(10) 0.4578(8) 0.063(4) Uani 0.494(5) 1 d D U P B 2
H44C H 0.618742 0.646781 0.467212 0.075 Uiso 0.494(5) 1 calc R U P B 2
H44D H 0.692766 0.621565 0.480953 0.075 Uiso 0.494(5) 1 calc R U P B 2
C45A C 0.6887(13) 0.6486(11) 0.4177(8) 0.059(4) Uani 0.494(5) 1 d D U P B 2
C46A C 0.6325(15) 0.6561(17) 0.3829(9) 0.060(5) Uani 0.494(5) 1 d D U P B 2
H46D H 0.652814 0.674217 0.357001 0.091 Uiso 0.494(5) 1 calc R U P B 2
H46E H 0.612998 0.615742 0.375944 0.091 Uiso 0.494(5) 1 calc R U P B 2
H46F H 0.595995 0.683127 0.393738 0.091 Uiso 0.494(5) 1 calc R U P B 2
C47A C 0.7134(17) 0.7145(11) 0.4275(10) 0.074(6) Uani 0.494(5) 1 d D U P B 2
H47D H 0.733442 0.732542 0.401441 0.111 Uiso 0.494(5) 1 calc R U P B 2
H47E H 0.674184 0.739532 0.436855 0.111 Uiso 0.494(5) 1 calc R U P B 2
H47F H 0.748156 0.713402 0.450269 0.111 Uiso 0.494(5) 1 calc R U P B 2
C48A C 0.7460(15) 0.6100(13) 0.3981(10) 0.095(8) Uani 0.494(5) 1 d D U P B 2
H48D H 0.763783 0.630552 0.372322 0.142 Uiso 0.494(5) 1 calc R U P B 2
H48E H 0.783303 0.605013 0.419016 0.142 Uiso 0.494(5) 1 calc R U P B 2
H48F H 0.727861 0.569436 0.390200 0.142 Uiso 0.494(5) 1 calc R U P B 2
O17A O 0.7475(11) 0.4219(11) 0.4867(7) 0.050(3) Uani 0.494(5) 1 d D U P B 2
O18A O 0.7742(12) 0.4127(12) 0.5567(6) 0.045(3) Uani 0.494(5) 1 d D U P B 2
C49A C 0.7887(11) 0.4138(17) 0.5178(7) 0.046(3) Uani 0.494(5) 1 d D U P B 2
C50A C 0.8652(11) 0.4188(11) 0.5072(9) 0.055(4) Uani 0.494(5) 1 d D U P B 2
H50C H 0.890760 0.386877 0.523327 0.066 Uiso 0.494(5) 1 calc R U P B 2
H50D H 0.872096 0.411171 0.476148 0.066 Uiso 0.494(5) 1 calc R U P B 2
C51A C 0.8937(12) 0.4811(10) 0.5185(8) 0.072(5) Uani 0.494(5) 1 d D U P B 2
C52A C 0.8473(19) 0.5288(16) 0.4966(12) 0.118(9) Uani 0.494(5) 1 d D U P B 2
H52D H 0.846058 0.520963 0.465616 0.178 Uiso 0.494(5) 1 calc R U P B 2
H52E H 0.800627 0.525887 0.508403 0.178 Uiso 0.494(5) 1 calc R U P B 2
H52F H 0.865611 0.570174 0.501885 0.178 Uiso 0.494(5) 1 calc R U P B 2
C53A C 0.9667(15) 0.4865(17) 0.4998(14) 0.092(8) Uani 0.494(5) 1 d D U P B 2
H53D H 0.964873 0.481189 0.468529 0.138 Uiso 0.494(5) 1 calc R U P B 2
H53E H 0.985674 0.527091 0.506602 0.138 Uiso 0.494(5) 1 calc R U P B 2
H53F H 0.996086 0.454527 0.512351 0.138 Uiso 0.494(5) 1 calc R U P B 2
C54A C 0.8988(17) 0.4895(15) 0.5663(8) 0.112(8) Uani 0.494(5) 1 d D U P B 2
H54D H 0.917484 0.530379 0.572653 0.169 Uiso 0.494(5) 1 calc R U P B 2
H54E H 0.852994 0.485529 0.579198 0.169 Uiso 0.494(5) 1 calc R U P B 2
H54F H 0.929389 0.457987 0.578324 0.169 Uiso 0.494(5) 1 calc R U P B 2
O19A O 0.6358(12) 0.3363(9) 0.4933(6) 0.042(3) Uani 0.494(5) 1 d D U P B 2
O20A O 0.6575(11) 0.3315(9) 0.5653(6) 0.045(3) Uani 0.494(5) 1 d D U P B 2
C55A C 0.640(2) 0.3098(12) 0.5291(7) 0.048(3) Uani 0.494(5) 1 d D U P B 2
C56A C 0.6204(8) 0.2423(7) 0.5298(5) 0.054(3) Uani 0.494(5) 1 d D U P B 2
H56C H 0.662814 0.217047 0.531077 0.065 Uiso 0.494(5) 1 calc R U P B 2
H56D H 0.596377 0.232141 0.502620 0.065 Uiso 0.494(5) 1 calc R U P B 2
C57A C 0.5730(8) 0.2246(6) 0.5684(4) 0.064(3) Uani 0.494(5) 1 d D U P B 2
C58A C 0.5379(16) 0.1641(10) 0.5553(10) 0.107(8) Uani 0.494(5) 1 d D U P B 2
H58D H 0.573131 0.132792 0.549591 0.161 Uiso 0.494(5) 1 calc R U P B 2
H58E H 0.507920 0.150019 0.578643 0.161 Uiso 0.494(5) 1 calc R U P B 2
H58F H 0.510455 0.170740 0.529294 0.161 Uiso 0.494(5) 1 calc R U P B 2
C59A C 0.6218(11) 0.2118(9) 0.6076(5) 0.085(5) Uani 0.494(5) 1 d D U P B 2
H59D H 0.656136 0.180857 0.599443 0.128 Uiso 0.494(5) 1 calc R U P B 2
H59E H 0.645239 0.249989 0.615771 0.128 Uiso 0.494(5) 1 calc R U P B 2
H59F H 0.594681 0.196633 0.631894 0.128 Uiso 0.494(5) 1 calc R U P B 2
C60A C 0.5186(7) 0.2709(7) 0.5768(5) 0.074(4) Uani 0.494(5) 1 d D U P B 2
H60D H 0.539973 0.309934 0.585261 0.112 Uiso 0.494(5) 1 calc R U P B 2
H60E H 0.491204 0.277088 0.550722 0.112 Uiso 0.494(5) 1 calc R U P B 2
H60F H 0.488670 0.256368 0.600071 0.112 Uiso 0.494(5) 1 calc R U P B 2
O21A O 0.7383(12) 0.3697(10) 0.6355(6) 0.045(3) Uani 0.494(5) 1 d D U P B 2
O22A O 0.6692(10) 0.3658(9) 0.6928(7) 0.042(3) Uani 0.494(5) 1 d D U P B 2
C61A C 0.7226(11) 0.3509(12) 0.6732(6) 0.043(3) Uani 0.494(5) 1 d D U P B 2
C62A C 0.7767(10) 0.3132(9) 0.6965(6) 0.056(4) Uani 0.494(5) 1 d D U P B 2
H62C H 0.801828 0.288083 0.675056 0.068 Uiso 0.494(5) 1 calc R U P B 2
H62D H 0.753208 0.284635 0.716412 0.068 Uiso 0.494(5) 1 calc R U P B 2
C63A C 0.8288(8) 0.3510(8) 0.7219(5) 0.067(4) Uani 0.494(5) 1 d D U P B 2
C64A C 0.8713(10) 0.3910(10) 0.6915(6) 0.080(5) Uani 0.494(5) 1 d D U P B 2
H64D H 0.904578 0.415073 0.708143 0.119 Uiso 0.494(5) 1 calc R U P B 2
H64E H 0.895894 0.364721 0.671000 0.119 Uiso 0.494(5) 1 calc R U P B 2
H64F H 0.840689 0.418944 0.675765 0.119 Uiso 0.494(5) 1 calc R U P B 2
C65A C 0.8748(11) 0.3047(12) 0.7461(7) 0.096(6) Uani 0.494(5) 1 d D U P B 2
H65D H 0.909229 0.327082 0.763003 0.144 Uiso 0.494(5) 1 calc R U P B 2
H65E H 0.846279 0.279710 0.765404 0.144 Uiso 0.494(5) 1 calc R U P B 2
H65F H 0.898039 0.277848 0.725392 0.144 Uiso 0.494(5) 1 calc R U P B 2
C66A C 0.7910(10) 0.3917(10) 0.7543(5) 0.073(4) Uani 0.494(5) 1 d D U P B 2
H66D H 0.824631 0.415954 0.770640 0.109 Uiso 0.494(5) 1 calc R U P B 2
H66E H 0.759715 0.419498 0.739051 0.109 Uiso 0.494(5) 1 calc R U P B 2
H66F H 0.764553 0.365824 0.774137 0.109 Uiso 0.494(5) 1 calc R U P B 2
O23A O 0.7137(10) 0.4912(9) 0.6120(7) 0.039(3) Uani 0.494(5) 1 d D U P B 2
O24A O 0.6693(10) 0.4938(8) 0.6790(7) 0.042(3) Uani 0.494(5) 1 d D U P B 2
C67A C 0.7082(12) 0.5139(10) 0.6496(7) 0.040(4) Uani 0.494(5) 1 d D U P B 2
C68A C 0.7519(13) 0.5713(9) 0.6576(10) 0.048(4) Uani 0.494(5) 1 d D U P B 2
H68C H 0.758913 0.575910 0.688957 0.057 Uiso 0.494(5) 1 calc R U P B 2
H68D H 0.797732 0.564963 0.644350 0.057 Uiso 0.494(5) 1 calc R U P B 2
C69A C 0.7218(14) 0.6309(10) 0.6402(8) 0.048(4) Uani 0.494(5) 1 d D U P B 2
C70A C 0.6489(15) 0.6402(15) 0.6564(9) 0.054(5) Uani 0.494(5) 1 d D U P B 2
H70D H 0.630456 0.678771 0.644922 0.081 Uiso 0.494(5) 1 calc R U P B 2
H70E H 0.620026 0.605803 0.646969 0.081 Uiso 0.494(5) 1 calc R U P B 2
H70F H 0.649137 0.641971 0.687933 0.081 Uiso 0.494(5) 1 calc R U P B 2
C71A C 0.767(2) 0.6840(12) 0.6575(14) 0.060(6) Uani 0.494(5) 1 d D U P B 2
H71D H 0.814572 0.678677 0.647275 0.090 Uiso 0.494(5) 1 calc R U P B 2
H71E H 0.749146 0.723422 0.647150 0.090 Uiso 0.494(5) 1 calc R U P B 2
H71F H 0.766684 0.683574 0.689006 0.090 Uiso 0.494(5) 1 calc R U P B 2
C72A C 0.7212(19) 0.6310(16) 0.5910(8) 0.060(6) Uani 0.494(5) 1 d D U P B 2
H72D H 0.768178 0.625042 0.580239 0.091 Uiso 0.494(5) 1 calc R U P B 2
H72E H 0.691745 0.597559 0.580595 0.091 Uiso 0.494(5) 1 calc R U P B 2
H72F H 0.703326 0.670447 0.580587 0.091 Uiso 0.494(5) 1 calc R U P B 2
O25A O 0.5975(9) 0.4406(9) 0.7447(6) 0.046(3) Uani 0.494(5) 1 d D U P B 2
O26A O 0.5097(7) 0.5017(7) 0.7598(4) 0.064(3) Uani 0.494(5) 1 d D U P B 2
C73A C 0.5633(7) 0.4737(7) 0.7698(4) 0.047(3) Uani 0.494(5) 1 d D U P B 2
C74A C 0.5915(8) 0.4843(6) 0.8146(3) 0.055(3) Uani 0.494(5) 1 d D U P B 2
H74C H 0.628722 0.454227 0.820129 0.066 Uiso 0.494(5) 1 calc R U P B 2
H74D H 0.554421 0.476544 0.835777 0.066 Uiso 0.494(5) 1 calc R U P B 2
C75A C 0.6197(7) 0.5490(5) 0.8218(3) 0.056(2) Uani 0.494(5) 1 d D U P B 2
C76A C 0.6546(13) 0.5529(9) 0.8658(5) 0.080(5) Uani 0.494(5) 1 d D U P B 2
H76D H 0.621138 0.542921 0.888288 0.120 Uiso 0.494(5) 1 calc R U P B 2
H76E H 0.692909 0.523628 0.866918 0.120 Uiso 0.494(5) 1 calc R U P B 2
H76F H 0.672106 0.594699 0.870268 0.120 Uiso 0.494(5) 1 calc R U P B 2
C77A C 0.5608(11) 0.5971(9) 0.8198(9) 0.073(5) Uani 0.494(5) 1 d D U P B 2
H77D H 0.525894 0.587099 0.841501 0.110 Uiso 0.494(5) 1 calc R U P B 2
H77E H 0.579472 0.638172 0.825572 0.110 Uiso 0.494(5) 1 calc R U P B 2
H77F H 0.539705 0.596476 0.791200 0.110 Uiso 0.494(5) 1 calc R U P B 2
C78A C 0.6730(6) 0.5647(5) 0.7884(3) 0.045(2) Uani 0.494(5) 1 d D U P B 2
H78D H 0.690385 0.606344 0.793586 0.067 Uiso 0.494(5) 1 calc R U P B 2
H78E H 0.711122 0.535262 0.790192 0.067 Uiso 0.494(5) 1 calc R U P B 2
H78F H 0.652200 0.562636 0.759739 0.067 Uiso 0.494(5) 1 calc R U P B 2
O27A O 0.5286(9) 0.3612(12) 0.6839(9) 0.044(4) Uani 0.494(5) 1 d D U P B 2
O28A O 0.4398(9) 0.4100(9) 0.7128(6) 0.059(3) Uani 0.494(5) 1 d D U P B 2
C79A C 0.4702(11) 0.3620(10) 0.7012(10) 0.044(4) Uani 0.494(5) 1 d D U P B 2
C80A C 0.4342(14) 0.3005(11) 0.7037(11) 0.055(5) Uani 0.494(5) 1 d D U P B 2
H80C H 0.464912 0.271924 0.719377 0.066 Uiso 0.494(5) 1 calc R U P B 2
H80D H 0.429848 0.284526 0.673960 0.066 Uiso 0.494(5) 1 calc R U P B 2
C81A C 0.3630(13) 0.2969(13) 0.7246(8) 0.062(5) Uani 0.494(5) 1 d D U P B 2
C82A C 0.340(2) 0.2292(14) 0.7224(11) 0.083(8) Uani 0.494(5) 1 d D U P B 2
H82D H 0.372605 0.203626 0.738590 0.125 Uiso 0.494(5) 1 calc R U P B 2
H82E H 0.294009 0.225101 0.734986 0.125 Uiso 0.494(5) 1 calc R U P B 2
H82F H 0.338997 0.215735 0.692379 0.125 Uiso 0.494(5) 1 calc R U P B 2
C83A C 0.3660(16) 0.3164(15) 0.7715(8) 0.066(6) Uani 0.494(5) 1 d D U P B 2
H83D H 0.399240 0.290618 0.786826 0.100 Uiso 0.494(5) 1 calc R U P B 2
H83E H 0.380187 0.359565 0.773270 0.100 Uiso 0.494(5) 1 calc R U P B 2
H83F H 0.320348 0.311584 0.784513 0.100 Uiso 0.494(5) 1 calc R U P B 2
C84A C 0.3121(18) 0.3355(18) 0.6995(10) 0.090(8) Uani 0.494(5) 1 d D U P B 2
H84D H 0.311294 0.321888 0.669460 0.136 Uiso 0.494(5) 1 calc R U P B 2
H84E H 0.266037 0.330876 0.711996 0.136 Uiso 0.494(5) 1 calc R U P B 2
H84F H 0.325877 0.378856 0.700753 0.136 Uiso 0.494(5) 1 calc R U P B 2
O29A O 0.3737(8) 0.5059(9) 0.7464(5) 0.072(3) Uani 0.494(5) 1 d D U P B 2
O30A O 0.2787(8) 0.5221(8) 0.7097(4) 0.072(3) Uani 0.494(5) 1 d D U P B 2
C85A C 0.3099(8) 0.5153(9) 0.7434(5) 0.060(3) Uani 0.494(5) 1 d D U P B 2
C86A C 0.2705(10) 0.5096(8) 0.7850(5) 0.075(4) Uani 0.494(5) 1 d D U P B 2
H86C H 0.220561 0.510974 0.778738 0.090 Uiso 0.494(5) 1 calc R U P B 2
H86D H 0.280878 0.469310 0.798265 0.090 Uiso 0.494(5) 1 calc R U P B 2
C87A C 0.2881(8) 0.5599(7) 0.8162(5) 0.075(4) Uani 0.494(5) 1 d D U P B 2
C88A C 0.2834(12) 0.6232(7) 0.7975(7) 0.092(5) Uani 0.494(5) 1 d D U P B 2
H88D H 0.295504 0.653589 0.819590 0.138 Uiso 0.494(5) 1 calc R U P B 2
H88E H 0.315308 0.626857 0.773270 0.138 Uiso 0.494(5) 1 calc R U P B 2
H88F H 0.236283 0.630761 0.787571 0.138 Uiso 0.494(5) 1 calc R U P B 2
C89A C 0.2385(13) 0.5535(12) 0.8547(7) 0.096(6) Uani 0.494(5) 1 d D U P B 2
H89D H 0.242025 0.511854 0.866644 0.144 Uiso 0.494(5) 1 calc R U P B 2
H89E H 0.250714 0.583579 0.876893 0.144 Uiso 0.494(5) 1 calc R U P B 2
H89F H 0.191142 0.560861 0.845090 0.144 Uiso 0.494(5) 1 calc R U P B 2
C90A C 0.3609(8) 0.5512(9) 0.8325(6) 0.087(4) Uani 0.494(5) 1 d D U P B 2
H90D H 0.365631 0.510026 0.844968 0.131 Uiso 0.494(5) 1 calc R U P B 2
H90E H 0.393408 0.555852 0.808626 0.131 Uiso 0.494(5) 1 calc R U P B 2
H90F H 0.370906 0.582197 0.854572 0.131 Uiso 0.494(5) 1 calc R U P B 2
O31A O 0.4588(9) 0.5879(10) 0.7005(9) 0.065(3) Uani 0.494(5) 1 d D U P B 2
O32A O 0.3603(10) 0.6156(8) 0.6703(6) 0.067(4) Uani 0.494(5) 1 d D U P B 2
C91A C 0.4165(13) 0.6277(10) 0.6878(11) 0.061(4) Uani 0.494(5) 1 d D U P B 2
C92A C 0.4329(14) 0.6930(10) 0.7013(12) 0.060(4) Uani 0.494(5) 1 d D U P B 2
H92C H 0.426635 0.696067 0.732821 0.072 Uiso 0.494(5) 1 calc R U P B 2
H92D H 0.482180 0.700831 0.695195 0.072 Uiso 0.494(5) 1 calc R U P B 2
C93A C 0.3910(13) 0.7435(11) 0.6803(9) 0.058(4) Uani 0.494(5) 1 d D U P B 2
C94A C 0.4180(16) 0.8053(12) 0.6952(13) 0.068(7) Uani 0.494(5) 1 d D U P B 2
H94D H 0.391146 0.838225 0.681731 0.103 Uiso 0.494(5) 1 calc R U P B 2
H94E H 0.413868 0.808224 0.726526 0.103 Uiso 0.494(5) 1 calc R U P B 2
H94F H 0.466495 0.809392 0.686944 0.103 Uiso 0.494(5) 1 calc R U P B 2
C95A C 0.3147(11) 0.7385(14) 0.6926(7) 0.048(4) Uani 0.494(5) 1 d D U P B 2
H95D H 0.296649 0.698694 0.683120 0.073 Uiso 0.494(5) 1 calc R U P B 2
H95E H 0.309919 0.742064 0.723864 0.073 Uiso 0.494(5) 1 calc R U P B 2
H95F H 0.288850 0.771701 0.678638 0.073 Uiso 0.494(5) 1 calc R U P B 2
C96A C 0.403(2) 0.741(2) 0.6314(9) 0.082(8) Uani 0.494(5) 1 d D U P B 2
H96D H 0.385680 0.701185 0.620402 0.124 Uiso 0.494(5) 1 calc R U P B 2
H96E H 0.377374 0.774315 0.617550 0.124 Uiso 0.494(5) 1 calc R U P B 2
H96F H 0.451762 0.744615 0.625200 0.124 Uiso 0.494(5) 1 calc R U P B 2
O33 O 0.4017(6) 0.3891(5) 0.6029(4) 0.088(3) Uani 0.573(4) 1 d . U P C 1
H33A H 0.443223 0.396003 0.612280 0.132 Uiso 0.573(4) 1 d R U P C 1
H33B H 0.396203 0.349603 0.605780 0.132 Uiso 0.573(4) 1 d R U P C 1
C100 C 0.3122(9) 0.2377(6) 0.5854(6) 0.134(5) Uani 1 1 d D U . . .
N101 N 0.3477(10) 0.2665(9) 0.6056(7) 0.206(8) Uani 1 1 d . U . . .
C102 C 0.2612(11) 0.2087(11) 0.5665(8) 0.219(11) Uani 1 1 d D U . . .
H10G H 0.266263 0.212127 0.535248 0.329 Uiso 1 1 calc R U . . .
H10H H 0.217392 0.227158 0.575320 0.329 Uiso 1 1 calc R U . . .
H10I H 0.261990 0.165261 0.574840 0.329 Uiso 1 1 calc R U . . .
O34 O 0.3730(15) 0.4004(14) 0.5519(11) 0.100(8) Uani 0.246(4) 1 d . U P D 2
H34G H 0.397107 0.411075 0.574286 0.151 Uiso 0.246(4) 1 d R U P D 2
H34H H 0.358407 0.363555 0.557896 0.151 Uiso 0.246(4) 1 d R U P D 2
O35 O 0.4796(18) 0.3650(15) 0.5842(11) 0.080(7) Uani 0.181(4) 1 d . U P E 3
H35G H 0.514137 0.379569 0.598826 0.119 Uiso 0.181(4) 1 d R U P E 3
H35H H 0.488297 0.325929 0.581776 0.119 Uiso 0.181(4) 1 d R U P E 3
N1A N 0.4595(19) 0.4849(18) 0.5596(14) 0.103(9) Uani 0.249(15) 1 d D U P A 2
H1AA H 0.475061 0.447594 0.568701 0.124 Uiso 0.249(15) 1 calc R U P A 2
H1AB H 0.418074 0.492966 0.571962 0.124 Uiso 0.249(15) 1 calc R U P A 2
H1AC H 0.454692 0.484294 0.530451 0.124 Uiso 0.249(15) 1 calc R U P A 2
C97A C 0.509(2) 0.5330(17) 0.5718(17) 0.079(7) Uani 0.249(15) 1 d D U P A 2
H97C H 0.515036 0.531748 0.603378 0.095 Uiso 0.249(15) 1 calc R U P A 2
H97D H 0.554337 0.522440 0.558825 0.095 Uiso 0.249(15) 1 calc R U P A 2
C98A C 0.4922(19) 0.5956(17) 0.5595(12) 0.086(6) Uani 0.249(15) 1 d D U P A 2
H98C H 0.493969 0.598500 0.527748 0.104 Uiso 0.249(15) 1 calc R U P A 2
H98D H 0.444158 0.603946 0.568363 0.104 Uiso 0.249(15) 1 calc R U P A 2
C99A C 0.535(4) 0.643(2) 0.577(3) 0.100(12) Uani 0.249(15) 1 d D U P A 2
H99D H 0.519572 0.683325 0.566837 0.149 Uiso 0.249(15) 1 calc R U P A 2
H99E H 0.533123 0.641910 0.608527 0.149 Uiso 0.249(15) 1 calc R U P A 2
H99F H 0.583083 0.636448 0.567789 0.149 Uiso 0.249(15) 1 calc R U P A 2
O36 O 0.7167(16) 0.0983(14) 0.5134(10) 0.106(14) Uani 0.24(2) 1 d . . P . .
H36G H 0.724401 0.063182 0.525966 0.160 Uiso 0.24(2) 1 d R U P . .
H36H H 0.697351 0.088482 0.489116 0.160 Uiso 0.24(2) 1 d R U P . .

loop_
_atom_site_aniso_label
_atom_site_aniso_U_11
_atom_site_aniso_U_22
_atom_site_aniso_U_33
_atom_site_aniso_U_23
_atom_site_aniso_U_13
_atom_site_aniso_U_12
N1 0.059(5) 0.120(6) 0.058(5) 0.001(5) 0.002(4) -0.020(5)
C97 0.045(6) 0.119(6) 0.052(5) 0.016(5) -0.008(5) -0.001(5)
C98 0.056(5) 0.109(6) 0.067(6) -0.009(5) -0.002(4) -0.007(5)
C99 0.090(12) 0.112(7) 0.092(10) -0.007(8) -0.044(8) 0.013(7)
Cr1 0.0292(11) 0.0449(15) 0.069(2) 0.0294(17) -0.0040(13) -0.0038(10)
Cr2 0.0294(15) 0.091(3) 0.079(3) 0.045(2) 0.0014(18) 0.0088(16)
Cr3 0.0482(17) 0.0387(11) 0.052(2) 0.0020(13) -0.0210(14) -0.0022(11)
Cr4 0.048(2) 0.100(3) 0.0220(17) 0.0004(14) 0.0040(17) -0.0136(18)
Cr5 0.041(3) 0.049(3) 0.023(2) -0.0053(16) 0.0107(16) -0.0032(17)
Cr6 0.039(3) 0.0284(18) 0.0283(19) -0.0018(13) 0.0024(15) 0.0019(17)
Cr7 0.0310(13) 0.030(2) 0.0260(13) 0.0028(13) -0.0048(10) 0.0048(11)
Cr8 0.0415(13) 0.0346(12) 0.0358(12) 0.0097(10) -0.0067(9) 0.0092(9)
Ni1 0.0292(11) 0.0449(15) 0.069(2) 0.0294(17) -0.0040(13) -0.0038(10)
Ni2 0.0294(15) 0.091(3) 0.079(3) 0.045(2) 0.0014(18) 0.0088(16)
Ni3 0.0482(17) 0.0387(11) 0.052(2) 0.0020(13) -0.0210(14) -0.0022(11)
Ni4 0.048(2) 0.100(3) 0.0220(17) 0.0004(14) 0.0040(17) -0.0136(18)
Ni5 0.041(3) 0.049(3) 0.023(2) -0.0053(16) 0.0107(16) -0.0032(17)
Ni6 0.039(3) 0.0284(18) 0.0283(19) -0.0018(13) 0.0024(15) 0.0019(17)
Ni7 0.0310(13) 0.030(2) 0.0260(13) 0.0028(13) -0.0048(10) 0.0048(11)
Ni8 0.0415(13) 0.0346(12) 0.0358(12) 0.0097(10) -0.0067(9) 0.0092(9)
F1 0.035(4) 0.060(5) 0.069(5) 0.026(4) -0.007(4) 0.002(3)
F2 0.032(4) 0.059(5) 0.084(6) 0.022(4) -0.006(4) -0.004(3)
F3 0.047(4) 0.059(4) 0.034(5) 0.010(4) -0.013(4) -0.016(3)
F4 0.045(4) 0.048(5) 0.028(5) 0.011(4) -0.006(4) -0.012(3)
F5 0.047(6) 0.035(5) 0.021(4) -0.007(3) 0.008(3) 0.002(4)
F6 0.041(4) 0.040(6) 0.017(3) -0.004(3) 0.000(3) 0.002(3)
F7 0.035(4) 0.040(4) 0.032(3) 0.003(3) -0.005(3) 0.004(3)
F8 0.042(4) 0.042(4) 0.045(4) 0.019(3) -0.008(3) 0.001(3)
O1 0.041(4) 0.071(5) 0.087(7) 0.034(6) 0.011(5) 0.001(4)
O2 0.056(6) 0.098(7) 0.090(6) 0.043(5) 0.014(5) 0.022(6)
C1 0.045(5) 0.071(7) 0.088(7) 0.036(6) 0.014(6) 0.006(5)
C2 0.048(6) 0.068(7) 0.121(11) 0.016(7) 0.014(6) 0.005(4)
C3 0.039(5) 0.066(7) 0.075(8) 0.002(6) 0.008(5) 0.008(5)
C4 0.057(8) 0.093(11) 0.119(12) -0.020(9) -0.021(9) 0.004(8)
C5 0.052(11) 0.106(15) 0.116(16) -0.004(12) 0.015(12) 0.034(12)
C6 0.071(12) 0.126(15) 0.084(10) 0.030(11) 0.024(9) 0.031(10)
O3 0.054(5) 0.066(5) 0.081(7) 0.017(5) -0.004(6) -0.017(4)
O4 0.043(5) 0.100(6) 0.086(7) 0.033(5) 0.001(5) -0.011(5)
C7 0.045(6) 0.077(7) 0.075(7) 0.017(6) -0.002(6) -0.009(5)
C8 0.067(6) 0.084(7) 0.078(11) 0.012(7) -0.023(7) -0.021(6)
C9 0.072(6) 0.076(7) 0.060(9) 0.018(7) -0.012(6) -0.028(6)
C10 0.107(14) 0.130(13) 0.071(10) -0.002(11) 0.006(9) -0.034(12)
C11 0.117(15) 0.082(7) 0.109(17) 0.030(9) -0.039(14) -0.047(8)
C12 0.063(8) 0.109(11) 0.100(12) 0.049(11) -0.024(9) -0.040(8)
O5 0.038(4) 0.109(8) 0.096(6) 0.036(5) -0.010(5) 0.010(5)
O6 0.038(5) 0.080(6) 0.106(8) 0.032(6) -0.012(4) -0.005(4)
C13 0.036(5) 0.093(8) 0.097(7) 0.037(6) -0.014(5) 0.002(5)
C14 0.040(5) 0.099(8) 0.103(9) 0.026(7) -0.019(6) -0.002(6)
C15 0.035(6) 0.087(7) 0.072(7) 0.012(5) -0.007(5) 0.010(5)
C16 0.090(14) 0.106(10) 0.094(11) -0.003(9) -0.032(10) 0.013(10)
C17 0.041(6) 0.096(12) 0.077(9) 0.018(8) -0.011(6) 0.006(7)
C18 0.063(8) 0.142(17) 0.098(10) 0.061(10) 0.023(8) 0.060(11)
O7 0.044(5) 0.063(5) 0.057(5) 0.024(4) -0.001(3) 0.013(4)
O8 0.105(7) 0.040(4) 0.033(4) 0.000(3) -0.009(4) -0.013(4)
C19 0.045(5) 0.044(4) 0.035(4) 0.011(3) -0.016(3) 0.004(4)
C20 0.075(9) 0.043(5) 0.079(7) -0.010(5) 0.015(7) -0.004(5)
C21 0.063(7) 0.051(7) 0.088(8) 0.015(6) 0.012(6) 0.011(5)
C22 0.090(17) 0.047(7) 0.154(17) 0.017(9) 0.039(13) 0.008(7)
C23 0.078(12) 0.108(18) 0.096(11) 0.035(12) 0.001(10) 0.033(10)
C24 0.066(8) 0.056(9) 0.066(11) 0.009(8) 0.009(7) 0.013(8)
O9 0.043(4) 0.071(5) 0.092(5) 0.035(4) -0.030(3) -0.032(4)
O10 0.059(5) 0.129(7) 0.049(5) 0.043(5) -0.003(4) -0.019(5)
C25 0.058(5) 0.105(8) 0.077(6) 0.038(6) -0.027(4) -0.039(5)
C26 0.096(9) 0.116(7) 0.076(6) 0.035(7) -0.031(6) -0.026(7)
C27 0.124(10) 0.107(8) 0.057(7) 0.031(7) -0.007(7) -0.026(7)
C28 0.160(15) 0.144(18) 0.150(19) -0.022(19) 0.038(16) -0.019(14)
C29 0.122(15) 0.162(18) 0.071(8) 0.059(10) -0.024(8) -0.025(13)
C30 0.153(14) 0.124(13) 0.074(10) 0.042(10) -0.013(10) -0.057(12)
O11 0.050(4) 0.050(4) 0.084(8) 0.028(4) -0.034(5) -0.008(3)
O12 0.072(4) 0.063(6) 0.037(4) 0.010(4) -0.025(3) -0.013(4)
C31 0.066(5) 0.053(5) 0.079(8) 0.017(5) -0.034(5) -0.004(4)
C32 0.067(6) 0.060(5) 0.065(6) 0.012(5) -0.038(6) -0.014(4)
C33 0.096(7) 0.058(6) 0.074(7) 0.014(5) -0.041(6) -0.007(5)
C34 0.125(12) 0.056(7) 0.101(14) 0.010(7) -0.026(12) -0.010(8)
C35 0.104(8) 0.073(15) 0.156(18) 0.024(13) -0.028(10) 0.020(8)
C36 0.166(18) 0.089(11) 0.069(7) 0.019(7) -0.027(9) -0.016(11)
O13 0.084(5) 0.081(7) 0.023(4) 0.001(5) 0.006(4) -0.011(5)
O14 0.072(5) 0.056(8) 0.037(4) -0.005(4) 0.010(4) -0.007(6)
C37 0.074(7) 0.084(9) 0.037(5) -0.009(5) 0.007(5) -0.010(6)
C38 0.093(9) 0.098(8) 0.043(5) -0.009(6) 0.003(6) 0.010(8)
C39 0.113(9) 0.097(9) 0.039(5) -0.014(7) 0.002(6) 0.027(8)
C40 0.157(18) 0.107(10) 0.081(13) 0.015(9) 0.044(13) 0.018(11)
C41 0.120(9) 0.129(16) 0.070(11) -0.015(11) -0.026(9) 0.016(10)
C42 0.156(19) 0.131(17) 0.045(8) -0.027(11) 0.007(12) 0.029(16)
O15 0.061(4) 0.051(6) 0.031(5) 0.000(4) 0.010(4) -0.019(4)
O16 0.065(6) 0.053(5) 0.031(7) 0.003(4) 0.001(6) -0.020(4)
C43 0.062(5) 0.055(5) 0.029(6) 0.002(5) 0.007(5) -0.020(4)
C44 0.049(7) 0.056(5) 0.043(5) 0.002(5) 0.001(5) -0.015(5)
C45 0.048(7) 0.059(6) 0.053(6) 0.014(5) 0.011(5) -0.007(5)
C46 0.065(10) 0.092(16) 0.082(13) 0.042(12) -0.010(10) -0.017(9)
C47 0.074(12) 0.071(8) 0.053(9) 0.008(7) 0.015(8) -0.024(8)
C48 0.092(12) 0.083(11) 0.036(6) 0.009(7) 0.018(7) 0.008(9)
O17 0.050(5) 0.049(6) 0.039(5) -0.012(4) 0.015(4) 0.000(4)
O18 0.039(5) 0.045(6) 0.040(5) 0.001(4) 0.017(3) 0.006(4)
C49 0.047(5) 0.042(6) 0.039(5) -0.001(4) 0.017(4) -0.006(5)
C50 0.045(5) 0.047(6) 0.055(7) 0.009(5) 0.020(5) -0.006(4)
C51 0.038(5) 0.043(6) 0.060(6) 0.016(5) 0.003(5) -0.002(4)
C52 0.056(6) 0.043(7) 0.073(8) 0.010(6) -0.013(6) 0.000(6)
C53 0.040(6) 0.056(9) 0.115(14) 0.018(9) 0.017(7) -0.008(6)
C54 0.059(8) 0.049(6) 0.063(6) 0.009(5) -0.003(6) -0.016(6)
O19 0.050(7) 0.039(4) 0.032(5) -0.011(3) 0.005(5) 0.001(4)
O20 0.053(6) 0.031(5) 0.036(4) -0.004(3) 0.007(4) 0.008(4)
C55 0.069(9) 0.045(5) 0.044(5) -0.002(4) -0.001(5) -0.004(5)
C56 0.101(11) 0.053(6) 0.078(7) 0.000(5) -0.008(7) -0.020(7)
C57 0.098(9) 0.066(8) 0.089(8) 0.012(6) -0.006(7) -0.029(7)
C58 0.166(19) 0.073(11) 0.140(18) 0.007(10) 0.004(16) -0.060(13)
C59 0.113(11) 0.127(18) 0.17(2) 0.039(16) -0.008(11) 0.009(10)
C60 0.142(16) 0.100(13) 0.098(9) 0.009(8) 0.029(12) -0.034(12)
O21 0.045(5) 0.042(6) 0.032(5) -0.001(4) 0.003(4) 0.008(4)
O22 0.038(4) 0.042(6) 0.031(5) 0.003(4) 0.001(3) 0.009(3)
C61 0.037(5) 0.040(7) 0.032(5) 0.002(5) 0.002(4) 0.007(4)
C62 0.047(5) 0.053(7) 0.044(7) 0.008(5) 0.001(5) 0.016(4)
C63 0.047(6) 0.089(9) 0.066(8) 0.006(6) -0.005(5) 0.008(5)
C64 0.056(10) 0.142(17) 0.108(15) 0.015(12) 0.007(9) -0.022(10)
C65 0.083(12) 0.125(15) 0.104(15) 0.005(10) -0.039(11) 0.034(10)
C66 0.063(10) 0.101(11) 0.078(11) -0.017(8) -0.021(8) 0.004(8)
O23 0.034(6) 0.039(5) 0.031(4) -0.003(3) 0.003(4) 0.002(4)
O24 0.039(4) 0.036(5) 0.027(4) -0.008(4) -0.001(3) 0.005(4)
C67 0.028(5) 0.033(5) 0.033(4) -0.004(4) -0.004(4) 0.005(4)
C68 0.042(6) 0.032(5) 0.035(5) 0.007(4) -0.015(5) 0.001(4)
C69 0.052(6) 0.035(6) 0.037(7) 0.007(5) -0.014(5) 0.001(5)
C70 0.059(7) 0.034(7) 0.038(10) 0.011(6) -0.011(6) 0.014(5)
C71 0.071(10) 0.034(7) 0.051(11) 0.010(7) -0.016(8) -0.006(7)
C72 0.047(7) 0.047(9) 0.041(7) 0.020(5) -0.011(5) -0.014(6)
O25 0.042(6) 0.051(4) 0.028(4) 0.001(3) -0.002(3) 0.010(4)
O26 0.052(4) 0.061(5) 0.040(4) -0.009(4) -0.003(4) 0.014(4)
C73 0.052(6) 0.060(6) 0.033(5) -0.007(4) -0.001(5) 0.015(5)
C74 0.084(8) 0.096(8) 0.048(6) -0.019(6) -0.018(5) 0.022(7)
C75 0.114(9) 0.091(7) 0.048(6) -0.020(6) 0.000(6) 0.005(7)
C76 0.174(19) 0.081(9) 0.088(14) -0.050(8) -0.029(12) 0.014(10)
C77 0.178(17) 0.15(2) 0.060(11) -0.034(11) -0.028(12) 0.014(15)
C78 0.165(15) 0.184(18) 0.089(14) -0.002(15) 0.047(11) -0.039(15)
O27 0.037(4) 0.047(4) 0.028(5) 0.007(3) -0.004(4) 0.005(3)
O28 0.048(6) 0.043(3) 0.033(4) 0.012(3) 0.001(3) 0.009(3)
C79 0.041(5) 0.045(4) 0.035(7) 0.009(4) 0.002(5) 0.006(4)
C80 0.052(6) 0.051(5) 0.035(8) 0.006(5) 0.007(6) 0.000(4)
C81 0.053(6) 0.062(7) 0.036(7) 0.007(5) 0.009(6) -0.008(5)
C82 0.066(9) 0.069(8) 0.052(11) 0.007(7) 0.002(8) -0.017(7)
C83 0.065(12) 0.085(12) 0.034(7) 0.001(6) 0.010(6) -0.013(9)
C84 0.053(8) 0.079(9) 0.051(9) 0.005(7) 0.006(7) 0.000(7)
O29 0.046(4) 0.053(4) 0.052(5) 0.009(4) 0.003(4) 0.014(4)
O30 0.040(4) 0.066(5) 0.067(5) 0.033(4) 0.003(4) -0.003(4)
C85 0.047(5) 0.050(5) 0.063(5) 0.019(5) 0.007(4) 0.015(5)
C86 0.068(8) 0.072(6) 0.068(6) 0.008(6) 0.021(6) -0.004(6)
C87 0.083(7) 0.080(7) 0.076(7) 0.003(7) 0.042(6) 0.007(6)
C88 0.086(9) 0.092(11) 0.137(13) -0.013(11) 0.017(9) 0.018(8)
C89 0.147(19) 0.14(2) 0.089(9) -0.007(12) 0.073(11) -0.003(16)
C90 0.094(8) 0.067(7) 0.060(8) -0.010(6) 0.018(7) 0.002(7)
O31 0.036(5) 0.042(4) 0.072(6) 0.003(4) -0.004(4) 0.009(4)
O32 0.034(4) 0.047(4) 0.059(5) 0.026(4) 0.002(4) 0.010(3)
C91 0.040(5) 0.043(4) 0.046(6) 0.020(4) 0.001(4) 0.007(4)
C92 0.050(7) 0.048(4) 0.061(7) 0.002(5) 0.002(6) 0.009(4)
C93 0.064(8) 0.039(5) 0.071(7) 0.004(6) 0.005(6) 0.009(5)
C94 0.081(14) 0.040(5) 0.070(10) -0.001(6) 0.010(9) 0.006(7)
C95 0.061(9) 0.059(9) 0.051(12) -0.005(9) -0.002(8) 0.016(7)
C96 0.057(9) 0.041(7) 0.064(6) 0.016(5) 0.009(5) 0.006(6)
Cr1A 0.056(2) 0.066(3) 0.072(2) -0.0285(19) 0.0276(18) -0.0105(17)
Cr2A 0.052(2) 0.0726(19) 0.078(3) 0.019(2) 0.034(2) 0.0111(15)
Cr3A 0.0594(15) 0.069(2) 0.049(2) 0.0272(16) 0.0221(15) 0.0289(13)
Cr4A 0.0416(17) 0.0539(14) 0.0246(18) 0.0087(11) 0.0143(11) 0.0015(11)
Cr5A 0.039(3) 0.043(2) 0.023(2) -0.0046(15) 0.0120(15) -0.0017(16)
Cr6A 0.043(3) 0.043(4) 0.0310(19) -0.002(2) 0.0024(17) 0.001(2)
Cr7A 0.061(4) 0.036(3) 0.0304(16) -0.0008(16) 0.004(2) -0.001(2)
Cr8A 0.080(3) 0.061(2) 0.052(2) -0.0201(16) 0.018(2) 0.0009(19)
Ni1A 0.056(2) 0.066(3) 0.072(2) -0.0285(19) 0.0276(18) -0.0105(17)
Ni2A 0.052(2) 0.0726(19) 0.078(3) 0.019(2) 0.034(2) 0.0111(15)
Ni3A 0.0594(15) 0.069(2) 0.049(2) 0.0272(16) 0.0221(15) 0.0289(13)
Ni4A 0.0416(17) 0.0539(14) 0.0246(18) 0.0087(11) 0.0143(11) 0.0015(11)
Ni5A 0.039(3) 0.043(2) 0.023(2) -0.0046(15) 0.0120(15) -0.0017(16)
Ni6A 0.043(3) 0.043(4) 0.0310(19) -0.002(2) 0.0024(17) 0.001(2)
Ni7A 0.061(4) 0.036(3) 0.0304(16) -0.0008(16) 0.004(2) -0.001(2)
Ni8A 0.080(3) 0.061(2) 0.052(2) -0.0201(16) 0.018(2) 0.0009(19)
F1A 0.043(5) 0.055(5) 0.077(5) -0.003(4) 0.023(4) -0.003(4)
F2A 0.041(4) 0.053(4) 0.058(4) 0.015(3) 0.020(3) 0.012(3)
F3A 0.052(4) 0.051(4) 0.034(5) 0.010(4) 0.012(4) -0.003(3)
F4A 0.045(5) 0.054(6) 0.033(6) 0.002(5) 0.004(4) -0.011(4)
F5A 0.038(5) 0.039(5) 0.035(5) 0.001(4) 0.010(3) 0.003(4)
F6A 0.046(5) 0.033(5) 0.036(5) -0.005(3) 0.007(3) -0.004(3)
F7A 0.061(6) 0.040(5) 0.047(5) -0.002(4) 0.006(5) 0.000(5)
F8A 0.061(5) 0.050(5) 0.059(6) -0.009(4) 0.020(4) -0.005(4)
O1A 0.054(5) 0.085(7) 0.084(7) -0.013(6) 0.025(5) 0.003(5)
O2A 0.058(6) 0.084(7) 0.093(6) 0.015(5) 0.028(5) 0.020(6)
C1A 0.057(6) 0.072(7) 0.093(7) 0.006(6) 0.033(6) 0.002(6)
C2A 0.066(6) 0.071(7) 0.113(10) 0.007(7) 0.039(7) 0.006(5)
C3A 0.052(7) 0.074(8) 0.089(9) 0.015(7) 0.013(6) 0.007(6)
C4A 0.106(14) 0.144(19) 0.110(12) -0.022(11) -0.010(11) 0.022(14)
C5A 0.037(8) 0.089(10) 0.102(13) 0.002(9) 0.004(8) 0.007(7)
C6A 0.073(13) 0.101(12) 0.141(17) 0.050(14) 0.049(14) 0.023(10)
O3A 0.077(6) 0.061(5) 0.034(4) -0.006(4) 0.008(4) -0.025(4)
O4A 0.036(4) 0.072(5) 0.048(4) 0.005(4) 0.010(3) -0.003(4)
C7A 0.050(5) 0.053(5) 0.033(4) -0.011(3) 0.016(4) -0.001(4)
C8A 0.086(6) 0.061(5) 0.036(7) -0.013(5) -0.001(6) -0.011(5)
C9A 0.079(7) 0.098(8) 0.083(12) -0.004(9) -0.020(8) -0.035(6)
C10A 0.116(17) 0.157(17) 0.110(15) -0.021(16) 0.055(14) -0.055(15)
C11A 0.120(15) 0.112(10) 0.14(2) 0.004(13) -0.053(17) -0.055(10)
C12A 0.095(15) 0.171(19) 0.134(18) 0.048(16) -0.042(15) -0.042(14)
O5A 0.045(4) 0.088(7) 0.077(5) 0.029(5) 0.016(4) 0.014(5)
O6A 0.050(4) 0.076(6) 0.060(5) 0.031(4) 0.014(3) 0.022(4)
C13A 0.047(5) 0.079(7) 0.077(6) 0.037(6) 0.016(4) 0.017(5)
C14A 0.053(6) 0.100(8) 0.084(8) 0.021(7) 0.008(6) 0.023(6)
C15A 0.057(8) 0.108(9) 0.100(8) 0.040(7) 0.005(7) 0.030(7)
C16A 0.073(12) 0.105(13) 0.124(10) 0.018(10) 0.008(10) 0.033(11)
C17A 0.076(11) 0.16(2) 0.137(17) 0.043(16) -0.024(12) 0.034(12)
C18A 0.075(11) 0.117(14) 0.138(15) 0.072(13) 0.030(10) 0.054(10)
O7A 0.057(6) 0.069(5) 0.106(8) 0.021(6) 0.026(6) 0.019(4)
O8A 0.083(7) 0.058(5) 0.091(7) 0.022(5) 0.017(6) 0.007(4)
C19A 0.063(8) 0.065(6) 0.103(8) 0.016(6) 0.027(7) 0.010(6)
C20A 0.071(9) 0.073(7) 0.078(8) 0.005(6) 0.006(7) 0.002(6)
C21A 0.073(8) 0.052(7) 0.088(8) 0.003(7) 0.011(6) 0.002(6)
C22A 0.079(15) 0.050(7) 0.148(17) 0.005(8) -0.016(14) -0.005(7)
C23A 0.095(15) 0.064(10) 0.076(7) 0.020(7) 0.016(8) 0.006(12)
C24A 0.075(9) 0.066(11) 0.11(2) -0.005(15) 0.011(10) 0.007(9)
O9A 0.047(4) 0.067(5) 0.066(5) 0.019(4) -0.015(4) -0.004(4)
O10A 0.052(5) 0.114(7) 0.059(5) 0.045(5) 0.016(5) -0.003(5)
C25A 0.061(5) 0.103(8) 0.056(6) 0.015(6) -0.001(5) -0.006(5)
C26A 0.085(7) 0.115(9) 0.066(7) 0.029(6) -0.008(6) -0.005(7)
C27A 0.104(8) 0.092(7) 0.052(7) 0.022(6) -0.007(6) -0.007(7)
C28A 0.121(13) 0.114(10) 0.067(9) 0.040(9) -0.023(9) -0.017(11)
C29A 0.089(7) 0.086(11) 0.060(8) 0.019(8) -0.030(6) -0.006(7)
C30A 0.21(2) 0.106(9) 0.053(8) 0.019(7) 0.007(11) 0.024(12)
O11A 0.058(5) 0.059(4) 0.058(6) 0.015(4) -0.033(5) 0.012(4)
O12A 0.065(4) 0.049(6) 0.113(12) -0.010(6) -0.039(5) 0.005(4)
C31A 0.063(5) 0.051(5) 0.094(10) 0.005(6) -0.046(6) 0.008(4)
C32A 0.099(8) 0.060(5) 0.103(9) 0.003(7) -0.035(8) -0.007(5)
C33A 0.133(10) 0.060(6) 0.090(8) -0.006(7) -0.029(8) -0.003(6)
C34A 0.22(2) 0.069(8) 0.108(16) 0.000(10) -0.040(16) -0.035(12)
C35A 0.20(2) 0.079(11) 0.093(9) -0.012(8) -0.020(10) -0.028(13)
C36A 0.144(13) 0.080(17) 0.144(17) 0.002(16) -0.044(14) 0.035(11)
O13A 0.084(6) 0.084(8) 0.041(5) -0.018(6) -0.012(4) 0.013(6)
O14A 0.058(5) 0.056(8) 0.025(3) -0.014(4) 0.004(3) -0.006(5)
C37A 0.069(6) 0.062(8) 0.033(4) -0.006(5) 0.000(4) -0.002(6)
C38A 0.071(7) 0.106(9) 0.034(5) -0.009(6) 0.004(5) 0.004(7)
C39A 0.078(7) 0.095(9) 0.043(6) -0.021(6) -0.008(5) 0.011(7)
C40A 0.128(15) 0.113(11) 0.051(8) 0.001(8) -0.015(9) 0.022(9)
C41A 0.090(8) 0.132(15) 0.077(12) -0.033(11) -0.008(8) -0.015(10)
C42A 0.103(13) 0.131(16) 0.056(9) -0.037(11) -0.011(8) 0.019(13)
O15A 0.053(4) 0.055(6) 0.054(7) 0.011(5) 0.017(4) 0.000(4)
O16A 0.056(5) 0.056(5) 0.017(5) 0.000(4) 0.008(4) -0.009(3)
C43A 0.061(5) 0.048(5) 0.044(8) 0.005(6) 0.014(5) -0.014(4)
C44A 0.072(9) 0.056(5) 0.061(7) 0.012(6) 0.009(6) -0.020(6)
C45A 0.051(7) 0.051(6) 0.076(9) 0.018(6) 0.011(6) -0.008(5)
C46A 0.064(9) 0.062(12) 0.055(8) 0.005(8) 0.015(6) -0.012(8)
C47A 0.073(14) 0.062(8) 0.086(17) 0.028(8) -0.008(11) -0.030(8)
C48A 0.073(11) 0.077(11) 0.13(2) 0.043(13) 0.048(13) 0.015(9)
O17A 0.047(5) 0.071(9) 0.033(4) -0.010(5) 0.012(4) 0.002(4)
O18A 0.046(6) 0.054(7) 0.035(4) -0.006(4) 0.007(4) 0.010(4)
C49A 0.046(6) 0.050(7) 0.040(5) -0.005(5) 0.010(4) 0.000(5)
C50A 0.047(6) 0.053(7) 0.064(8) 0.012(6) 0.015(5) -0.002(5)
C51A 0.058(7) 0.060(9) 0.099(10) 0.001(8) 0.024(7) -0.009(6)
C52A 0.104(13) 0.060(10) 0.19(2) 0.025(16) -0.003(17) -0.005(10)
C53A 0.067(8) 0.097(19) 0.113(15) 0.017(13) 0.024(10) -0.030(9)
C54A 0.074(13) 0.16(2) 0.108(11) -0.033(12) 0.020(10) -0.046(16)
O19A 0.054(7) 0.046(5) 0.027(4) -0.006(4) 0.015(4) 0.004(4)
O20A 0.059(7) 0.037(5) 0.038(4) -0.006(3) 0.002(5) 0.012(4)
C55A 0.064(8) 0.045(5) 0.036(4) -0.001(4) 0.010(4) -0.010(5)
C56A 0.065(8) 0.046(5) 0.053(6) 0.000(4) 0.012(5) -0.009(5)
C57A 0.085(7) 0.055(7) 0.053(6) 0.002(5) 0.012(5) -0.035(5)
C58A 0.148(17) 0.078(10) 0.096(13) -0.007(11) 0.022(11) -0.070(11)
C59A 0.111(11) 0.074(10) 0.071(7) 0.027(7) -0.002(8) -0.026(8)
C60A 0.059(7) 0.096(8) 0.068(8) -0.012(7) 0.024(6) -0.034(5)
O21A 0.048(5) 0.050(7) 0.036(5) -0.003(5) 0.006(4) 0.009(5)
O22A 0.054(6) 0.036(5) 0.036(5) -0.002(4) 0.004(4) 0.000(4)
C61A 0.053(6) 0.047(7) 0.030(5) -0.001(5) -0.001(4) 0.003(5)
C62A 0.057(6) 0.066(9) 0.046(7) 0.005(6) 0.003(5) 0.014(5)
C63A 0.059(7) 0.094(10) 0.047(7) 0.002(6) -0.003(5) 0.004(6)
C64A 0.057(9) 0.114(13) 0.068(10) 0.005(8) -0.002(7) -0.013(8)
C65A 0.069(10) 0.141(16) 0.077(12) 0.017(10) -0.019(8) 0.023(10)
C66A 0.066(10) 0.107(12) 0.045(7) -0.010(7) -0.012(6) -0.001(8)
O23A 0.037(7) 0.040(5) 0.040(4) -0.002(3) 0.004(4) 0.002(4)
O24A 0.059(6) 0.035(5) 0.033(4) -0.004(4) 0.005(4) -0.001(5)
C67A 0.047(8) 0.035(6) 0.038(4) 0.000(4) -0.001(5) 0.005(5)
C68A 0.056(8) 0.040(6) 0.047(7) 0.003(5) -0.013(6) 0.001(5)
C69A 0.067(8) 0.036(6) 0.040(7) 0.007(5) -0.011(6) 0.001(5)
C70A 0.069(8) 0.057(13) 0.037(9) 0.016(7) -0.012(7) 0.014(7)
C71A 0.083(12) 0.044(8) 0.053(12) 0.007(8) -0.018(9) -0.006(9)
C72A 0.096(16) 0.049(10) 0.037(7) 0.005(7) -0.008(7) 0.008(9)
O25A 0.059(8) 0.048(5) 0.031(4) -0.006(3) 0.012(4) -0.007(5)
O26A 0.074(6) 0.076(6) 0.043(4) -0.020(4) 0.012(5) 0.014(6)
C73A 0.062(6) 0.044(5) 0.036(4) -0.005(4) 0.017(4) -0.008(5)
C74A 0.079(7) 0.055(5) 0.030(4) -0.005(4) 0.019(4) -0.013(5)
C75A 0.087(6) 0.053(5) 0.029(4) -0.008(4) 0.011(4) -0.010(4)
C76A 0.142(13) 0.062(8) 0.036(6) -0.001(6) -0.008(7) -0.025(8)
C77A 0.082(8) 0.060(7) 0.077(12) -0.012(8) 0.018(8) -0.008(6)
C78A 0.051(5) 0.046(5) 0.039(5) -0.001(4) -0.006(4) -0.006(4)
O27A 0.055(6) 0.043(5) 0.034(7) -0.006(5) 0.006(6) -0.009(5)
O28A 0.064(8) 0.057(4) 0.056(7) 0.004(4) 0.023(5) -0.003(5)
C79A 0.055(7) 0.053(5) 0.025(6) 0.003(5) 0.005(6) -0.007(4)
C80A 0.064(7) 0.057(5) 0.044(10) 0.004(6) 0.003(7) -0.014(5)
C81A 0.062(7) 0.070(8) 0.056(10) 0.003(7) 0.003(7) -0.020(6)
C82A 0.096(14) 0.079(9) 0.074(17) -0.002(9) 0.009(12) -0.042(8)
C83A 0.071(13) 0.070(9) 0.058(11) 0.002(8) 0.015(8) -0.027(9)
C84A 0.064(9) 0.112(14) 0.095(17) 0.022(14) -0.015(12) -0.017(9)
O29A 0.072(6) 0.092(7) 0.053(5) -0.017(5) 0.022(5) 0.009(6)
O30A 0.060(6) 0.095(7) 0.059(5) -0.020(5) 0.018(4) -0.012(5)
C85A 0.064(6) 0.061(7) 0.055(5) -0.017(5) 0.017(5) -0.014(6)
C86A 0.082(8) 0.070(6) 0.072(6) -0.017(6) 0.037(6) -0.020(7)
C87A 0.087(7) 0.070(7) 0.068(7) -0.019(6) 0.040(6) -0.019(6)
C88A 0.108(12) 0.071(7) 0.098(12) -0.016(7) 0.032(10) -0.017(8)
C89A 0.100(10) 0.109(14) 0.078(9) -0.023(9) 0.049(9) -0.023(11)
C90A 0.088(7) 0.092(10) 0.082(9) -0.020(8) 0.033(6) -0.016(7)
O31A 0.062(7) 0.048(4) 0.085(7) -0.016(4) -0.005(6) 0.004(5)
O32A 0.059(5) 0.046(5) 0.095(9) -0.012(6) -0.002(6) 0.005(4)
C91A 0.055(6) 0.048(5) 0.081(9) -0.002(6) 0.005(6) 0.001(5)
C92A 0.059(9) 0.053(5) 0.067(8) -0.002(6) -0.008(8) 0.002(5)
C93A 0.061(7) 0.048(6) 0.065(7) 0.003(6) -0.008(6) 0.000(5)
C94A 0.067(13) 0.050(6) 0.088(16) -0.001(8) -0.016(13) 0.002(7)
C95A 0.058(7) 0.053(8) 0.034(8) -0.004(6) -0.017(6) 0.006(6)
C96A 0.099(17) 0.085(17) 0.063(7) 0.011(8) 0.008(8) -0.006(13)
O33 0.096(7) 0.077(6) 0.091(7) 0.005(5) 0.025(6) -0.012(5)
C100 0.146(11) 0.099(8) 0.157(12) -0.046(8) 0.035(9) -0.013(7)
N101 0.177(14) 0.183(15) 0.259(19) -0.105(14) -0.001(12) -0.026(11)
C102 0.211(18) 0.22(2) 0.23(2) -0.148(17) 0.034(14) -0.058(14)
O34 0.082(14) 0.095(15) 0.124(18) 0.027(14) -0.014(14) -0.008(12)
O35 0.091(17) 0.071(15) 0.077(16) 0.009(13) -0.021(14) -0.016(14)
N1A 0.069(16) 0.130(15) 0.11(2) -0.003(18) -0.005(16) 0.009(14)
C97A 0.057(15) 0.122(12) 0.059(12) 0.011(11) -0.008(13) 0.017(10)
C98A 0.065(13) 0.120(12) 0.075(13) 0.006(11) -0.015(11) 0.016(10)
C99A 0.074(19) 0.121(15) 0.10(3) 0.003(19) -0.032(19) 0.017(16)
O36 0.10(2) 0.11(2) 0.11(2) -0.026(17) -0.046(17) 0.056(17)

loop_
_atom_type_symbol
_atom_type_description
_atom_type_scat_dispersion_real
_atom_type_scat_dispersion_imag
_atom_type_scat_source
C C 0.0181 0.0091 'International Tables Vol C Tables 4.2.6.8 and 6.1.1.4'
H H 0.0000 0.0000 'International Tables Vol C Tables 4.2.6.8 and 6.1.1.4'
Cr Cr -0.1635 2.4439 'International Tables Vol C Tables 4.2.6.8 and 6.1.1.4'
F F 0.0727 0.0534 'International Tables Vol C Tables 4.2.6.8 and 6.1.1.4'
N N 0.0311 0.0180 'International Tables Vol C Tables 4.2.6.8 and 6.1.1.4'
Ni Ni -3.0029 0.5091 'International Tables Vol C Tables 4.2.6.8 and 6.1.1.4'
O O 0.0492 0.0322 'International Tables Vol C Tables 4.2.6.8 and 6.1.1.4'

loop_
_geom_angle_atom_site_label_1
_geom_angle_atom_site_label_2
_geom_angle_atom_site_label_3
_geom_angle
_geom_angle_site_symmetry_1
_geom_angle_site_symmetry_3
_geom_angle_publ_flag
H1A N1 H1B 109.5 . . ?
H1A N1 H1C 109.5 . . ?
H1B N1 H1C 109.5 . . ?
C97 N1 H1A 109.5 . . ?
C97 N1 H1B 109.5 . . ?
C97 N1 H1C 109.5 . . ?
N1 C97 H97A 108.5 . . ?
N1 C97 H97B 108.5 . . ?
N1 C97 C98 115.3(10) . . ?
H97A C97 H97B 107.5 . . ?
C98 C97 H97A 108.5 . . ?
C98 C97 H97B 108.5 . . ?
C97 C98 H98A 108.8 . . ?
C97 C98 H98B 108.8 . . ?
H98A C98 H98B 107.7 . . ?
C99 C98 C97 113.9(15) . . ?
C99 C98 H98A 108.8 . . ?
C99 C98 H98B 108.8 . . ?
C98 C99 H99A 109.5 . . ?
C98 C99 H99B 109.5 . . ?
C98 C99 H99C 109.5 . . ?
H99A C99 H99B 109.5 . . ?
H99A C99 H99C 109.5 . . ?
H99B C99 H99C 109.5 . . ?
F1 Cr1 F8 89.3(6) . . ?
F1 Cr1 O1 93.8(6) . . ?
F1 Cr1 O30 179.8(8) . . ?
F1 Cr1 O32 89.7(6) . . ?
F8 Cr1 O1 176.3(7) . . ?
F8 Cr1 O30 90.7(5) . . ?
O3 Cr1 F1 93.5(7) . . ?
O3 Cr1 F8 90.8(8) . . ?
O3 Cr1 O1 91.0(9) . . ?
O3 Cr1 O30 86.3(7) . . ?
O3 Cr1 O32 176.7(7) . . ?
O30 Cr1 O1 86.2(5) . . ?
O32 Cr1 F8 89.8(7) . . ?
O32 Cr1 O1 88.2(8) . . ?
O32 Cr1 O30 90.5(6) . . ?
F1 Cr2 O2 90.3(7) . . ?
F1 Cr2 O4 91.5(7) . . ?
F1 Cr2 O5 176.0(8) . . ?
F1 Cr2 O7 86.1(6) . . ?
F2 Cr2 F1 87.8(7) . . ?
F2 Cr2 O2 176.4(8) . . ?
F2 Cr2 O4 90.6(7) . . ?
F2 Cr2 O5 94.7(7) . . ?
F2 Cr2 O7 90.1(6) . . ?
O2 Cr2 O7 86.6(7) . . ?
O4 Cr2 O2 92.6(7) . . ?
O4 Cr2 O5 91.6(7) . . ?
O4 Cr2 O7 177.4(6) . . ?
O5 Cr2 O2 87.1(7) . . ?
O5 Cr2 O7 90.7(6) . . ?
F2 Cr3 F3 89.9(6) . . ?
F2 Cr3 O6 88.6(6) . . ?
F2 Cr3 O8 90.0(6) . . ?
F2 Cr3 O9 173.8(5) . . ?
F2 Cr3 O11 90.1(6) . . ?
F3 Cr3 O6 175.7(8) . . ?
F3 Cr3 O8 83.8(8) . . ?
F3 Cr3 O9 95.7(5) . . ?
F3 Cr3 O11 87.1(8) . . ?
O6 Cr3 O9 85.6(5) . . ?
O6 Cr3 O11 88.9(6) . . ?
O8 Cr3 O6 100.2(7) . . ?
O8 Cr3 O9 93.2(5) . . ?
O8 Cr3 O11 170.9(7) . . ?
O11 Cr3 O9 87.6(5) . . ?
F3 Cr4 F4 90.0(11) . . ?
F3 Cr4 O10 96.8(7) . . ?
F3 Cr4 O13 173.4(8) . . ?
F3 Cr4 O15 86.7(7) . . ?
F4 Cr4 O13 90.9(11) . . ?
F4 Cr4 O15 88.1(11) . . ?
O10 Cr4 F4 173.2(11) . . ?
O10 Cr4 O13 82.3(7) . . ?
O10 Cr4 O15 92.2(7) . . ?
O12 Cr4 F3 97.6(8) . . ?
O12 Cr4 F4 95.7(11) . . ?
O12 Cr4 O10 83.4(7) . . ?
O12 Cr4 O13 88.8(7) . . ?
O12 Cr4 O15 174.3(6) . . ?
O15 Cr4 O13 86.9(6) . . ?
F4 Cr5 F5 89.3(11) . . ?
F4 Cr5 O14 94.1(12) . . ?
F4 Cr5 O16 94.5(13) . . ?
F4 Cr5 O17 172.9(14) . . ?
F4 Cr5 O19 85.3(13) . . ?
F5 Cr5 O14 176.6(11) . . ?
F5 Cr5 O16 87.2(9) . . ?
F5 Cr5 O17 96.0(10) . . ?
F5 Cr5 O19 89.7(9) . . ?
O14 Cr5 O17 80.6(9) . . ?
O14 Cr5 O19 91.0(9) . . ?
O16 Cr5 O14 92.1(9) . . ?
O16 Cr5 O17 90.4(10) . . ?
O16 Cr5 O19 176.9(9) . . ?
O19 Cr5 O17 90.0(9) . . ?
F6 Cr6 F5 81.5(10) . . ?
F6 Cr6 O18 179.2(11) . . ?
F6 Cr6 O23 92.9(9) . . ?
O18 Cr6 F5 98.1(10) . . ?
O18 Cr6 O23 86.4(9) . . ?
O20 Cr6 F5 96.3(11) . . ?
O20 Cr6 F6 89.1(9) . . ?
O20 Cr6 O18 91.6(9) . . ?
O20 Cr6 O21 85.2(10) . . ?
O20 Cr6 O23 175.6(11) . . ?
O21 Cr6 F5 174.4(10) . . ?
O21 Cr6 F6 93.1(9) . . ?
O21 Cr6 O18 87.3(9) . . ?
O21 Cr6 O23 90.7(10) . . ?
O23 Cr6 F5 87.9(10) . . ?
F7 Cr7 F6 86.9(9) . . ?
F7 Cr7 O22 177.9(10) . . ?
F7 Cr7 O24 89.4(8) . . ?
O22 Cr7 F6 91.1(8) . . ?
O22 Cr7 O24 91.2(8) . . ?
O24 Cr7 F6 91.8(10) . . ?
O25 Cr7 F6 176.4(11) . . ?
O25 Cr7 F7 93.3(8) . . ?
O25 Cr7 O22 88.8(8) . . ?
O25 Cr7 O24 84.6(9) . . ?
O27 Cr7 F6 90.6(12) . . ?
O27 Cr7 F7 90.9(9) . . ?
O27 Cr7 O22 88.5(9) . . ?
O27 Cr7 O24 177.6(11) . . ?
O27 Cr7 O25 93.0(11) . . ?
F7 Cr8 F8 90.6(7) . . ?
F7 Cr8 O26 87.5(7) . . ?
F7 Cr8 O28 90.3(9) . . ?
F7 Cr8 O31 90.1(9) . . ?
F8 Cr8 O26 177.1(7) . . ?
F8 Cr8 O28 88.2(6) . . ?
F8 Cr8 O31 91.0(7) . . ?
O26 Cr8 O28 94.0(5) . . ?
O26 Cr8 O31 86.9(7) . . ?
O28 Cr8 O31 179.1(7) . . ?
O29 Cr8 F7 175.8(6) . . ?
O29 Cr8 F8 93.4(6) . . ?
O29 Cr8 O26 88.6(5) . . ?
O29 Cr8 O28 88.6(7) . . ?
O29 Cr8 O31 91.1(7) . . ?
Cr1 F1 Cr2 123.0(9) . . ?
Cr2 F2 Cr3 125.4(8) . . ?
Cr4 F3 Cr3 121.4(7) . . ?
Cr5 F4 Cr4 123.9(16) . . ?
Cr5 F5 Cr6 117.2(10) . . ?
Cr6 F6 Cr7 121.4(12) . . ?
Cr8 F7 Cr7 122.3(11) . . ?
Cr8 F8 Cr1 122.8(10) . . ?
C1 O1 Cr1 130.7(12) . . ?
C1 O2 Cr2 131.1(12) . . ?
O1 C1 C2 115.7(15) . . ?
O2 C1 O1 129.6(15) . . ?
O2 C1 C2 114.7(15) . . ?
C1 C2 H2A 108.4 . . ?
C1 C2 H2B 108.4 . . ?
H2A C2 H2B 107.4 . . ?
C3 C2 C1 115.6(16) . . ?
C3 C2 H2A 108.4 . . ?
C3 C2 H2B 108.4 . . ?
C2 C3 C4 115.8(16) . . ?
C2 C3 C5 110.8(16) . . ?
C2 C3 C6 106.3(17) . . ?
C4 C3 C5 107.0(17) . . ?
C6 C3 C4 107.7(16) . . ?
C6 C3 C5 109.2(18) . . ?
C3 C4 H4A 109.5 . . ?
C3 C4 H4B 109.5 . . ?
C3 C4 H4C 109.5 . . ?
H4A C4 H4B 109.5 . . ?
H4A C4 H4C 109.5 . . ?
H4B C4 H4C 109.5 . . ?
C3 C5 H5A 109.5 . . ?
C3 C5 H5B 109.5 . . ?
C3 C5 H5C 109.5 . . ?
H5A C5 H5B 109.5 . . ?
H5A C5 H5C 109.5 . . ?
H5B C5 H5C 109.5 . . ?
C3 C6 H6A 109.5 . . ?
C3 C6 H6B 109.5 . . ?
C3 C6 H6C 109.5 . . ?
H6A C6 H6B 109.5 . . ?
H6A C6 H6C 109.5 . . ?
H6B C6 H6C 109.5 . . ?
C7 O3 Cr1 131.7(13) . . ?
C7 O4 Cr2 135.1(13) . . ?
O3 C7 C8 114.9(14) . . ?
O4 C7 O3 125.9(16) . . ?
O4 C7 C8 119.1(16) . . ?
C7 C8 H8A 107.5 . . ?
C7 C8 H8B 107.5 . . ?
H8A C8 H8B 107.0 . . ?
C9 C8 C7 119.1(16) . . ?
C9 C8 H8A 107.5 . . ?
C9 C8 H8B 107.5 . . ?
C8 C9 C10 101.2(16) . . ?
C8 C9 C11 110.5(17) . . ?
C8 C9 C12 113.7(14) . . ?
C10 C9 C11 105.8(16) . . ?
C12 C9 C10 115.8(17) . . ?
C12 C9 C11 109.3(15) . . ?
C9 C10 H10A 109.5 . . ?
C9 C10 H10B 109.5 . . ?
C9 C10 H10C 109.5 . . ?
H10A C10 H10B 109.5 . . ?
H10A C10 H10C 109.5 . . ?
H10B C10 H10C 109.5 . . ?
C9 C11 H11A 109.5 . . ?
C9 C11 H11B 109.5 . . ?
C9 C11 H11C 109.5 . . ?
H11A C11 H11B 109.5 . . ?
H11A C11 H11C 109.5 . . ?
H11B C11 H11C 109.5 . . ?
C9 C12 H12A 109.5 . . ?
C9 C12 H12B 109.5 . . ?
C9 C12 H12C 109.5 . . ?
H12A C12 H12B 109.5 . . ?
H12A C12 H12C 109.5 . . ?
H12B C12 H12C 109.5 . . ?
C13 O5 Cr2 133.0(11) . . ?
C13 O6 Cr3 131.6(12) . . ?
O5 C13 O6 126.2(13) . . ?
O5 C13 C14 116.7(14) . . ?
O6 C13 C14 116.7(15) . . ?
C13 C14 H14A 109.0 . . ?
C13 C14 H14B 109.0 . . ?
H14A C14 H14B 107.8 . . ?
C15 C14 C13 113.0(14) . . ?
C15 C14 H14A 109.0 . . ?
C15 C14 H14B 109.0 . . ?
C14 C15 C17 107.4(13) . . ?
C14 C15 C18 107.9(15) . . ?
C16 C15 C14 112.3(15) . . ?
C16 C15 C17 109.4(14) . . ?
C16 C15 C18 114.0(17) . . ?
C18 C15 C17 105.5(14) . . ?
C15 C16 H16A 109.5 . . ?
C15 C16 H16B 109.5 . . ?
C15 C16 H16C 109.5 . . ?
H16A C16 H16B 109.5 . . ?
H16A C16 H16C 109.5 . . ?
H16B C16 H16C 109.5 . . ?
C15 C17 H17A 109.5 . . ?
C15 C17 H17B 109.5 . . ?
C15 C17 H17C 109.5 . . ?
H17A C17 H17B 109.5 . . ?
H17A C17 H17C 109.5 . . ?
H17B C17 H17C 109.5 . . ?
C15 C18 H18A 109.5 . . ?
C15 C18 H18B 109.5 . . ?
C15 C18 H18C 109.5 . . ?
H18A C18 H18B 109.5 . . ?
H18A C18 H18C 109.5 . . ?
H18B C18 H18C 109.5 . . ?
C19 O7 Cr2 134.6(11) . . ?
C19 O8 Cr3 133.7(10) . . ?
O7 C19 O8 125.3(12) . . ?
O7 C19 C20 115.0(12) . . ?
O8 C19 C20 119.2(12) . . ?
C19 C20 H20A 107.6 . . ?
C19 C20 H20B 107.6 . . ?
H20A C20 H20B 107.1 . . ?
C21 C20 C19 118.7(14) . . ?
C21 C20 H20A 107.6 . . ?
C21 C20 H20B 107.6 . . ?
C20 C21 C22 109.7(17) . . ?
C20 C21 C23 111.1(18) . . ?
C20 C21 C24 113.1(16) . . ?
C22 C21 C23 107.6(18) . . ?
C22 C21 C24 107.8(18) . . ?
C24 C21 C23 107.5(17) . . ?
C21 C22 H22A 109.5 . . ?
C21 C22 H22B 109.5 . . ?
C21 C22 H22C 109.5 . . ?
H22A C22 H22B 109.5 . . ?
H22A C22 H22C 109.5 . . ?
H22B C22 H22C 109.5 . . ?
C21 C23 H23A 109.5 . . ?
C21 C23 H23B 109.5 . . ?
C21 C23 H23C 109.5 . . ?
H23A C23 H23B 109.5 . . ?
H23A C23 H23C 109.5 . . ?
H23B C23 H23C 109.5 . . ?
C21 C24 H24A 109.5 . . ?
C21 C24 H24B 109.5 . . ?
C21 C24 H24C 109.5 . . ?
H24A C24 H24B 109.5 . . ?
H24A C24 H24C 109.5 . . ?
H24B C24 H24C 109.5 . . ?
C25 O9 Cr3 135.1(8) . . ?
C25 O10 Cr4 134.6(11) . . ?
O9 C25 C26 127.4(13) . . ?
O10 C25 O9 121.1(12) . . ?
O10 C25 C26 111.2(14) . . ?
C25 C26 H26A 108.8 . . ?
C25 C26 H26B 108.8 . . ?
H26A C26 H26B 107.7 . . ?
C27 C26 C25 113.9(14) . . ?
C27 C26 H26A 108.8 . . ?
C27 C26 H26B 108.8 . . ?
C26 C27 C28 96.5(17) . . ?
C26 C27 C29 111.7(16) . . ?
C26 C27 C30 119.2(16) . . ?
C29 C27 C28 105.6(19) . . ?
C30 C27 C28 108.4(19) . . ?
C30 C27 C29 113.1(16) . . ?
C27 C28 H28A 109.5 . . ?
C27 C28 H28B 109.5 . . ?
C27 C28 H28C 109.5 . . ?
H28A C28 H28B 109.5 . . ?
H28A C28 H28C 109.5 . . ?
H28B C28 H28C 109.5 . . ?
C27 C29 H29A 109.5 . . ?
C27 C29 H29B 109.5 . . ?
C27 C29 H29C 109.5 . . ?
H29A C29 H29B 109.5 . . ?
H29A C29 H29C 109.5 . . ?
H29B C29 H29C 109.5 . . ?
C27 C30 H30A 109.5 . . ?
C27 C30 H30B 109.5 . . ?
C27 C30 H30C 109.5 . . ?
H30A C30 H30B 109.5 . . ?
H30A C30 H30C 109.5 . . ?
H30B C30 H30C 109.5 . . ?
C31 O11 Cr3 125.3(11) . . ?
C31 O12 Cr4 131.5(14) . . ?
O11 C31 C32 114.8(15) . . ?
O12 C31 O11 128.1(17) . . ?
O12 C31 C32 115.2(14) . . ?
C31 C32 H32A 108.9 . . ?
C31 C32 H32B 108.9 . . ?
C31 C32 C33 113.5(12) . . ?
H32A C32 H32B 107.7 . . ?
C33 C32 H32A 108.9 . . ?
C33 C32 H32B 108.9 . . ?
C32 C33 C35 107.4(16) . . ?
C34 C33 C32 107.5(12) . . ?
C34 C33 C35 111.0(17) . . ?
C36 C33 C32 113.5(13) . . ?
C36 C33 C34 107.6(15) . . ?
C36 C33 C35 109.7(18) . . ?
C33 C34 H34A 109.5 . . ?
C33 C34 H34B 109.5 . . ?
C33 C34 H34C 109.5 . . ?
H34A C34 H34B 109.5 . . ?
H34A C34 H34C 109.5 . . ?
H34B C34 H34C 109.5 . . ?
C33 C35 H35A 109.5 . . ?
C33 C35 H35B 109.5 . . ?
C33 C35 H35C 109.5 . . ?
H35A C35 H35B 109.5 . . ?
H35A C35 H35C 109.5 . . ?
H35B C35 H35C 109.5 . . ?
C33 C36 H36A 109.5 . . ?
C33 C36 H36B 109.5 . . ?
C33 C36 H36C 109.5 . . ?
H36A C36 H36B 109.5 . . ?
H36A C36 H36C 109.5 . . ?
H36B C36 H36C 109.5 . . ?
C37 O13 Cr4 131.6(15) . . ?
C37 O14 Cr5 133.5(17) . . ?
O13 C37 C38 123.1(16) . . ?
O14 C37 O13 122.2(17) . . ?
O14 C37 C38 114.6(16) . . ?
C37 C38 H38A 108.0 . . ?
C37 C38 H38B 108.0 . . ?
H38A C38 H38B 107.2 . . ?
C39 C38 C37 117.4(17) . . ?
C39 C38 H38A 108.0 . . ?
C39 C38 H38B 108.0 . . ?
C38 C39 C40 109.6(17) . . ?
C38 C39 C41 112.6(18) . . ?
C38 C39 C42 110.3(17) . . ?
C41 C39 C40 105.5(17) . . ?
C42 C39 C40 107.3(16) . . ?
C42 C39 C41 111.3(17) . . ?
C39 C40 H40A 109.5 . . ?
C39 C40 H40B 109.5 . . ?
C39 C40 H40C 109.5 . . ?
H40A C40 H40B 109.5 . . ?
H40A C40 H40C 109.5 . . ?
H40B C40 H40C 109.5 . . ?
C39 C41 H41A 109.5 . . ?
C39 C41 H41B 109.5 . . ?
C39 C41 H41C 109.5 . . ?
H41A C41 H41B 109.5 . . ?
H41A C41 H41C 109.5 . . ?
H41B C41 H41C 109.5 . . ?
C39 C42 H42A 109.5 . . ?
C39 C42 H42B 109.5 . . ?
C39 C42 H42C 109.5 . . ?
H42A C42 H42B 109.5 . . ?
H42A C42 H42C 109.5 . . ?
H42B C42 H42C 109.5 . . ?
C43 O15 Cr4 132.3(13) . . ?
C43 O16 Cr5 137.1(17) . . ?
O15 C43 C44 120.2(15) . . ?
O16 C43 O15 123.4(18) . . ?
O16 C43 C44 115.9(17) . . ?
C43 C44 H44A 108.6 . . ?
C43 C44 H44B 108.6 . . ?
C43 C44 C45 114.5(16) . . ?
H44A C44 H44B 107.6 . . ?
C45 C44 H44A 108.6 . . ?
C45 C44 H44B 108.6 . . ?
C44 C45 C46 109.4(17) . . ?
C47 C45 C44 105.9(15) . . ?
C47 C45 C46 108.7(18) . . ?
C48 C45 C44 109.8(14) . . ?
C48 C45 C46 110.3(18) . . ?
C48 C45 C47 112.7(15) . . ?
C45 C46 H46A 109.5 . . ?
C45 C46 H46B 109.5 . . ?
C45 C46 H46C 109.5 . . ?
H46A C46 H46B 109.5 . . ?
H46A C46 H46C 109.5 . . ?
H46B C46 H46C 109.5 . . ?
C45 C47 H47A 109.5 . . ?
C45 C47 H47B 109.5 . . ?
C45 C47 H47C 109.5 . . ?
H47A C47 H47B 109.5 . . ?
H47A C47 H47C 109.5 . . ?
H47B C47 H47C 109.5 . . ?
C45 C48 H48A 109.5 . . ?
C45 C48 H48B 109.5 . . ?
C45 C48 H48C 109.5 . . ?
H48A C48 H48B 109.5 . . ?
H48A C48 H48C 109.5 . . ?
H48B C48 H48C 109.5 . . ?
C49 O17 Cr5 128.3(15) . . ?
C49 O18 Cr6 133.9(16) . . ?
O17 C49 C50 119.0(16) . . ?
O18 C49 O17 123.2(17) . . ?
O18 C49 C50 117.3(15) . . ?
C49 C50 H50A 108.6 . . ?
C49 C50 H50B 108.6 . . ?
C49 C50 C51 114.7(15) . . ?
H50A C50 H50B 107.6 . . ?
C51 C50 H50A 108.6 . . ?
C51 C50 H50B 108.6 . . ?
C50 C51 C52 107.9(13) . . ?
C50 C51 C53 108.1(13) . . ?
C50 C51 C54 110.5(13) . . ?
C52 C51 C53 110.0(14) . . ?
C54 C51 C52 111.4(12) . . ?
C54 C51 C53 108.9(15) . . ?
C51 C52 H52A 109.5 . . ?
C51 C52 H52B 109.5 . . ?
C51 C52 H52C 109.5 . . ?
H52A C52 H52B 109.5 . . ?
H52A C52 H52C 109.5 . . ?
H52B C52 H52C 109.5 . . ?
C51 C53 H53A 109.5 . . ?
C51 C53 H53B 109.5 . . ?
C51 C53 H53C 109.5 . . ?
H53A C53 H53B 109.5 . . ?
H53A C53 H53C 109.5 . . ?
H53B C53 H53C 109.5 . . ?
C51 C54 H54A 109.5 . . ?
C51 C54 H54B 109.5 . . ?
C51 C54 H54C 109.5 . . ?
H54A C54 H54B 109.5 . . ?
H54A C54 H54C 109.5 . . ?
H54B C54 H54C 109.5 . . ?
C55 O19 Cr5 135.6(15) . . ?
C55 O20 Cr6 131.2(18) . . ?
O19 C55 O20 123.9(18) . . ?
O19 C55 C56 112.8(16) . . ?
O20 C55 C56 123.3(16) . . ?
C55 C56 H56A 106.8 . . ?
C55 C56 H56B 106.8 . . ?
H56A C56 H56B 106.6 . . ?
C57 C56 C55 122.2(15) . . ?
C57 C56 H56A 106.8 . . ?
C57 C56 H56B 106.8 . . ?
C56 C57 C58 110.3(18) . . ?
C56 C57 C59 105.3(16) . . ?
C56 C57 C60 120.1(17) . . ?
C58 C57 C59 106.6(19) . . ?
C60 C57 C58 112.1(19) . . ?
C60 C57 C59 100.8(18) . . ?
C57 C58 H58A 109.5 . . ?
C57 C58 H58B 109.5 . . ?
C57 C58 H58C 109.5 . . ?
H58A C58 H58B 109.5 . . ?
H58A C58 H58C 109.5 . . ?
H58B C58 H58C 109.5 . . ?
C57 C59 H59A 109.5 . . ?
C57 C59 H59B 109.5 . . ?
C57 C59 H59C 109.5 . . ?
H59A C59 H59B 109.5 . . ?
H59A C59 H59C 109.5 . . ?
H59B C59 H59C 109.5 . . ?
C57 C60 H60A 109.5 . . ?
C57 C60 H60B 109.5 . . ?
C57 C60 H60C 109.5 . . ?
H60A C60 H60B 109.5 . . ?
H60A C60 H60C 109.5 . . ?
H60B C60 H60C 109.5 . . ?
C61 O21 Cr6 134.9(13) . . ?
C61 O22 Cr7 130.8(13) . . ?
O21 C61 C62 116.2(13) . . ?
O22 C61 O21 127.1(13) . . ?
O22 C61 C62 116.7(12) . . ?
C61 C62 H62A 108.7 . . ?
C61 C62 H62B 108.7 . . ?
C61 C62 C63 114.4(14) . . ?
H62A C62 H62B 107.6 . . ?
C63 C62 H62A 108.7 . . ?
C63 C62 H62B 108.7 . . ?
C62 C63 C64 110.8(14) . . ?
C62 C63 C65 106.5(14) . . ?
C64 C63 C65 108.8(15) . . ?
C66 C63 C62 109.7(12) . . ?
C66 C63 C64 108.4(16) . . ?
C66 C63 C65 112.5(14) . . ?
C63 C64 H64A 109.5 . . ?
C63 C64 H64B 109.5 . . ?
C63 C64 H64C 109.5 . . ?
H64A C64 H64B 109.5 . . ?
H64A C64 H64C 109.5 . . ?
H64B C64 H64C 109.5 . . ?
C63 C65 H65A 109.5 . . ?
C63 C65 H65B 109.5 . . ?
C63 C65 H65C 109.5 . . ?
H65A C65 H65B 109.5 . . ?
H65A C65 H65C 109.5 . . ?
H65B C65 H65C 109.5 . . ?
C63 C66 H66A 109.5 . . ?
C63 C66 H66B 109.5 . . ?
C63 C66 H66C 109.5 . . ?
H66A C66 H66B 109.5 . . ?
H66A C66 H66C 109.5 . . ?
H66B C66 H66C 109.5 . . ?
C67 O23 Cr6 129.9(14) . . ?
C67 O24 Cr7 137.4(14) . . ?
O23 C67 O24 126.0(15) . . ?
O23 C67 C68 119.1(15) . . ?
O24 C67 C68 114.8(14) . . ?
C67 C68 H68A 108.9 . . ?
C67 C68 H68B 108.9 . . ?
C67 C68 C69 113.2(13) . . ?
H68A C68 H68B 107.8 . . ?
C69 C68 H68A 108.9 . . ?
C69 C68 H68B 108.9 . . ?
C68 C69 C70 110.8(12) . . ?
C68 C69 C71 107.2(13) . . ?
C68 C69 C72 111.0(13) . . ?
C70 C69 C71 108.1(15) . . ?
C70 C69 C72 111.1(14) . . ?
C72 C69 C71 108.4(15) . . ?
C69 C70 H70A 109.5 . . ?
C69 C70 H70B 109.5 . . ?
C69 C70 H70C 109.5 . . ?
H70A C70 H70B 109.5 . . ?
H70A C70 H70C 109.5 . . ?
H70B C70 H70C 109.5 . . ?
C69 C71 H71A 109.5 . . ?
C69 C71 H71B 109.5 . . ?
C69 C71 H71C 109.5 . . ?
H71A C71 H71B 109.5 . . ?
H71A C71 H71C 109.5 . . ?
H71B C71 H71C 109.5 . . ?
C69 C72 H72A 109.5 . . ?
C69 C72 H72B 109.5 . . ?
C69 C72 H72C 109.5 . . ?
H72A C72 H72B 109.5 . . ?
H72A C72 H72C 109.5 . . ?
H72B C72 H72C 109.5 . . ?
C73 O25 Cr7 132.5(11) . . ?
C73 O26 Cr8 131.7(10) . . ?
O25 C73 C74 115.4(12) . . ?
O26 C73 O25 125.5(12) . . ?
O26 C73 C74 118.9(12) . . ?
C73 C74 H74A 107.1 . . ?
C73 C74 H74B 107.1 . . ?
H74A C74 H74B 106.8 . . ?
C75 C74 C73 121.0(12) . . ?
C75 C74 H74A 107.1 . . ?
C75 C74 H74B 107.1 . . ?
C74 C75 C76 116.7(17) . . ?
C74 C75 C77 106.4(15) . . ?
C74 C75 C78 107.1(15) . . ?
C76 C75 C77 109.8(17) . . ?
C76 C75 C78 106.7(19) . . ?
C78 C75 C77 110.1(17) . . ?
C75 C76 H76A 109.5 . . ?
C75 C76 H76B 109.5 . . ?
C75 C76 H76C 109.5 . . ?
H76A C76 H76B 109.5 . . ?
H76A C76 H76C 109.5 . . ?
H76B C76 H76C 109.5 . . ?
C75 C77 H77A 109.5 . . ?
C75 C77 H77B 109.5 . . ?
C75 C77 H77C 109.5 . . ?
H77A C77 H77B 109.5 . . ?
H77A C77 H77C 109.5 . . ?
H77B C77 H77C 109.5 . . ?
C75 C78 H78A 109.5 . . ?
C75 C78 H78B 109.5 . . ?
C75 C78 H78C 109.5 . . ?
H78A C78 H78B 109.5 . . ?
H78A C78 H78C 109.5 . . ?
H78B C78 H78C 109.5 . . ?
C79 O27 Cr7 130.6(17) . . ?
C79 O28 Cr8 136.6(15) . . ?
O27 C79 O28 124.1(17) . . ?
O27 C79 C80 117.5(15) . . ?
O28 C79 C80 118.3(15) . . ?
C79 C80 H80A 107.4 . . ?
C79 C80 H80B 107.4 . . ?
C79 C80 C81 119.6(14) . . ?
H80A C80 H80B 107.0 . . ?
C81 C80 H80A 107.4 . . ?
C81 C80 H80B 107.4 . . ?
C80 C81 C82 106.3(14) . . ?
C83 C81 C80 109.6(14) . . ?
C83 C81 C82 108.4(13) . . ?
C84 C81 C80 114.1(14) . . ?
C84 C81 C82 107.0(15) . . ?
C84 C81 C83 111.2(13) . . ?
C81 C82 H82A 109.5 . . ?
C81 C82 H82B 109.5 . . ?
C81 C82 H82C 109.5 . . ?
H82A C82 H82B 109.5 . . ?
H82A C82 H82C 109.5 . . ?
H82B C82 H82C 109.5 . . ?
C81 C83 H83A 109.5 . . ?
C81 C83 H83B 109.5 . . ?
C81 C83 H83C 109.5 . . ?
H83A C83 H83B 109.5 . . ?
H83A C83 H83C 109.5 . . ?
H83B C83 H83C 109.5 . . ?
C81 C84 H84A 109.5 . . ?
C81 C84 H84B 109.5 . . ?
C81 C84 H84C 109.5 . . ?
H84A C84 H84B 109.5 . . ?
H84A C84 H84C 109.5 . . ?
H84B C84 H84C 109.5 . . ?
C85 O29 Cr8 134.5(11) . . ?
C85 O30 Cr1 128.9(10) . . ?
O29 C85 C86 115.3(12) . . ?
O30 C85 O29 127.3(13) . . ?
O30 C85 C86 117.2(13) . . ?
C85 C86 H86A 109.2 . . ?
C85 C86 H86B 109.2 . . ?
C85 C86 C87 111.9(12) . . ?
H86A C86 H86B 107.9 . . ?
C87 C86 H86A 109.2 . . ?
C87 C86 H86B 109.2 . . ?
C86 C87 C88 115.2(15) . . ?
C86 C87 C89 104.5(15) . . ?
C86 C87 C90 110.0(12) . . ?
C88 C87 C89 107.6(17) . . ?
C90 C87 C88 109.9(15) . . ?
C90 C87 C89 109.4(16) . . ?
C87 C88 H88A 109.5 . . ?
C87 C88 H88B 109.5 . . ?
C87 C88 H88C 109.5 . . ?
H88A C88 H88B 109.5 . . ?
H88A C88 H88C 109.5 . . ?
H88B C88 H88C 109.5 . . ?
C87 C89 H89A 109.5 . . ?
C87 C89 H89B 109.5 . . ?
C87 C89 H89C 109.5 . . ?
H89A C89 H89B 109.5 . . ?
H89A C89 H89C 109.5 . . ?
H89B C89 H89C 109.5 . . ?
C87 C90 H90A 109.5 . . ?
C87 C90 H90B 109.5 . . ?
C87 C90 H90C 109.5 . . ?
H90A C90 H90B 109.5 . . ?
H90A C90 H90C 109.5 . . ?
H90B C90 H90C 109.5 . . ?
C91 O31 Cr8 125.3(12) . . ?
C91 O32 Cr1 138.7(13) . . ?
O31 C91 C92 112.7(14) . . ?
O32 C91 O31 126.4(15) . . ?
O32 C91 C92 120.8(14) . . ?
C91 C92 H92A 107.1 . . ?
C91 C92 H92B 107.1 . . ?
H92A C92 H92B 106.8 . . ?
C93 C92 C91 121.0(15) . . ?
C93 C92 H92A 107.1 . . ?
C93 C92 H92B 107.1 . . ?
C92 C93 C94 109.2(17) . . ?
C92 C93 C95 112.8(15) . . ?
C92 C93 C96 110.0(16) . . ?
C94 C93 C95 108.9(15) . . ?
C94 C93 C96 106.9(16) . . ?
C95 C93 C96 108.9(16) . . ?
C93 C94 H94A 109.5 . . ?
C93 C94 H94B 109.5 . . ?
C93 C94 H94C 109.5 . . ?
H94A C94 H94B 109.5 . . ?
H94A C94 H94C 109.5 . . ?
H94B C94 H94C 109.5 . . ?
C93 C95 H95A 109.5 . . ?
C93 C95 H95B 109.5 . . ?
C93 C95 H95C 109.5 . . ?
H95A C95 H95B 109.5 . . ?
H95A C95 H95C 109.5 . . ?
H95B C95 H95C 109.5 . . ?
C93 C96 H96A 109.5 . . ?
C93 C96 H96B 109.5 . . ?
C93 C96 H96C 109.5 . . ?
H96A C96 H96B 109.5 . . ?
H96A C96 H96C 109.5 . . ?
H96B C96 H96C 109.5 . . ?
F1A Cr1A F8A 89.5(7) . . ?
F1A Cr1A O3A 89.6(7) . . ?
F1A Cr1A O30A 175.7(8) . . ?
F1A Cr1A O32A 91.3(8) . . ?
F8A Cr1A O3A 84.6(9) . . ?
F8A Cr1A O30A 93.3(7) . . ?
F8A Cr1A O32A 89.3(8) . . ?
O1A Cr1A F1A 93.7(7) . . ?
O1A Cr1A F8A 175.1(9) . . ?
O1A Cr1A O3A 99.1(11) . . ?
O1A Cr1A O30A 83.7(7) . . ?
O1A Cr1A O32A 87.0(10) . . ?
O3A Cr1A O32A 173.8(9) . . ?
O30A Cr1A O3A 87.5(7) . . ?
O30A Cr1A O32A 92.0(8) . . ?
F1A Cr2A F2A 89.1(7) . . ?
F1A Cr2A O2A 90.6(7) . . ?
F1A Cr2A O4A 90.2(7) . . ?
F1A Cr2A O7A 91.5(8) . . ?
F2A Cr2A O2A 178.6(8) . . ?
F2A Cr2A O4A 87.3(6) . . ?
O4A Cr2A O2A 91.4(7) . . ?
O5A Cr2A F1A 176.5(8) . . ?
O5A Cr2A F2A 92.4(6) . . ?
O5A Cr2A O2A 87.8(7) . . ?
O5A Cr2A O4A 86.7(7) . . ?
O5A Cr2A O7A 91.6(7) . . ?
O7A Cr2A F2A 93.0(7) . . ?
O7A Cr2A O2A 88.3(8) . . ?
O7A Cr2A O4A 178.3(8) . . ?
F2A Cr3A O9A 166.5(7) . . ?
F3A Cr3A F2A 87.1(6) . . ?
F3A Cr3A O6A 173.1(8) . . ?
F3A Cr3A O8A 94.4(9) . . ?
F3A Cr3A O9A 87.7(6) . . ?
O6A Cr3A F2A 91.8(6) . . ?
O6A Cr3A O8A 78.8(7) . . ?
O6A Cr3A O9A 91.8(5) . . ?
O8A Cr3A F2A 89.3(7) . . ?
O8A Cr3A O9A 78.7(6) . . ?
O11A Cr3A F2A 89.7(6) . . ?
O11A Cr3A F3A 93.3(8) . . ?
O11A Cr3A O6A 93.6(7) . . ?
O11A Cr3A O8A 172.2(8) . . ?
O11A Cr3A O9A 103.1(6) . . ?
F3A Cr4A O12A 83.7(8) . . ?
F4A Cr4A F3A 87.0(12) . . ?
F4A Cr4A O10A 174.1(13) . . ?
F4A Cr4A O12A 82.6(13) . . ?
F4A Cr4A O13A 93.1(13) . . ?
O10A Cr4A F3A 91.8(7) . . ?
O10A Cr4A O12A 103.1(8) . . ?
O13A Cr4A F3A 170.0(9) . . ?
O13A Cr4A O10A 89.0(8) . . ?
O13A Cr4A O12A 86.4(8) . . ?
O15A Cr4A F3A 91.1(8) . . ?
O15A Cr4A F4A 93.5(13) . . ?
O15A Cr4A O10A 80.7(8) . . ?
O15A Cr4A O12A 173.6(8) . . ?
O15A Cr4A O13A 98.8(8) . . ?
F5A Cr5A F4A 87.3(10) . . ?
F5A Cr5A O14A 174.4(12) . . ?
F5A Cr5A O16A 89.6(9) . . ?
F5A Cr5A O19A 90.3(9) . . ?
O14A Cr5A F4A 91.5(11) . . ?
O14A Cr5A O16A 95.8(9) . . ?
O14A Cr5A O19A 84.3(9) . . ?
O16A Cr5A F4A 87.4(12) . . ?
O17A Cr5A F4A 168.8(14) . . ?
O17A Cr5A F5A 85.8(11) . . ?
O17A Cr5A O14A 96.2(10) . . ?
O17A Cr5A O16A 83.6(11) . . ?
O17A Cr5A O19A 98.1(12) . . ?
O19A Cr5A F4A 90.8(13) . . ?
O19A Cr5A O16A 178.2(11) . . ?
F5A Cr6A F6A 94.3(12) . . ?
F5A Cr6A O18A 87.3(11) . . ?
F5A Cr6A O20A 86.6(13) . . ?
F5A Cr6A O21A 173.8(10) . . ?
F5A Cr6A O23A 93.7(12) . . ?
F6A Cr6A O20A 87.8(10) . . ?
F6A Cr6A O21A 90.9(11) . . ?
O18A Cr6A F6A 176.4(13) . . ?
O18A Cr6A O20A 95.5(11) . . ?
O18A Cr6A O21A 87.7(10) . . ?
O18A Cr6A O23A 88.3(11) . . ?
O20A Cr6A O21A 90.3(11) . . ?
O23A Cr6A F6A 88.3(9) . . ?
O23A Cr6A O20A 176.1(11) . . ?
O23A Cr6A O21A 89.8(11) . . ?
F6A Cr7A F7A 87.5(11) . . ?
F6A Cr7A O22A 92.3(10) . . ?
F6A Cr7A O24A 92.9(11) . . ?
F6A Cr7A O25A 177.5(10) . . ?
F6A Cr7A O27A 88.2(12) . . ?
F7A Cr7A O22A 178.1(12) . . ?
F7A Cr7A O24A 90.3(10) . . ?
F7A Cr7A O25A 95.1(10) . . ?
F7A Cr7A O27A 90.3(10) . . ?
O22A Cr7A O24A 91.6(9) . . ?
O22A Cr7A O25A 85.2(9) . . ?
O22A Cr7A O27A 87.8(10) . . ?
O24A Cr7A O25A 86.7(9) . . ?
O24A Cr7A O27A 178.7(13) . . ?
O25A Cr7A O27A 92.1(11) . . ?
F7A Cr8A F8A 90.2(9) . . ?
F7A Cr8A O26A 92.9(8) . . ?
F7A Cr8A O28A 91.6(10) . . ?
F7A Cr8A O29A 175.3(9) . . ?
F7A Cr8A O31A 91.2(10) . . ?
F8A Cr8A O26A 176.5(7) . . ?
F8A Cr8A O28A 88.6(8) . . ?
F8A Cr8A O29A 93.3(7) . . ?
F8A Cr8A O31A 92.4(9) . . ?
O28A Cr8A O26A 89.8(7) . . ?
O28A Cr8A O29A 85.5(8) . . ?
O28A Cr8A O31A 177.0(10) . . ?
O29A Cr8A O26A 83.4(6) . . ?
O31A Cr8A O26A 89.1(9) . . ?
O31A Cr8A O29A 91.7(9) . . ?
Cr1A F1A Cr2A 125.6(10) . . ?
Cr2A F2A Cr3A 123.7(8) . . ?
Cr3A F3A Cr4A 124.1(9) . . ?
Cr4A F4A Cr5A 119.1(16) . . ?
Cr6A F5A Cr5A 130.6(11) . . ?
Cr7A F6A Cr6A 125.9(14) . . ?
Cr8A F7A Cr7A 122.9(14) . . ?
Cr1A F8A Cr8A 123.1(9) . . ?
C1A O1A Cr1A 135.0(13) . . ?
C1A O2A Cr2A 132.3(13) . . ?
O1A C1A O2A 126.4(16) . . ?
O1A C1A C2A 112.9(17) . . ?
O2A C1A C2A 120.8(17) . . ?
C1A C2A H2AA 108.2 . . ?
C1A C2A H2AB 108.2 . . ?
H2AA C2A H2AB 107.4 . . ?
C3A C2A C1A 116.2(18) . . ?
C3A C2A H2AA 108.2 . . ?
C3A C2A H2AB 108.2 . . ?
C2A C3A C4A 97.4(18) . . ?
C2A C3A C5A 111.1(16) . . ?
C2A C3A C6A 120.5(18) . . ?
C4A C3A C5A 106.3(18) . . ?
C6A C3A C4A 108(2) . . ?
C6A C3A C5A 111.9(18) . . ?
C3A C4A H4AA 109.5 . . ?
C3A C4A H4AB 109.5 . . ?
C3A C4A H4AC 109.5 . . ?
H4AA C4A H4AB 109.5 . . ?
H4AA C4A H4AC 109.5 . . ?
H4AB C4A H4AC 109.5 . . ?
C3A C5A H5AA 109.5 . . ?
C3A C5A H5AB 109.5 . . ?
C3A C5A H5AC 109.5 . . ?
H5AA C5A H5AB 109.5 . . ?
H5AA C5A H5AC 109.5 . . ?
H5AB C5A H5AC 109.5 . . ?
C3A C6A H6AA 109.5 . . ?
C3A C6A H6AB 109.5 . . ?
C3A C6A H6AC 109.5 . . ?
H6AA C6A H6AB 109.5 . . ?
H6AA C6A H6AC 109.5 . . ?
H6AB C6A H6AC 109.5 . . ?
C7A O3A Cr1A 131.4(12) . . ?
C7A O4A Cr2A 133.9(11) . . ?
O3A C7A C8A 117.6(13) . . ?
O4A C7A O3A 127.5(13) . . ?
O4A C7A C8A 114.9(12) . . ?
C7A C8A H8AA 109.0 . . ?
C7A C8A H8AB 109.0 . . ?
H8AA C8A H8AB 107.8 . . ?
C9A C8A C7A 112.8(14) . . ?
C9A C8A H8AA 109.0 . . ?
C9A C8A H8AB 109.0 . . ?
C8A C9A C11A 106.4(19) . . ?
C8A C9A C12A 107.9(17) . . ?
C10A C9A C8A 111.5(17) . . ?
C10A C9A C11A 111.4(19) . . ?
C10A C9A C12A 111(2) . . ?
C11A C9A C12A 108.8(18) . . ?
C9A C10A H10D 109.5 . . ?
C9A C10A H10E 109.5 . . ?
C9A C10A H10F 109.5 . . ?
H10D C10A H10E 109.5 . . ?
H10D C10A H10F 109.5 . . ?
H10E C10A H10F 109.5 . . ?
C9A C11A H11D 109.5 . . ?
C9A C11A H11E 109.5 . . ?
C9A C11A H11F 109.5 . . ?
H11D C11A H11E 109.5 . . ?
H11D C11A H11F 109.5 . . ?
H11E C11A H11F 109.5 . . ?
C9A C12A H12D 109.5 . . ?
C9A C12A H12E 109.5 . . ?
C9A C12A H12F 109.5 . . ?
H12D C12A H12E 109.5 . . ?
H12D C12A H12F 109.5 . . ?
H12E C12A H12F 109.5 . . ?
C13A O5A Cr2A 132.6(12) . . ?
C13A O6A Cr3A 138.1(11) . . ?
O5A C13A C14A 115.7(14) . . ?
O6A C13A O5A 125.1(15) . . ?
O6A C13A C14A 119.1(14) . . ?
C13A C14A H14C 108.4 . . ?
C13A C14A H14D 108.4 . . ?
C13A C14A C15A 115.6(16) . . ?
H14C C14A H14D 107.4 . . ?
C15A C14A H14C 108.4 . . ?
C15A C14A H14D 108.4 . . ?
C14A C15A C17A 105.5(18) . . ?
C16A C15A C14A 110.2(15) . . ?
C16A C15A C17A 111.6(18) . . ?
C16A C15A C18A 111.2(19) . . ?
C18A C15A C14A 108.3(16) . . ?
C18A C15A C17A 109.8(18) . . ?
C15A C16A H16D 109.5 . . ?
C15A C16A H16E 109.5 . . ?
C15A C16A H16F 109.5 . . ?
H16D C16A H16E 109.5 . . ?
H16D C16A H16F 109.5 . . ?
H16E C16A H16F 109.5 . . ?
C15A C17A H17D 109.5 . . ?
C15A C17A H17E 109.5 . . ?
C15A C17A H17F 109.5 . . ?
H17D C17A H17E 109.5 . . ?
H17D C17A H17F 109.5 . . ?
H17E C17A H17F 109.5 . . ?
C15A C18A H18D 109.5 . . ?
C15A C18A H18E 109.5 . . ?
C15A C18A H18F 109.5 . . ?
H18D C18A H18E 109.5 . . ?
H18D C18A H18F 109.5 . . ?
H18E C18A H18F 109.5 . . ?
C19A O7A Cr2A 130.9(14) . . ?
C19A O8A Cr3A 138.5(14) . . ?
O7A C19A C20A 107.2(15) . . ?
O8A C19A O7A 125.3(17) . . ?
O8A C19A C20A 127.5(15) . . ?
C19A C20A H20C 107.9 . . ?
C19A C20A H20D 107.9 . . ?
H20C C20A H20D 107.2 . . ?
C21A C20A C19A 117.5(17) . . ?
C21A C20A H20C 107.9 . . ?
C21A C20A H20D 107.9 . . ?
C20A C21A C22A 109.6(18) . . ?
C20A C21A C23A 109.9(17) . . ?
C20A C21A C24A 112(2) . . ?
C22A C21A C23A 105.5(18) . . ?
C24A C21A C22A 112(2) . . ?
C24A C21A C23A 108.0(18) . . ?
C21A C22A H22D 109.5 . . ?
C21A C22A H22E 109.5 . . ?
C21A C22A H22F 109.5 . . ?
H22D C22A H22E 109.5 . . ?
H22D C22A H22F 109.5 . . ?
H22E C22A H22F 109.5 . . ?
C21A C23A H23D 109.5 . . ?
C21A C23A H23E 109.5 . . ?
C21A C23A H23F 109.5 . . ?
H23D C23A H23E 109.5 . . ?
H23D C23A H23F 109.5 . . ?
H23E C23A H23F 109.5 . . ?
C21A C24A H24D 109.5 . . ?
C21A C24A H24E 109.5 . . ?
C21A C24A H24F 109.5 . . ?
H24D C24A H24E 109.5 . . ?
H24D C24A H24F 109.5 . . ?
H24E C24A H24F 109.5 . . ?
C25A O9A Cr3A 134.2(9) . . ?
C25A O10A Cr4A 127.5(11) . . ?
O9A C25A C26A 116.6(13) . . ?
O10A C25A O9A 128.1(14) . . ?
O10A C25A C26A 114.9(13) . . ?
C25A C26A H26C 108.5 . . ?
C25A C26A H26D 108.5 . . ?
H26C C26A H26D 107.5 . . ?
C27A C26A C25A 114.9(14) . . ?
C27A C26A H26C 108.5 . . ?
C27A C26A H26D 108.5 . . ?
C26A C27A C29A 106.9(14) . . ?
C28A C27A C26A 109.7(15) . . ?
C28A C27A C29A 103.8(15) . . ?
C30A C27A C26A 107.0(16) . . ?
C30A C27A C28A 109.0(16) . . ?
C30A C27A C29A 120.1(19) . . ?
C27A C28A H28D 109.5 . . ?
C27A C28A H28E 109.5 . . ?
C27A C28A H28F 109.5 . . ?
H28D C28A H28E 109.5 . . ?
H28D C28A H28F 109.5 . . ?
H28E C28A H28F 109.5 . . ?
C27A C29A H29D 109.5 . . ?
C27A C29A H29E 109.5 . . ?
C27A C29A H29F 109.5 . . ?
H29D C29A H29E 109.5 . . ?
H29D C29A H29F 109.5 . . ?
H29E C29A H29F 109.5 . . ?
C27A C30A H30D 109.5 . . ?
C27A C30A H30E 109.5 . . ?
C27A C30A H30F 109.5 . . ?
H30D C30A H30E 109.5 . . ?
H30D C30A H30F 109.5 . . ?
H30E C30A H30F 109.5 . . ?
C31A O11A Cr3A 134.7(16) . . ?
C31A O12A Cr4A 136.3(14) . . ?
O11A C31A C32A 117.5(16) . . ?
O12A C31A O11A 119.9(16) . . ?
O12A C31A C32A 122.3(14) . . ?
C31A C32A H32C 108.0 . . ?
C31A C32A H32D 108.0 . . ?
C31A C32A C33A 117.3(15) . . ?
H32C C32A H32D 107.2 . . ?
C33A C32A H32C 108.0 . . ?
C33A C32A H32D 108.0 . . ?
C32A C33A C35A 106.5(15) . . ?
C34A C33A C32A 109.8(17) . . ?
C34A C33A C35A 106.6(15) . . ?
C34A C33A C36A 107.0(19) . . ?
C36A C33A C32A 112.0(18) . . ?
C36A C33A C35A 115(2) . . ?
C33A C34A H34D 109.5 . . ?
C33A C34A H34E 109.5 . . ?
C33A C34A H34F 109.5 . . ?
H34D C34A H34E 109.5 . . ?
H34D C34A H34F 109.5 . . ?
H34E C34A H34F 109.5 . . ?
C33A C35A H35D 109.5 . . ?
C33A C35A H35E 109.5 . . ?
C33A C35A H35F 109.5 . . ?
H35D C35A H35E 109.5 . . ?
H35D C35A H35F 109.5 . . ?
H35E C35A H35F 109.5 . . ?
C33A C36A H36D 109.5 . . ?
C33A C36A H36E 109.5 . . ?
C33A C36A H36F 109.5 . . ?
H36D C36A H36E 109.5 . . ?
H36D C36A H36F 109.5 . . ?
H36E C36A H36F 109.5 . . ?
C37A O13A Cr4A 138.2(15) . . ?
C37A O14A Cr5A 130.8(14) . . ?
O13A C37A C38A 117.3(15) . . ?
O14A C37A O13A 126.6(18) . . ?
O14A C37A C38A 116.1(15) . . ?
C37A C38A H38C 107.9 . . ?
C37A C38A H38D 107.9 . . ?
H38C C38A H38D 107.2 . . ?
C39A C38A C37A 117.7(16) . . ?
C39A C38A H38C 107.9 . . ?
C39A C38A H38D 107.9 . . ?
C38A C39A C40A 108.4(16) . . ?
C38A C39A C42A 107.3(16) . . ?
C40A C39A C42A 108.2(17) . . ?
C41A C39A C38A 115.8(17) . . ?
C41A C39A C40A 106.9(16) . . ?
C41A C39A C42A 109.9(16) . . ?
C39A C40A H40D 109.5 . . ?
C39A C40A H40E 109.5 . . ?
C39A C40A H40F 109.5 . . ?
H40D C40A H40E 109.5 . . ?
H40D C40A H40F 109.5 . . ?
H40E C40A H40F 109.5 . . ?
C39A C41A H41D 109.5 . . ?
C39A C41A H41E 109.5 . . ?
C39A C41A H41F 109.5 . . ?
H41D C41A H41E 109.5 . . ?
H41D C41A H41F 109.5 . . ?
H41E C41A H41F 109.5 . . ?
C39A C42A H42D 109.5 . . ?
C39A C42A H42E 109.5 . . ?
C39A C42A H42F 109.5 . . ?
H42D C42A H42E 109.5 . . ?
H42D C42A H42F 109.5 . . ?
H42E C42A H42F 109.5 . . ?
C43A O15A Cr4A 134.7(14) . . ?
C43A O16A Cr5A 133.5(18) . . ?
O15A C43A C44A 116.1(16) . . ?
O16A C43A O15A 124.4(19) . . ?
O16A C43A C44A 119.2(18) . . ?
C43A C44A H44C 108.5 . . ?
C43A C44A H44D 108.5 . . ?
H44C C44A H44D 107.5 . . ?
C45A C44A C43A 115.0(19) . . ?
C45A C44A H44C 108.5 . . ?
C45A C44A H44D 108.5 . . ?
C44A C45A C46A 109.8(18) . . ?
C44A C45A C47A 109.6(16) . . ?
C44A C45A C48A 113.6(16) . . ?
C47A C45A C46A 105.0(17) . . ?
C48A C45A C46A 107.0(17) . . ?
C48A C45A C47A 111.4(17) . . ?
C45A C46A H46D 109.5 . . ?
C45A C46A H46E 109.5 . . ?
C45A C46A H46F 109.5 . . ?
H46D C46A H46E 109.5 . . ?
H46D C46A H46F 109.5 . . ?
H46E C46A H46F 109.5 . . ?
C45A C47A H47D 109.5 . . ?
C45A C47A H47E 109.5 . . ?
C45A C47A H47F 109.5 . . ?
H47D C47A H47E 109.5 . . ?
H47D C47A H47F 109.5 . . ?
H47E C47A H47F 109.5 . . ?
C45A C48A H48D 109.5 . . ?
C45A C48A H48E 109.5 . . ?
C45A C48A H48F 109.5 . . ?
H48D C48A H48E 109.5 . . ?
H48D C48A H48F 109.5 . . ?
H48E C48A H48F 109.5 . . ?
C49A O17A Cr5A 137.6(17) . . ?
C49A O18A Cr6A 133.2(17) . . ?
O17A C49A C50A 116.2(17) . . ?
O18A C49A O17A 127.0(19) . . ?
O18A C49A C50A 115.5(16) . . ?
C49A C50A H50C 109.2 . . ?
C49A C50A H50D 109.2 . . ?
H50C C50A H50D 107.9 . . ?
C51A C50A C49A 111.9(16) . . ?
C51A C50A H50C 109.2 . . ?
C51A C50A H50D 109.2 . . ?
C50A C51A C52A 106.8(17) . . ?
C50A C51A C53A 108.6(16) . . ?
C52A C51A C53A 108.8(18) . . ?
C54A C51A C50A 111.4(17) . . ?
C54A C51A C52A 113.4(19) . . ?
C54A C51A C53A 107.7(18) . . ?
C51A C52A H52D 109.5 . . ?
C51A C52A H52E 109.5 . . ?
C51A C52A H52F 109.5 . . ?
H52D C52A H52E 109.5 . . ?
H52D C52A H52F 109.5 . . ?
H52E C52A H52F 109.5 . . ?
C51A C53A H53D 109.5 . . ?
C51A C53A H53E 109.5 . . ?
C51A C53A H53F 109.5 . . ?
H53D C53A H53E 109.5 . . ?
H53D C53A H53F 109.5 . . ?
H53E C53A H53F 109.5 . . ?
C51A C54A H54D 109.5 . . ?
C51A C54A H54E 109.5 . . ?
C51A C54A H54F 109.5 . . ?
H54D C54A H54E 109.5 . . ?
H54D C54A H54F 109.5 . . ?
H54E C54A H54F 109.5 . . ?
C55A O19A Cr5A 129.3(17) . . ?
C55A O20A Cr6A 136.3(18) . . ?
O19A C55A O20A 130(2) . . ?
O19A C55A C56A 115.9(16) . . ?
O20A C55A C56A 114.4(16) . . ?
C55A C56A H56C 108.8 . . ?
C55A C56A H56D 108.8 . . ?
C55A C56A C57A 113.6(16) . . ?
H56C C56A H56D 107.7 . . ?
C57A C56A H56C 108.8 . . ?
C57A C56A H56D 108.8 . . ?
C56A C57A C59A 106.5(13) . . ?
C58A C57A C56A 105.5(14) . . ?
C58A C57A C59A 108.8(16) . . ?
C60A C57A C56A 112.9(12) . . ?
C60A C57A C58A 108.3(15) . . ?
C60A C57A C59A 114.5(14) . . ?
C57A C58A H58D 109.5 . . ?
C57A C58A H58E 109.5 . . ?
C57A C58A H58F 109.5 . . ?
H58D C58A H58E 109.5 . . ?
H58D C58A H58F 109.5 . . ?
H58E C58A H58F 109.5 . . ?
C57A C59A H59D 109.5 . . ?
C57A C59A H59E 109.5 . . ?
C57A C59A H59F 109.5 . . ?
H59D C59A H59E 109.5 . . ?
H59D C59A H59F 109.5 . . ?
H59E C59A H59F 109.5 . . ?
C57A C60A H60D 109.5 . . ?
C57A C60A H60E 109.5 . . ?
C57A C60A H60F 109.5 . . ?
H60D C60A H60E 109.5 . . ?
H60D C60A H60F 109.5 . . ?
H60E C60A H60F 109.5 . . ?
C61A O21A Cr6A 135.5(15) . . ?
C61A O22A Cr7A 131.6(14) . . ?
O21A C61A C62A 116.4(16) . . ?
O22A C61A O21A 124.4(16) . . ?
O22A C61A C62A 118.9(14) . . ?
C61A C62A H62C 108.6 . . ?
C61A C62A H62D 108.6 . . ?
C61A C62A C63A 114.6(15) . . ?
H62C C62A H62D 107.6 . . ?
C63A C62A H62C 108.6 . . ?
C63A C62A H62D 108.6 . . ?
C62A C63A C64A 110.2(14) . . ?
C62A C63A C65A 106.7(14) . . ?
C62A C63A C66A 109.6(12) . . ?
C64A C63A C65A 111.2(15) . . ?
C64A C63A C66A 109.7(14) . . ?
C66A C63A C65A 109.4(13) . . ?
C63A C64A H64D 109.5 . . ?
C63A C64A H64E 109.5 . . ?
C63A C64A H64F 109.5 . . ?
H64D C64A H64E 109.5 . . ?
H64D C64A H64F 109.5 . . ?
H64E C64A H64F 109.5 . . ?
C63A C65A H65D 109.5 . . ?
C63A C65A H65E 109.5 . . ?
C63A C65A H65F 109.5 . . ?
H65D C65A H65E 109.5 . . ?
H65D C65A H65F 109.5 . . ?
H65E C65A H65F 109.5 . . ?
C63A C66A H66D 109.5 . . ?
C63A C66A H66E 109.5 . . ?
C63A C66A H66F 109.5 . . ?
H66D C66A H66E 109.5 . . ?
H66D C66A H66F 109.5 . . ?
H66E C66A H66F 109.5 . . ?
C67A O23A Cr6A 132.9(16) . . ?
C67A O24A Cr7A 133.1(16) . . ?
O23A C67A C68A 114.8(17) . . ?
O24A C67A O23A 125.3(17) . . ?
O24A C67A C68A 119.9(17) . . ?
C67A C68A H68C 108.5 . . ?
C67A C68A H68D 108.5 . . ?
H68C C68A H68D 107.5 . . ?
C69A C68A C67A 115.1(15) . . ?
C69A C68A H68C 108.5 . . ?
C69A C68A H68D 108.5 . . ?
C68A C69A C71A 107.0(15) . . ?
C68A C69A C72A 111.0(15) . . ?
C70A C69A C68A 110.7(14) . . ?
C70A C69A C71A 108.5(18) . . ?
C70A C69A C72A 109.0(17) . . ?
C72A C69A C71A 110.5(17) . . ?
C69A C70A H70D 109.5 . . ?
C69A C70A H70E 109.5 . . ?
C69A C70A H70F 109.5 . . ?
H70D C70A H70E 109.5 . . ?
H70D C70A H70F 109.5 . . ?
H70E C70A H70F 109.5 . . ?
C69A C71A H71D 109.5 . . ?
C69A C71A H71E 109.5 . . ?
C69A C71A H71F 109.5 . . ?
H71D C71A H71E 109.5 . . ?
H71D C71A H71F 109.5 . . ?
H71E C71A H71F 109.5 . . ?
C69A C72A H72D 109.5 . . ?
C69A C72A H72E 109.5 . . ?
C69A C72A H72F 109.5 . . ?
H72D C72A H72E 109.5 . . ?
H72D C72A H72F 109.5 . . ?
H72E C72A H72F 109.5 . . ?
C73A O25A Cr7A 134.8(14) . . ?
C73A O26A Cr8A 131.2(10) . . ?
O25A C73A C74A 118.1(14) . . ?
O26A C73A O25A 124.5(14) . . ?
O26A C73A C74A 117.2(12) . . ?
C73A C74A H74C 108.8 . . ?
C73A C74A H74D 108.8 . . ?
C73A C74A C75A 113.9(10) . . ?
H74C C74A H74D 107.7 . . ?
C75A C74A H74C 108.8 . . ?
C75A C74A H74D 108.8 . . ?
C74A C75A C76A 109.9(10) . . ?
C74A C75A C77A 110.6(13) . . ?
C76A C75A C77A 108.9(14) . . ?
C78A C75A C74A 110.8(9) . . ?
C78A C75A C76A 107.4(12) . . ?
C78A C75A C77A 109.2(12) . . ?
C75A C76A H76D 109.5 . . ?
C75A C76A H76E 109.5 . . ?
C75A C76A H76F 109.5 . . ?
H76D C76A H76E 109.5 . . ?
H76D C76A H76F 109.5 . . ?
H76E C76A H76F 109.5 . . ?
C75A C77A H77D 109.5 . . ?
C75A C77A H77E 109.5 . . ?
C75A C77A H77F 109.5 . . ?
H77D C77A H77E 109.5 . . ?
H77D C77A H77F 109.5 . . ?
H77E C77A H77F 109.5 . . ?
C75A C78A H78D 109.5 . . ?
C75A C78A H78E 109.5 . . ?
C75A C78A H78F 109.5 . . ?
H78D C78A H78E 109.5 . . ?
H78D C78A H78F 109.5 . . ?
H78E C78A H78F 109.5 . . ?
C79A O27A Cr7A 129.0(16) . . ?
C79A O28A Cr8A 137.5(15) . . ?
O27A C79A C80A 115.2(16) . . ?
O28A C79A O27A 124.2(18) . . ?
O28A C79A C80A 120.3(16) . . ?
C79A C80A H80C 107.6 . . ?
C79A C80A H80D 107.6 . . ?
C79A C80A C81A 119.0(16) . . ?
H80C C80A H80D 107.0 . . ?
C81A C80A H80C 107.6 . . ?
C81A C80A H80D 107.6 . . ?
C80A C81A C82A 106.9(17) . . ?
C83A C81A C80A 111.1(16) . . ?
C83A C81A C82A 108.7(15) . . ?
C84A C81A C80A 110.0(18) . . ?
C84A C81A C82A 108.6(19) . . ?
C84A C81A C83A 111.4(17) . . ?
C81A C82A H82D 109.5 . . ?
C81A C82A H82E 109.5 . . ?
C81A C82A H82F 109.5 . . ?
H82D C82A H82E 109.5 . . ?
H82D C82A H82F 109.5 . . ?
H82E C82A H82F 109.5 . . ?
C81A C83A H83D 109.5 . . ?
C81A C83A H83E 109.5 . . ?
C81A C83A H83F 109.5 . . ?
H83D C83A H83E 109.5 . . ?
H83D C83A H83F 109.5 . . ?
H83E C83A H83F 109.5 . . ?
C81A C84A H84D 109.5 . . ?
C81A C84A H84E 109.5 . . ?
C81A C84A H84F 109.5 . . ?
H84D C84A H84E 109.5 . . ?
H84D C84A H84F 109.5 . . ?
H84E C84A H84F 109.5 . . ?
C85A O29A Cr8A 135.3(12) . . ?
C85A O30A Cr1A 133.0(12) . . ?
O29A C85A C86A 115.0(15) . . ?
O30A C85A O29A 124.9(14) . . ?
O30A C85A C86A 119.6(14) . . ?
C85A C86A H86C 109.1 . . ?
C85A C86A H86D 109.1 . . ?
H86C C86A H86D 107.9 . . ?
C87A C86A C85A 112.3(12) . . ?
C87A C86A H86C 109.1 . . ?
C87A C86A H86D 109.1 . . ?
C86A C87A C89A 107.1(13) . . ?
C86A C87A C90A 109.8(14) . . ?
C88A C87A C86A 113.9(15) . . ?
C88A C87A C89A 110.2(15) . . ?
C88A C87A C90A 107.6(14) . . ?
C90A C87A C89A 108.1(15) . . ?
C87A C88A H88D 109.5 . . ?
C87A C88A H88E 109.5 . . ?
C87A C88A H88F 109.5 . . ?
H88D C88A H88E 109.5 . . ?
H88D C88A H88F 109.5 . . ?
H88E C88A H88F 109.5 . . ?
C87A C89A H89D 109.5 . . ?
C87A C89A H89E 109.5 . . ?
C87A C89A H89F 109.5 . . ?
H89D C89A H89E 109.5 . . ?
H89D C89A H89F 109.5 . . ?
H89E C89A H89F 109.5 . . ?
C87A C90A H90D 109.5 . . ?
C87A C90A H90E 109.5 . . ?
C87A C90A H90F 109.5 . . ?
H90D C90A H90E 109.5 . . ?
H90D C90A H90F 109.5 . . ?
H90E C90A H90F 109.5 . . ?
C91A O31A Cr8A 130.9(15) . . ?
C91A O32A Cr1A 137.9(14) . . ?
O31A C91A C92A 114.7(17) . . ?
O32A C91A O31A 124.4(18) . . ?
O32A C91A C92A 120.2(16) . . ?
C91A C92A H92C 108.2 . . ?
C91A C92A H92D 108.2 . . ?
H92C C92A H92D 107.3 . . ?
C93A C92A C91A 116.5(17) . . ?
C93A C92A H92C 108.2 . . ?
C93A C92A H92D 108.2 . . ?
C92A C93A C95A 111.1(16) . . ?
C92A C93A C96A 108.6(19) . . ?
C94A C93A C92A 109.0(17) . . ?
C94A C93A C95A 108.7(15) . . ?
C94A C93A C96A 106.7(19) . . ?
C95A C93A C96A 112.5(18) . . ?
C93A C94A H94D 109.5 . . ?
C93A C94A H94E 109.5 . . ?
C93A C94A H94F 109.5 . . ?
H94D C94A H94E 109.5 . . ?
H94D C94A H94F 109.5 . . ?
H94E C94A H94F 109.5 . . ?
C93A C95A H95D 109.5 . . ?
C93A C95A H95E 109.5 . . ?
C93A C95A H95F 109.5 . . ?
H95D C95A H95E 109.5 . . ?
H95D C95A H95F 109.5 . . ?
H95E C95A H95F 109.5 . . ?
C93A C96A H96D 109.5 . . ?
C93A C96A H96E 109.5 . . ?
C93A C96A H96F 109.5 . . ?
H96D C96A H96E 109.5 . . ?
H96D C96A H96F 109.5 . . ?
H96E C96A H96F 109.5 . . ?
H33A O33 H33B 104.4 . . ?
N101 C100 C102 169(2) . . ?
C100 C102 H10G 109.5 . . ?
C100 C102 H10H 109.5 . . ?
C100 C102 H10I 109.5 . . ?
H10G C102 H10H 109.5 . . ?
H10G C102 H10I 109.5 . . ?
H10H C102 H10I 109.5 . . ?
H34G O34 H34H 104.5 . . ?
H35G O35 H35H 104.5 . . ?
H1AA N1A H1AB 109.5 . . ?
H1AA N1A H1AC 109.5 . . ?
H1AB N1A H1AC 109.5 . . ?
C97A N1A H1AA 109.5 . . ?
C97A N1A H1AB 109.5 . . ?
C97A N1A H1AC 109.5 . . ?
N1A C97A H97C 108.1 . . ?
N1A C97A H97D 108.1 . . ?
H97C C97A H97D 107.3 . . ?
C98A C97A N1A 117(3) . . ?
C98A C97A H97C 108.1 . . ?
C98A C97A H97D 108.1 . . ?
C97A C98A H98C 108.3 . . ?
C97A C98A H98D 108.3 . . ?
H98C C98A H98D 107.4 . . ?
C99A C98A C97A 116(3) . . ?
C99A C98A H98C 108.3 . . ?
C99A C98A H98D 108.3 . . ?
C98A C99A H99D 109.5 . . ?
C98A C99A H99E 109.5 . . ?
C98A C99A H99F 109.5 . . ?
H99D C99A H99E 109.5 . . ?
H99D C99A H99F 109.5 . . ?
H99E C99A H99F 109.5 . . ?
H36G O36 H36H 104.5 . . ?

loop_
_geom_bond_atom_site_label_1
_geom_bond_atom_site_label_2
_geom_bond_distance
_geom_bond_site_symmetry_2
_geom_bond_publ_flag
N1 H1A 0.9100 . ?
N1 H1B 0.9100 . ?
N1 H1C 0.9100 . ?
N1 C97 1.479(18) . ?
C97 H97A 0.9900 . ?
C97 H97B 0.9900 . ?
C97 C98 1.479(16) . ?
C98 H98A 0.9900 . ?
C98 H98B 0.9900 . ?
C98 C99 1.43(2) . ?
C99 H99A 0.9800 . ?
C99 H99B 0.9800 . ?
C99 H99C 0.9800 . ?
Cr1 F1 1.907(15) . ?
Cr1 F8 1.946(15) . ?
Cr1 O1 1.996(16) . ?
Cr1 O3 1.898(17) . ?
Cr1 O30 1.971(13) . ?
Cr1 O32 1.944(17) . ?
Cr2 F1 1.945(13) . ?
Cr2 F2 1.879(14) . ?
Cr2 O2 1.979(18) . ?
Cr2 O4 1.944(16) . ?
Cr2 O5 1.950(14) . ?
Cr2 O7 1.982(15) . ?
Cr3 F2 1.936(14) . ?
Cr3 F3 1.942(17) . ?
Cr3 O6 2.008(12) . ?
Cr3 O8 1.993(12) . ?
Cr3 O9 2.063(12) . ?
Cr3 O11 2.054(14) . ?
Cr4 F3 1.921(17) . ?
Cr4 F4 2.01(2) . ?
Cr4 O10 1.989(14) . ?
Cr4 O12 1.876(17) . ?
Cr4 O13 2.105(17) . ?
Cr4 O15 2.090(15) . ?
Cr5 F4 1.84(3) . ?
Cr5 F5 1.95(2) . ?
Cr5 O14 2.01(2) . ?
Cr5 O16 1.96(2) . ?
Cr5 O17 2.20(2) . ?
Cr5 O19 2.02(2) . ?
Cr6 F5 2.01(3) . ?
Cr6 F6 1.96(2) . ?
Cr6 O18 1.97(2) . ?
Cr6 O20 1.94(2) . ?
Cr6 O21 1.95(2) . ?
Cr6 O23 1.98(2) . ?
Cr7 F6 1.982(19) . ?
Cr7 F7 1.952(18) . ?
Cr7 O22 1.962(15) . ?
Cr7 O24 1.963(18) . ?
Cr7 O25 1.930(18) . ?
Cr7 O27 1.93(2) . ?
Cr8 F7 1.926(19) . ?
Cr8 F8 1.943(13) . ?
Cr8 O26 1.946(12) . ?
Cr8 O28 1.958(16) . ?
Cr8 O29 1.922(13) . ?
Cr8 O31 1.971(19) . ?
O1 C1 1.260(14) . ?
O2 C1 1.225(15) . ?
C1 C2 1.539(15) . ?
C2 H2A 0.9900 . ?
C2 H2B 0.9900 . ?
C2 C3 1.487(15) . ?
C3 C4 1.520(17) . ?
C3 C5 1.537(15) . ?
C3 C6 1.512(17) . ?
C4 H4A 0.9800 . ?
C4 H4B 0.9800 . ?
C4 H4C 0.9800 . ?
C5 H5A 0.9800 . ?
C5 H5B 0.9800 . ?
C5 H5C 0.9800 . ?
C6 H6A 0.9800 . ?
C6 H6B 0.9800 . ?
C6 H6C 0.9800 . ?
O3 C7 1.266(15) . ?
O4 C7 1.263(15) . ?
C7 C8 1.519(16) . ?
C8 H8A 0.9900 . ?
C8 H8B 0.9900 . ?
C8 C9 1.491(16) . ?
C9 C10 1.519(17) . ?
C9 C11 1.534(16) . ?
C9 C12 1.504(16) . ?
C10 H10A 0.9800 . ?
C10 H10B 0.9800 . ?
C10 H10C 0.9800 . ?
C11 H11A 0.9800 . ?
C11 H11B 0.9800 . ?
C11 H11C 0.9800 . ?
C12 H12A 0.9800 . ?
C12 H12B 0.9800 . ?
C12 H12C 0.9800 . ?
O5 C13 1.255(16) . ?
O6 C13 1.266(16) . ?
C13 C14 1.524(14) . ?
C14 H14A 0.9900 . ?
C14 H14B 0.9900 . ?
C14 C15 1.521(16) . ?
C15 C16 1.496(17) . ?
C15 C17 1.551(14) . ?
C15 C18 1.544(16) . ?
C16 H16A 0.9800 . ?
C16 H16B 0.9800 . ?
C16 H16C 0.9800 . ?
C17 H17A 0.9800 . ?
C17 H17B 0.9800 . ?
C17 H17C 0.9800 . ?
C18 H18A 0.9800 . ?
C18 H18B 0.9800 . ?
C18 H18C 0.9800 . ?
O7 C19 1.246(13) . ?
O8 C19 1.268(13) . ?
C19 C20 1.530(13) . ?
C20 H20A 0.9900 . ?
C20 H20B 0.9900 . ?
C20 C21 1.483(16) . ?
C21 C22 1.518(16) . ?
C21 C23 1.554(17) . ?
C21 C24 1.518(16) . ?
C22 H22A 0.9800 . ?
C22 H22B 0.9800 . ?
C22 H22C 0.9800 . ?
C23 H23A 0.9800 . ?
C23 H23B 0.9800 . ?
C23 H23C 0.9800 . ?
C24 H24A 0.9800 . ?
C24 H24B 0.9800 . ?
C24 H24C 0.9800 . ?
O9 C25 1.329(15) . ?
O10 C25 1.210(15) . ?
C25 C26 1.552(15) . ?
C26 H26A 0.9900 . ?
C26 H26B 0.9900 . ?
C26 C27 1.489(17) . ?
C27 C28 1.558(19) . ?
C27 C29 1.507(17) . ?
C27 C30 1.503(18) . ?
C28 H28A 0.9800 . ?
C28 H28B 0.9800 . ?
C28 H28C 0.9800 . ?
C29 H29A 0.9800 . ?
C29 H29B 0.9800 . ?
C29 H29C 0.9800 . ?
C30 H30A 0.9800 . ?
C30 H30B 0.9800 . ?
C30 H30C 0.9800 . ?
O11 C31 1.331(16) . ?
O12 C31 1.265(15) . ?
C31 C32 1.517(15) . ?
C32 H32A 0.9900 . ?
C32 H32B 0.9900 . ?
C32 C33 1.530(14) . ?
C33 C34 1.520(15) . ?
C33 C35 1.548(18) . ?
C33 C36 1.501(16) . ?
C34 H34A 0.9800 . ?
C34 H34B 0.9800 . ?
C34 H34C 0.9800 . ?
C35 H35A 0.9800 . ?
C35 H35B 0.9800 . ?
C35 H35C 0.9800 . ?
C36 H36A 0.9800 . ?
C36 H36B 0.9800 . ?
C36 H36C 0.9800 . ?
O13 C37 1.269(16) . ?
O14 C37 1.224(15) . ?
C37 C38 1.518(16) . ?
C38 H38A 0.9900 . ?
C38 H38B 0.9900 . ?
C38 C39 1.512(16) . ?
C39 C40 1.536(18) . ?
C39 C41 1.533(18) . ?
C39 C42 1.528(16) . ?
C40 H40A 0.9800 . ?
C40 H40B 0.9800 . ?
C40 H40C 0.9800 . ?
C41 H41A 0.9800 . ?
C41 H41B 0.9800 . ?
C41 H41C 0.9800 . ?
C42 H42A 0.9800 . ?
C42 H42B 0.9800 . ?
C42 H42C 0.9800 . ?
O15 C43 1.255(15) . ?
O16 C43 1.232(15) . ?
C43 C44 1.509(14) . ?
C44 H44A 0.9900 . ?
C44 H44B 0.9900 . ?
C44 C45 1.529(14) . ?
C45 C46 1.538(16) . ?
C45 C47 1.527(16) . ?
C45 C48 1.527(16) . ?
C46 H46A 0.9800 . ?
C46 H46B 0.9800 . ?
C46 H46C 0.9800 . ?
C47 H47A 0.9800 . ?
C47 H47B 0.9800 . ?
C47 H47C 0.9800 . ?
C48 H48A 0.9800 . ?
C48 H48B 0.9800 . ?
C48 H48C 0.9800 . ?
O17 C49 1.267(15) . ?
O18 C49 1.259(14) . ?
C49 C50 1.504(14) . ?
C50 H50A 0.9900 . ?
C50 H50B 0.9900 . ?
C50 C51 1.511(14) . ?
C51 C52 1.518(13) . ?
C51 C53 1.534(14) . ?
C51 C54 1.516(15) . ?
C52 H52A 0.9800 . ?
C52 H52B 0.9800 . ?
C52 H52C 0.9800 . ?
C53 H53A 0.9800 . ?
C53 H53B 0.9800 . ?
C53 H53C 0.9800 . ?
C54 H54A 0.9800 . ?
C54 H54B 0.9800 . ?
C54 H54C 0.9800 . ?
O19 C55 1.265(15) . ?
O20 C55 1.267(16) . ?
C55 C56 1.515(16) . ?
C56 H56A 0.9900 . ?
C56 H56B 0.9900 . ?
C56 C57 1.478(16) . ?
C57 C58 1.528(16) . ?
C57 C59 1.581(18) . ?
C57 C60 1.511(17) . ?
C58 H58A 0.9800 . ?
C58 H58B 0.9800 . ?
C58 H58C 0.9800 . ?
C59 H59A 0.9800 . ?
C59 H59B 0.9800 . ?
C59 H59C 0.9800 . ?
C60 H60A 0.9800 . ?
C60 H60B 0.9800 . ?
C60 H60C 0.9800 . ?
O21 C61 1.270(13) . ?
O22 C61 1.253(12) . ?
C61 C62 1.503(13) . ?
C62 H62A 0.9900 . ?
C62 H62B 0.9900 . ?
C62 C63 1.527(15) . ?
C63 C64 1.526(16) . ?
C63 C65 1.545(16) . ?
C63 C66 1.521(16) . ?
C64 H64A 0.9800 . ?
C64 H64B 0.9800 . ?
C64 H64C 0.9800 . ?
C65 H65A 0.9800 . ?
C65 H65B 0.9800 . ?
C65 H65C 0.9800 . ?
C66 H66A 0.9800 . ?
C66 H66B 0.9800 . ?
C66 H66C 0.9800 . ?
O23 C67 1.264(13) . ?
O24 C67 1.267(13) . ?
C67 C68 1.523(14) . ?
C68 H68A 0.9900 . ?
C68 H68B 0.9900 . ?
C68 C69 1.523(13) . ?
C69 C70 1.529(15) . ?
C69 C71 1.549(15) . ?
C69 C72 1.533(14) . ?
C70 H70A 0.9800 . ?
C70 H70B 0.9800 . ?
C70 H70C 0.9800 . ?
C71 H71A 0.9800 . ?
C71 H71B 0.9800 . ?
C71 H71C 0.9800 . ?
C72 H72A 0.9800 . ?
C72 H72B 0.9800 . ?
C72 H72C 0.9800 . ?
O25 C73 1.255(13) . ?
O26 C73 1.245(13) . ?
C73 C74 1.505(14) . ?
C74 H74A 0.9900 . ?
C74 H74B 0.9900 . ?
C74 C75 1.487(15) . ?
C75 C76 1.495(18) . ?
C75 C77 1.553(17) . ?
C75 C78 1.527(18) . ?
C76 H76A 0.9800 . ?
C76 H76B 0.9800 . ?
C76 H76C 0.9800 . ?
C77 H77A 0.9800 . ?
C77 H77B 0.9800 . ?
C77 H77C 0.9800 . ?
C78 H78A 0.9800 . ?
C78 H78B 0.9800 . ?
C78 H78C 0.9800 . ?
O27 C79 1.245(14) . ?
O28 C79 1.259(14) . ?
C79 C80 1.503(14) . ?
C80 H80A 0.9900 . ?
C80 H80B 0.9900 . ?
C80 C81 1.538(14) . ?
C81 C82 1.538(15) . ?
C81 C83 1.530(14) . ?
C81 C84 1.507(15) . ?
C82 H82A 0.9800 . ?
C82 H82B 0.9800 . ?
C82 H82C 0.9800 . ?
C83 H83A 0.9800 . ?
C83 H83B 0.9800 . ?
C83 H83C 0.9800 . ?
C84 H84A 0.9800 . ?
C84 H84B 0.9800 . ?
C84 H84C 0.9800 . ?
O29 C85 1.270(14) . ?
O30 C85 1.233(14) . ?
C85 C86 1.509(15) . ?
C86 H86A 0.9900 . ?
C86 H86B 0.9900 . ?
C86 C87 1.519(16) . ?
C87 C88 1.529(17) . ?
C87 C89 1.536(16) . ?
C87 C90 1.526(17) . ?
C88 H88A 0.9800 . ?
C88 H88B 0.9800 . ?
C88 H88C 0.9800 . ?
C89 H89A 0.9800 . ?
C89 H89B 0.9800 . ?
C89 H89C 0.9800 . ?
C90 H90A 0.9800 . ?
C90 H90B 0.9800 . ?
C90 H90C 0.9800 . ?
O31 C91 1.278(13) . ?
O32 C91 1.253(14) . ?
C91 C92 1.510(15) . ?
C92 H92A 0.9900 . ?
C92 H92B 0.9900 . ?
C92 C93 1.505(15) . ?
C93 C94 1.523(16) . ?
C93 C95 1.540(16) . ?
C93 C96 1.551(17) . ?
C94 H94A 0.9800 . ?
C94 H94B 0.9800 . ?
C94 H94C 0.9800 . ?
C95 H95A 0.9800 . ?
C95 H95B 0.9800 . ?
C95 H95C 0.9800 . ?
C96 H96A 0.9800 . ?
C96 H96B 0.9800 . ?
C96 H96C 0.9800 . ?
Cr1A F1A 1.892(15) . ?
Cr1A F8A 1.900(17) . ?
Cr1A O1A 1.84(2) . ?
Cr1A O3A 2.000(17) . ?
Cr1A O30A 1.957(15) . ?
Cr1A O32A 2.010(18) . ?
Cr2A F1A 1.905(17) . ?
Cr2A F2A 1.937(12) . ?
Cr2A O2A 2.003(16) . ?
Cr2A O4A 1.993(15) . ?
Cr2A O5A 1.903(18) . ?
Cr2A O7A 1.925(18) . ?
Cr3A F2A 1.960(12) . ?
Cr3A F3A 1.89(2) . ?
Cr3A O6A 1.908(13) . ?
Cr3A O8A 1.921(17) . ?
Cr3A O9A 1.973(12) . ?
Cr3A O11A 1.842(17) . ?
Cr4A F3A 1.971(15) . ?
Cr4A F4A 1.86(3) . ?
Cr4A O10A 1.955(14) . ?
Cr4A O12A 2.115(17) . ?
Cr4A O13A 1.927(18) . ?
Cr4A O15A 1.800(18) . ?
Cr5A F4A 2.12(3) . ?
Cr5A F5A 1.97(2) . ?
Cr5A O14A 1.970(18) . ?
Cr5A O16A 2.01(2) . ?
Cr5A O17A 1.82(2) . ?
Cr5A O19A 1.98(2) . ?
Cr6A F5A 1.86(3) . ?
Cr6A F6A 1.95(2) . ?
Cr6A O18A 1.92(2) . ?
Cr6A O20A 1.97(2) . ?
Cr6A O21A 1.99(2) . ?
Cr6A O23A 1.95(2) . ?
Cr7A F6A 1.86(2) . ?
Cr7A F7A 1.91(2) . ?
Cr7A O22A 1.955(19) . ?
Cr7A O24A 1.97(2) . ?
Cr7A O25A 2.006(19) . ?
Cr7A O27A 2.01(2) . ?
Cr8A F7A 1.91(2) . ?
Cr8A F8A 1.935(17) . ?
Cr8A O26A 2.046(15) . ?
Cr8A O28A 1.95(2) . ?
Cr8A O29A 1.974(15) . ?
Cr8A O31A 1.96(2) . ?
O1A C1A 1.246(16) . ?
O2A C1A 1.259(16) . ?
C1A C2A 1.518(16) . ?
C2A H2AA 0.9900 . ?
C2A H2AB 0.9900 . ?
C2A C3A 1.493(16) . ?
C3A C4A 1.536(18) . ?
C3A C5A 1.541(17) . ?
C3A C6A 1.508(17) . ?
C4A H4AA 0.9800 . ?
C4A H4AB 0.9800 . ?
C4A H4AC 0.9800 . ?
C5A H5AA 0.9800 . ?
C5A H5AB 0.9800 . ?
C5A H5AC 0.9800 . ?
C6A H6AA 0.9800 . ?
C6A H6AB 0.9800 . ?
C6A H6AC 0.9800 . ?
O3A C7A 1.257(13) . ?
O4A C7A 1.238(13) . ?
C7A C8A 1.516(14) . ?
C8A H8AA 0.9900 . ?
C8A H8AB 0.9900 . ?
C8A C9A 1.513(17) . ?
C9A C10A 1.512(17) . ?
C9A C11A 1.524(17) . ?
C9A C12A 1.527(18) . ?
C10A H10D 0.9800 . ?
C10A H10E 0.9800 . ?
C10A H10F 0.9800 . ?
C11A H11D 0.9800 . ?
C11A H11E 0.9800 . ?
C11A H11F 0.9800 . ?
C12A H12D 0.9800 . ?
C12A H12E 0.9800 . ?
C12A H12F 0.9800 . ?
O5A C13A 1.272(15) . ?
O6A C13A 1.233(14) . ?
C13A C14A 1.503(16) . ?
C14A H14C 0.9900 . ?
C14A H14D 0.9900 . ?
C14A C15A 1.527(17) . ?
C15A C16A 1.511(18) . ?
C15A C17A 1.547(17) . ?
C15A C18A 1.527(17) . ?
C16A H16D 0.9800 . ?
C16A H16E 0.9800 . ?
C16A H16F 0.9800 . ?
C17A H17D 0.9800 . ?
C17A H17E 0.9800 . ?
C17A H17F 0.9800 . ?
C18A H18D 0.9800 . ?
C18A H18E 0.9800 . ?
C18A H18F 0.9800 . ?
O7A C19A 1.262(15) . ?
O8A C19A 1.224(16) . ?
C19A C20A 1.540(16) . ?
C20A H20C 0.9900 . ?
C20A H20D 0.9900 . ?
C20A C21A 1.487(16) . ?
C21A C22A 1.523(17) . ?
C21A C23A 1.564(18) . ?
C21A C24A 1.516(17) . ?
C22A H22D 0.9800 . ?
C22A H22E 0.9800 . ?
C22A H22F 0.9800 . ?
C23A H23D 0.9800 . ?
C23A H23E 0.9800 . ?
C23A H23F 0.9800 . ?
C24A H24D 0.9800 . ?
C24A H24E 0.9800 . ?
C24A H24F 0.9800 . ?
O9A C25A 1.238(14) . ?
O10A C25A 1.213(16) . ?
C25A C26A 1.542(15) . ?
C26A H26C 0.9900 . ?
C26A H26D 0.9900 . ?
C26A C27A 1.518(17) . ?
C27A C28A 1.512(17) . ?
C27A C29A 1.559(18) . ?
C27A C30A 1.501(18) . ?
C28A H28D 0.9800 . ?
C28A H28E 0.9800 . ?
C28A H28F 0.9800 . ?
C29A H29D 0.9800 . ?
C29A H29E 0.9800 . ?
C29A H29F 0.9800 . ?
C30A H30D 0.9800 . ?
C30A H30E 0.9800 . ?
C30A H30F 0.9800 . ?
O11A C31A 1.284(15) . ?
O12A C31A 1.255(16) . ?
C31A C32A 1.513(16) . ?
C32A H32C 0.9900 . ?
C32A H32D 0.9900 . ?
C32A C33A 1.518(17) . ?
C33A C34A 1.514(17) . ?
C33A C35A 1.539(17) . ?
C33A C36A 1.516(18) . ?
C34A H34D 0.9800 . ?
C34A H34E 0.9800 . ?
C34A H34F 0.9800 . ?
C35A H35D 0.9800 . ?
C35A H35E 0.9800 . ?
C35A H35F 0.9800 . ?
C36A H36D 0.9800 . ?
C36A H36E 0.9800 . ?
C36A H36F 0.9800 . ?
O13A C37A 1.250(16) . ?
O14A C37A 1.227(14) . ?
C37A C38A 1.533(15) . ?
C38A H38C 0.9900 . ?
C38A H38D 0.9900 . ?
C38A C39A 1.510(16) . ?
C39A C40A 1.522(17) . ?
C39A C41A 1.504(17) . ?
C39A C42A 1.539(16) . ?
C40A H40D 0.9800 . ?
C40A H40E 0.9800 . ?
C40A H40F 0.9800 . ?
C41A H41D 0.9800 . ?
C41A H41E 0.9800 . ?
C41A H41F 0.9800 . ?
C42A H42D 0.9800 . ?
C42A H42E 0.9800 . ?
C42A H42F 0.9800 . ?
O15A C43A 1.284(16) . ?
O16A C43A 1.256(15) . ?
C43A C44A 1.516(16) . ?
C44A H44C 0.9900 . ?
C44A H44D 0.9900 . ?
C44A C45A 1.512(15) . ?
C45A C46A 1.547(17) . ?
C45A C47A 1.540(16) . ?
C45A C48A 1.523(17) . ?
C46A H46D 0.9800 . ?
C46A H46E 0.9800 . ?
C46A H46F 0.9800 . ?
C47A H47D 0.9800 . ?
C47A H47E 0.9800 . ?
C47A H47F 0.9800 . ?
C48A H48D 0.9800 . ?
C48A H48E 0.9800 . ?
C48A H48F 0.9800 . ?
O17A C49A 1.267(15) . ?
O18A C49A 1.242(14) . ?
C49A C50A 1.525(15) . ?
C50A H50C 0.9900 . ?
C50A H50D 0.9900 . ?
C50A C51A 1.504(16) . ?
C51A C52A 1.533(17) . ?
C51A C53A 1.538(16) . ?
C51A C54A 1.502(17) . ?
C52A H52D 0.9800 . ?
C52A H52E 0.9800 . ?
C52A H52F 0.9800 . ?
C53A H53D 0.9800 . ?
C53A H53E 0.9800 . ?
C53A H53F 0.9800 . ?
C54A H54D 0.9800 . ?
C54A H54E 0.9800 . ?
C54A H54F 0.9800 . ?
O19A C55A 1.255(14) . ?
O20A C55A 1.267(16) . ?
C55A C56A 1.520(16) . ?
C56A H56C 0.9900 . ?
C56A H56D 0.9900 . ?
C56A C57A 1.563(14) . ?
C57A C58A 1.536(15) . ?
C57A C59A 1.568(16) . ?
C57A C60A 1.483(16) . ?
C58A H58D 0.9800 . ?
C58A H58E 0.9800 . ?
C58A H58F 0.9800 . ?
C59A H59D 0.9800 . ?
C59A H59E 0.9800 . ?
C59A H59F 0.9800 . ?
C60A H60D 0.9800 . ?
C60A H60E 0.9800 . ?
C60A H60F 0.9800 . ?
O21A C61A 1.279(14) . ?
O22A C61A 1.246(14) . ?
C61A C62A 1.517(15) . ?
C62A H62C 0.9900 . ?
C62A H62D 0.9900 . ?
C62A C63A 1.523(16) . ?
C63A C64A 1.528(16) . ?
C63A C65A 1.543(16) . ?
C63A C66A 1.531(16) . ?
C64A H64D 0.9800 . ?
C64A H64E 0.9800 . ?
C64A H64F 0.9800 . ?
C65A H65D 0.9800 . ?
C65A H65E 0.9800 . ?
C65A H65F 0.9800 . ?
C66A H66D 0.9800 . ?
C66A H66E 0.9800 . ?
C66A H66F 0.9800 . ?
O23A C67A 1.274(14) . ?
O24A C67A 1.264(14) . ?
C67A C68A 1.529(15) . ?
C68A H68C 0.9900 . ?
C68A H68D 0.9900 . ?
C68A C69A 1.520(14) . ?
C69A C70A 1.517(16) . ?
C69A C71A 1.548(16) . ?
C69A C72A 1.532(15) . ?
C70A H70D 0.9800 . ?
C70A H70E 0.9800 . ?
C70A H70F 0.9800 . ?
C71A H71D 0.9800 . ?
C71A H71E 0.9800 . ?
C71A H71F 0.9800 . ?
C72A H72D 0.9800 . ?
C72A H72E 0.9800 . ?
C72A H72F 0.9800 . ?
O25A C73A 1.254(13) . ?
O26A C73A 1.247(15) . ?
C73A C74A 1.515(14) . ?
C74A H74C 0.9900 . ?
C74A H74D 0.9900 . ?
C74A C75A 1.525(13) . ?
C75A C76A 1.530(14) . ?
C75A C77A 1.552(16) . ?
C75A C78A 1.505(13) . ?
C76A H76D 0.9800 . ?
C76A H76E 0.9800 . ?
C76A H76F 0.9800 . ?
C77A H77D 0.9800 . ?
C77A H77E 0.9800 . ?
C77A H77F 0.9800 . ?
C78A H78D 0.9800 . ?
C78A H78E 0.9800 . ?
C78A H78F 0.9800 . ?
O27A C79A 1.255(14) . ?
O28A C79A 1.251(15) . ?
C79A C80A 1.511(15) . ?
C80A H80C 0.9900 . ?
C80A H80D 0.9900 . ?
C80A C81A 1.531(16) . ?
C81A C82A 1.539(16) . ?
C81A C83A 1.519(16) . ?
C81A C84A 1.515(17) . ?
C82A H82D 0.9800 . ?
C82A H82E 0.9800 . ?
C82A H82F 0.9800 . ?
C83A H83D 0.9800 . ?
C83A H83E 0.9800 . ?
C83A H83F 0.9800 . ?
C84A H84D 0.9800 . ?
C84A H84E 0.9800 . ?
C84A H84F 0.9800 . ?
O29A C85A 1.259(16) . ?
O30A C85A 1.221(16) . ?
C85A C86A 1.507(15) . ?
C86A H86C 0.9900 . ?
C86A H86D 0.9900 . ?
C86A C87A 1.502(15) . ?
C87A C88A 1.496(16) . ?
C87A C89A 1.545(15) . ?
C87A C90A 1.515(17) . ?
C88A H88D 0.9800 . ?
C88A H88E 0.9800 . ?
C88A H88F 0.9800 . ?
C89A H89D 0.9800 . ?
C89A H89E 0.9800 . ?
C89A H89F 0.9800 . ?
C90A H90D 0.9800 . ?
C90A H90E 0.9800 . ?
C90A H90F 0.9800 . ?
O31A C91A 1.257(16) . ?
O32A C91A 1.248(16) . ?
C91A C92A 1.516(16) . ?
C92A H92C 0.9900 . ?
C92A H92D 0.9900 . ?
C92A C93A 1.514(16) . ?
C93A C94A 1.514(16) . ?
C93A C95A 1.535(16) . ?
C93A C96A 1.538(17) . ?
C94A H94D 0.9800 . ?
C94A H94E 0.9800 . ?
C94A H94F 0.9800 . ?
C95A H95D 0.9800 . ?
C95A H95E 0.9800 . ?
C95A H95F 0.9800 . ?
C96A H96D 0.9800 . ?
C96A H96E 0.9800 . ?
C96A H96F 0.9800 . ?
O33 H33A 0.8704 . ?
O33 H33B 0.8699 . ?
C100 N101 1.12(2) . ?
C100 C102 1.313(19) . ?
C102 H10G 0.9800 . ?
C102 H10H 0.9800 . ?
C102 H10I 0.9800 . ?
O34 H34G 0.8701 . ?
O34 H34H 0.8700 . ?
O35 H35G 0.8703 . ?
O35 H35H 0.8702 . ?
N1A H1AA 0.9100 . ?
N1A H1AB 0.9100 . ?
N1A H1AC 0.9100 . ?
N1A C97A 1.47(3) . ?
C97A H97C 0.9900 . ?
C97A H97D 0.9900 . ?
C97A C98A 1.45(3) . ?
C98A H98C 0.9900 . ?
C98A H98D 0.9900 . ?
C98A C99A 1.44(3) . ?
C99A H99D 0.9800 . ?
C99A H99E 0.9800 . ?
C99A H99F 0.9800 . ?
O36 H36G 0.8699 . ?
O36 H36H 0.8700 . ?

loop_
_geom_torsion_atom_site_label_1
_geom_torsion_atom_site_label_2
_geom_torsion_atom_site_label_3
_geom_torsion_atom_site_label_4
_geom_torsion
_geom_torsion_site_symmetry_1
_geom_torsion_site_symmetry_2
_geom_torsion_site_symmetry_3
_geom_torsion_site_symmetry_4
_geom_torsion_publ_flag
N1 C97 C98 C99 -179.7(13) . . . . ?
Cr1 O1 C1 O2 7(5) . . . . ?
Cr1 O1 C1 C2 -172.1(17) . . . . ?
Cr1 O3 C7 O4 -4(3) . . . . ?
Cr1 O3 C7 C8 173.8(16) . . . . ?
Cr1 O30 C85 O29 -15(3) . . . . ?
Cr1 O30 C85 C86 157.5(13) . . . . ?
Cr1 O32 C91 O31 -10(4) . . . . ?
Cr1 O32 C91 C92 167.6(19) . . . . ?
Cr2 O2 C1 O1 13(4) . . . . ?
Cr2 O2 C1 C2 -168.1(16) . . . . ?
Cr2 O4 C7 O3 19(3) . . . . ?
Cr2 O4 C7 C8 -158.7(15) . . . . ?
Cr2 O5 C13 O6 -8(4) . . . . ?
Cr2 O5 C13 C14 179.1(14) . . . . ?
Cr2 O7 C19 O8 -8(2) . . . . ?
Cr2 O7 C19 C20 -179.5(15) . . . . ?
Cr3 O6 C13 O5 -17(4) . . . . ?
Cr3 O6 C13 C14 156.7(13) . . . . ?
Cr3 O8 C19 O7 5(2) . . . . ?
Cr3 O8 C19 C20 176.6(16) . . . . ?
Cr3 O9 C25 O10 7(3) . . . . ?
Cr3 O9 C25 C26 179.5(12) . . . . ?
Cr3 O11 C31 O12 28(3) . . . . ?
Cr3 O11 C31 C32 -169.4(10) . . . . ?
Cr4 O10 C25 O9 16(3) . . . . ?
Cr4 O10 C25 C26 -158.2(17) . . . . ?
Cr4 O12 C31 O11 4(3) . . . . ?
Cr4 O12 C31 C32 -159.4(13) . . . . ?
Cr4 O13 C37 O14 -39(5) . . . . ?
Cr4 O13 C37 C38 145(3) . . . . ?
Cr4 O15 C43 O16 -19(5) . . . . ?
Cr4 O15 C43 C44 168.5(15) . . . . ?
Cr5 O14 C37 O13 17(6) . . . . ?
Cr5 O14 C37 C38 -166(2) . . . . ?
Cr5 O16 C43 O15 4(5) . . . . ?
Cr5 O16 C43 C44 176.7(17) . . . . ?
Cr5 O17 C49 O18 36(4) . . . . ?
Cr5 O17 C49 C50 -151.7(18) . . . . ?
Cr5 O19 C55 O20 -8(7) . . . . ?
Cr5 O19 C55 C56 169.6(19) . . . . ?
Cr6 O18 C49 O17 -25(5) . . . . ?
Cr6 O18 C49 C50 163.2(19) . . . . ?
Cr6 O20 C55 O19 24(6) . . . . ?
Cr6 O20 C55 C56 -154(2) . . . . ?
Cr6 O21 C61 O22 -7(4) . . . . ?
Cr6 O21 C61 C62 170.5(18) . . . . ?
Cr6 O23 C67 O24 -8(3) . . . . ?
Cr6 O23 C67 C68 167.9(15) . . . . ?
Cr7 O22 C61 O21 -15(4) . . . . ?
Cr7 O22 C61 C62 167.6(16) . . . . ?
Cr7 O24 C67 O23 -12(3) . . . . ?
Cr7 O24 C67 C68 172.2(14) . . . . ?
Cr7 O25 C73 O26 18(3) . . . . ?
Cr7 O25 C73 C74 -156.4(17) . . . . ?
Cr7 O27 C79 O28 5(4) . . . . ?
Cr7 O27 C79 C80 -172(2) . . . . ?
Cr8 O26 C73 O25 17(3) . . . . ?
Cr8 O26 C73 C74 -168.2(14) . . . . ?
Cr8 O28 C79 O27 25(4) . . . . ?
Cr8 O28 C79 C80 -158.0(16) . . . . ?
Cr8 O29 C85 O30 -16(3) . . . . ?
Cr8 O29 C85 C86 170.5(11) . . . . ?
Cr8 O31 C91 O32 -20(4) . . . . ?
Cr8 O31 C91 C92 163(2) . . . . ?
F1 Cr1 O3 C7 -27(2) . . . . ?
F1 Cr2 F2 Cr3 -137.1(10) . . . . ?
F3 Cr4 O12 C31 2.8(18) . . . . ?
F4 Cr4 O12 C31 94(2) . . . . ?
F5 Cr5 F4 Cr4 131(2) . . . . ?
F8 Cr1 O3 C7 -116(2) . . . . ?
O1 Cr1 O3 C7 67(2) . . . . ?
O1 C1 C2 C3 -80(3) . . . . ?
O2 C1 C2 C3 101(3) . . . . ?
C1 C2 C3 C4 -50(2) . . . . ?
C1 C2 C3 C5 -172(2) . . . . ?
C1 C2 C3 C6 69(2) . . . . ?
O3 C7 C8 C9 101(2) . . . . ?
O4 Cr2 F2 Cr3 131.4(9) . . . . ?
O4 C7 C8 C9 -81(2) . . . . ?
C7 C8 C9 C10 -55(2) . . . . ?
C7 C8 C9 C11 -167.3(17) . . . . ?
C7 C8 C9 C12 69(2) . . . . ?
O5 Cr2 F2 Cr3 39.7(10) . . . . ?
O5 C13 C14 C15 87(2) . . . . ?
O6 C13 C14 C15 -87(2) . . . . ?
C13 C14 C15 C16 -59(2) . . . . ?
C13 C14 C15 C17 -179.1(16) . . . . ?
C13 C14 C15 C18 68(2) . . . . ?
O7 Cr2 F2 Cr3 -51.0(9) . . . . ?
O7 C19 C20 C21 -177.6(18) . . . . ?
O8 C19 C20 C21 10(3) . . . . ?
C19 C20 C21 C22 178(2) . . . . ?
C19 C20 C21 C23 59(3) . . . . ?
C19 C20 C21 C24 -61(3) . . . . ?
O9 C25 C26 C27 87(2) . . . . ?
O10 Cr4 O12 C31 -93.3(18) . . . . ?
O10 C25 C26 C27 -100(2) . . . . ?
C25 C26 C27 C28 -62(2) . . . . ?
C25 C26 C27 C29 -171.6(18) . . . . ?
C25 C26 C27 C30 53(3) . . . . ?
O11 C31 C32 C33 -86(2) . . . . ?
O12 C31 C32 C33 80(2) . . . . ?
C31 C32 C33 C34 163.0(16) . . . . ?
C31 C32 C33 C35 -77(2) . . . . ?
C31 C32 C33 C36 44(2) . . . . ?
O13 Cr4 O12 C31 -175.7(17) . . . . ?
O13 C37 C38 C39 11(5) . . . . ?
O14 Cr5 F4 Cr4 -49(2) . . . . ?
O14 C37 C38 C39 -165(3) . . . . ?
C37 C38 C39 C40 50(3) . . . . ?
C37 C38 C39 C41 -67(3) . . . . ?
C37 C38 C39 C42 168(3) . . . . ?
O15 C43 C44 C45 -75(3) . . . . ?
O16 Cr5 F4 Cr4 44(2) . . . . ?
O16 C43 C44 C45 112(3) . . . . ?
C43 C44 C45 C46 62(2) . . . . ?
C43 C44 C45 C47 179(2) . . . . ?
C43 C44 C45 C48 -59(2) . . . . ?
O17 C49 C50 C51 103(3) . . . . ?
O18 C49 C50 C51 -85(3) . . . . ?
C49 C50 C51 C52 -55(2) . . . . ?
C49 C50 C51 C53 -174.1(18) . . . . ?
C49 C50 C51 C54 67(2) . . . . ?
O19 Cr5 F4 Cr4 -139(2) . . . . ?
O19 C55 C56 C57 -171(3) . . . . ?
O20 C55 C56 C57 7(6) . . . . ?
C55 C56 C57 C58 -178(3) . . . . ?
C55 C56 C57 C59 -63(3) . . . . ?
C55 C56 C57 C60 50(4) . . . . ?
O21 C61 C62 C63 87(2) . . . . ?
O22 C61 C62 C63 -96(2) . . . . ?
C61 C62 C63 C64 -64.1(18) . . . . ?
C61 C62 C63 C65 177.6(15) . . . . ?
C61 C62 C63 C66 55.6(18) . . . . ?
O23 C67 C68 C69 84(2) . . . . ?
O24 C67 C68 C69 -100.1(19) . . . . ?
C67 C68 C69 C70 60(2) . . . . ?
C67 C68 C69 C71 178(2) . . . . ?
C67 C68 C69 C72 -64.2(19) . . . . ?
O25 C73 C74 C75 -166.4(19) . . . . ?
O26 C73 C74 C75 18(3) . . . . ?
C73 C74 C75 C76 -58(3) . . . . ?
C73 C74 C75 C77 179(2) . . . . ?
C73 C74 C75 C78 61(2) . . . . ?
O27 C79 C80 C81 178(2) . . . . ?
O28 C79 C80 C81 1(3) . . . . ?
C79 C80 C81 C82 179(2) . . . . ?
C79 C80 C81 C83 -64(2) . . . . ?
C79 C80 C81 C84 61(3) . . . . ?
O29 C85 C86 C87 97.8(17) . . . . ?
O30 Cr1 O3 C7 153(2) . . . . ?
O30 C85 C86 C87 -76(2) . . . . ?
C85 C86 C87 C88 69.6(19) . . . . ?
C85 C86 C87 C89 -172.6(17) . . . . ?
C85 C86 C87 C90 -55.3(19) . . . . ?
O31 C91 C92 C93 163(2) . . . . ?
O32 C91 C92 C93 -15(4) . . . . ?
C91 C92 C93 C94 -176(3) . . . . ?
C91 C92 C93 C95 62(3) . . . . ?
C91 C92 C93 C96 -59(3) . . . . ?
Cr1A O1A C1A O2A 9(5) . . . . ?
Cr1A O1A C1A C2A -171(2) . . . . ?
Cr1A O3A C7A O4A 4(3) . . . . ?
Cr1A O3A C7A C8A -178.3(15) . . . . ?
Cr1A O30A C85A O29A -17(3) . . . . ?
Cr1A O30A C85A C86A 171.6(14) . . . . ?
Cr1A O32A C91A O31A -3(6) . . . . ?
Cr1A O32A C91A C92A -173(2) . . . . ?
Cr2A O2A C1A O1A -12(5) . . . . ?
Cr2A O2A C1A C2A 167.6(17) . . . . ?
Cr2A O4A C7A O3A 5(3) . . . . ?
Cr2A O4A C7A C8A -171.9(12) . . . . ?
Cr2A O5A C13A O6A 9(3) . . . . ?
Cr2A O5A C13A C14A -166.9(14) . . . . ?
Cr2A O7A C19A O8A 17(4) . . . . ?
Cr2A O7A C19A C20A -164.0(18) . . . . ?
Cr3A O6A C13A O5A 9(4) . . . . ?
Cr3A O6A C13A C14A -175.2(15) . . . . ?
Cr3A O8A C19A O7A -25(4) . . . . ?
Cr3A O8A C19A C20A 156(2) . . . . ?
Cr3A O9A C25A O10A 33(3) . . . . ?
Cr3A O9A C25A C26A -154.5(12) . . . . ?
Cr3A O11A C31A O12A -27(4) . . . . ?
Cr3A O11A C31A C32A 159.5(15) . . . . ?
Cr4A O10A C25A O9A -30(3) . . . . ?
Cr4A O10A C25A C26A 157.4(14) . . . . ?
Cr4A O12A C31A O11A 26(4) . . . . ?
Cr4A O12A C31A C32A -161.8(18) . . . . ?
Cr4A O13A C37A O14A 5(6) . . . . ?
Cr4A O13A C37A C38A -177(2) . . . . ?
Cr4A O15A C43A O16A 14(5) . . . . ?
Cr4A O15A C43A C44A -172.5(16) . . . . ?
Cr5A O14A C37A O13A -14(5) . . . . ?
Cr5A O14A C37A C38A 168(2) . . . . ?
Cr5A O16A C43A O15A -27(5) . . . . ?
Cr5A O16A C43A C44A 158.9(18) . . . . ?
Cr5A O17A C49A O18A -13(6) . . . . ?
Cr5A O17A C49A C50A -179(2) . . . . ?
Cr5A O19A C55A O20A 1(7) . . . . ?
Cr5A O19A C55A C56A 179.0(19) . . . . ?
Cr6A O18A C49A O17A 9(6) . . . . ?
Cr6A O18A C49A C50A 176(2) . . . . ?
Cr6A O20A C55A O19A -3(7) . . . . ?
Cr6A O20A C55A C56A 179.5(17) . . . . ?
Cr6A O21A C61A O22A -14(4) . . . . ?
Cr6A O21A C61A C62A 172.4(19) . . . . ?
Cr6A O23A C67A O24A -18(4) . . . . ?
Cr6A O23A C67A C68A 164.1(17) . . . . ?
Cr7A O22A C61A O21A -11(4) . . . . ?
Cr7A O22A C61A C62A 163.1(18) . . . . ?
Cr7A O24A C67A O23A -5(4) . . . . ?
Cr7A O24A C67A C68A 173.0(16) . . . . ?
Cr7A O25A C73A O26A 14(3) . . . . ?
Cr7A O25A C73A C74A -161.6(15) . . . . ?
Cr7A O27A C79A O28A 15(4) . . . . ?
Cr7A O27A C79A C80A -171(2) . . . . ?
Cr8A O26A C73A O25A 8(3) . . . . ?
Cr8A O26A C73A C74A -176.2(11) . . . . ?
Cr8A O28A C79A O27A 11(5) . . . . ?
Cr8A O28A C79A C80A -163(2) . . . . ?
Cr8A O29A C85A O30A 1(3) . . . . ?
Cr8A O29A C85A C86A 173.1(15) . . . . ?
Cr8A O31A C91A O32A -9(5) . . . . ?
Cr8A O31A C91A C92A 162(2) . . . . ?
F1A Cr1A O1A C1A 17(3) . . . . ?
F2A Cr3A F3A Cr4A 144.1(12) . . . . ?
F2A Cr3A O11A C31A -96(2) . . . . ?
F3A Cr3A O11A C31A -9(2) . . . . ?
F3A Cr4A F4A Cr5A -146(2) . . . . ?
F3A Cr4A O15A C43A 114(3) . . . . ?
F4A Cr4A O15A C43A 27(3) . . . . ?
F4A Cr5A O17A C49A 79(8) . . . . ?
F5A Cr5A O17A C49A 26(4) . . . . ?
F6A Cr6A F5A Cr5A -135.2(18) . . . . ?
F7A Cr7A F6A Cr6A 132.2(16) . . . . ?
F8A Cr1A F1A Cr2A 138.4(12) . . . . ?
O1A Cr1A F1A Cr2A -45.3(14) . . . . ?
O1A C1A C2A C3A -90(3) . . . . ?
O2A C1A C2A C3A 90(3) . . . . ?
C1A C2A C3A C4A -68(2) . . . . ?
C1A C2A C3A C5A -178(2) . . . . ?
C1A C2A C3A C6A 48(3) . . . . ?
O3A Cr1A F1A Cr2A 53.8(12) . . . . ?
O3A Cr1A O1A C1A -73(3) . . . . ?
O3A C7A C8A C9A 97.9(19) . . . . ?
O4A C7A C8A C9A -84.6(17) . . . . ?
C7A C8A C9A C10A -53(2) . . . . ?
C7A C8A C9A C11A -174.7(17) . . . . ?
C7A C8A C9A C12A 69(2) . . . . ?
O5A C13A C14A C15A 85(2) . . . . ?
O6A Cr3A O11A C31A 172(2) . . . . ?
O6A C13A C14A C15A -91(2) . . . . ?
C13A C14A C15A C16A -57(2) . . . . ?
C13A C14A C15A C17A -177.9(19) . . . . ?
C13A C14A C15A C18A 65(2) . . . . ?
O7A C19A C20A C21A 179(2) . . . . ?
O8A Cr3A F3A Cr4A -126.9(12) . . . . ?
O8A C19A C20A C21A -2(4) . . . . ?
C19A C20A C21A C22A 166(3) . . . . ?
C19A C20A C21A C23A 50(3) . . . . ?
C19A C20A C21A C24A -70(3) . . . . ?
O9A Cr3A F3A Cr4A -48.4(12) . . . . ?
O9A Cr3A O11A C31A 80(2) . . . . ?
O9A C25A C26A C27A -66(2) . . . . ?
O10A Cr4A O15A C43A -155(3) . . . . ?
O10A C25A C26A C27A 107(2) . . . . ?
C25A C26A C27A C28A -174.5(17) . . . . ?
C25A C26A C27A C29A 73.6(19) . . . . ?
C25A C26A C27A C30A -56(2) . . . . ?
O11A Cr3A F3A Cr4A 54.6(12) . . . . ?
O11A C31A C32A C33A 162(2) . . . . ?
O12A Cr4A F4A Cr5A 130(2) . . . . ?
O12A C31A C32A C33A -11(3) . . . . ?
C31A C32A C33A C34A -173(2) . . . . ?
C31A C32A C33A C35A -58(2) . . . . ?
C31A C32A C33A C36A 68(3) . . . . ?
O13A Cr4A F4A Cr5A 44(2) . . . . ?
O13A Cr4A O15A C43A -67(3) . . . . ?
O13A C37A C38A C39A -20(4) . . . . ?
O14A Cr5A O17A C49A -148(3) . . . . ?
O14A C37A C38A C39A 159(3) . . . . ?
C37A C38A C39A C40A 75(3) . . . . ?
C37A C38A C39A C41A -45(3) . . . . ?
C37A C38A C39A C42A -168(3) . . . . ?
O15A Cr4A F4A Cr5A -55.1(19) . . . . ?
O15A C43A C44A C45A -80(3) . . . . ?
O16A Cr5A O17A C49A 116(4) . . . . ?
O16A C43A C44A C45A 94(3) . . . . ?
C43A C44A C45A C46A 66(2) . . . . ?
C43A C44A C45A C47A -179(2) . . . . ?
C43A C44A C45A C48A -54(3) . . . . ?
O17A C49A C50A C51A 98(3) . . . . ?
O18A Cr6A F5A Cr5A 48(2) . . . . ?
O18A C49A C50A C51A -70(3) . . . . ?
C49A C50A C51A C52A -53(2) . . . . ?
C49A C50A C51A C53A -170(2) . . . . ?
C49A C50A C51A C54A 71(2) . . . . ?
O19A Cr5A O17A C49A -63(4) . . . . ?
O19A C55A C56A C57A -134(3) . . . . ?
O20A Cr6A F5A Cr5A -47.7(19) . . . . ?
O20A C55A C56A C57A 44(4) . . . . ?
C55A C56A C57A C58A 160(2) . . . . ?
C55A C56A C57A C59A -84(2) . . . . ?
C55A C56A C57A C60A 42(2) . . . . ?
O21A C61A C62A C63A 87(2) . . . . ?
O22A Cr7A F6A Cr6A -49.8(16) . . . . ?
O22A C61A C62A C63A -87(3) . . . . ?
C61A C62A C63A C64A -64.1(19) . . . . ?
C61A C62A C63A C65A 175.1(16) . . . . ?
C61A C62A C63A C66A 56.7(19) . . . . ?
O23A Cr6A F5A Cr5A 136.2(18) . . . . ?
O23A C67A C68A C69A 80(2) . . . . ?
O24A Cr7A F6A Cr6A 42.0(16) . . . . ?
O24A C67A C68A C69A -98(3) . . . . ?
C67A C68A C69A C70A 53(3) . . . . ?
C67A C68A C69A C71A 171(2) . . . . ?
C67A C68A C69A C72A -68(3) . . . . ?
O25A C73A C74A C75A 107.2(17) . . . . ?
O26A C73A C74A C75A -68.4(18) . . . . ?
C73A C74A C75A C76A -173.2(14) . . . . ?
C73A C74A C75A C77A 66.5(17) . . . . ?
C73A C74A C75A C78A -54.7(15) . . . . ?
O27A Cr7A F6A Cr6A -137.5(16) . . . . ?
O27A C79A C80A C81A 179(2) . . . . ?
O28A C79A C80A C81A -6(4) . . . . ?
C79A C80A C81A C82A -180(3) . . . . ?
C79A C80A C81A C83A -61(3) . . . . ?
C79A C80A C81A C84A 62(3) . . . . ?
O29A C85A C86A C87A 68(2) . . . . ?
O30A Cr1A O1A C1A -160(3) . . . . ?
O30A C85A C86A C87A -119(2) . . . . ?
C85A C86A C87A C88A 51(2) . . . . ?
C85A C86A C87A C89A 173.3(18) . . . . ?
C85A C86A C87A C90A -70(2) . . . . ?
O31A C91A C92A C93A 169(3) . . . . ?
O32A Cr1A F1A Cr2A -132.3(12) . . . . ?
O32A Cr1A O1A C1A 108(3) . . . . ?
O32A C91A C92A C93A -19(5) . . . . ?
C91A C92A C93A C94A -176(3) . . . . ?
C91A C92A C93A C95A 64(3) . . . . ?
C91A C92A C93A C96A -60(3) . . . . ?
N1A C97A C98A C99A 171(6) . . . . ?
